data_1547535
loop_
_publ_author_name
'Chang, Xiao-Yong'
'Xu, Guang-Tao'
'Cao, Bei'
'Wang, Juan-Yu'
'Huang, Jie-Sheng'
'Che, Chi-Ming'

_publ_section_title
;
 Assembly of strongly phosphorescent hetero-bimetallic and -trimetallic
 [2]catenane structures based on a coinage metal alkynyl system
;
_journal_name_full 'Chem. Sci.'
_journal_paper_doi 10.1039/C7SC03529B
_journal_year 2017
_chemical_formula_moiety 'C162 H198 Au3 Cu3'
_chemical_formula_sum 'C162 H198 Au3 Cu3'
_chemical_formula_weight 2926.71
_chemical_name_systematic C6_FLuoAuCu
_space_group_crystal_system monoclinic
_space_group_IT_number 15
_space_group_name_Hall '-C 2yc'
_space_group_name_H-M_alt 'C 1 2/c 1'
_symmetry_space_group_name_Hall '-C 2yc'
_symmetry_space_group_name_H-M 'C 1 2/c 1'
_atom_sites_solution_hydrogens geom
_audit_creation_date 2017-06-05
_audit_creation_method
;
Olex2 1.2
(compiled 2017.03.28 svn.r3405 for OlexSys, GUI svn.r5337)
;
_audit_update_record
;
2017-06-05 deposited with the CCDC.
2017-09-18 downloaded from the CCDC.
;
_cell_angle_alpha 90
_cell_angle_beta 127.383(2)
_cell_angle_gamma 90
_cell_formula_units_Z 16
_cell_length_a 79.645(3)
_cell_length_b 18.8256(8)
_cell_length_c 50.821(2)
_cell_measurement_reflns_used 9802
_cell_measurement_temperature 200
_cell_measurement_theta_max 58.925
_cell_measurement_theta_min 3.020
_cell_volume 60548(4)
_computing_cell_refinement 'SAINT v7.68A (Bruker, 2009)'
_computing_data_reduction 'SAINT v7.68A (Bruker, 2009)'
_computing_molecular_graphics 'Olex2 (Dolomanov et al., 2009)'
_computing_publication_material 'Olex2 (Dolomanov et al., 2009)'
_computing_structure_refinement 'ShelXL (Sheldrick, 2015)'
_diffrn_ambient_temperature 200.0
_diffrn_measured_fraction_theta_full 0.991
_diffrn_measured_fraction_theta_max 0.991
_diffrn_measurement_device_type 'Bruker APEX-II CCD'
_diffrn_measurement_method '\f and \w scans'
_diffrn_radiation_monochromator graphite
_diffrn_radiation_type CuK\a
_diffrn_radiation_wavelength 1.54178
_diffrn_reflns_av_R_equivalents 0.0587
_diffrn_reflns_av_unetI/netI 0.0454
_diffrn_reflns_Laue_measured_fraction_full 0.991
_diffrn_reflns_Laue_measured_fraction_max 0.991
_diffrn_reflns_limit_h_max 86
_diffrn_reflns_limit_h_min -88
_diffrn_reflns_limit_k_max 17
_diffrn_reflns_limit_k_min -20
_diffrn_reflns_limit_l_max 56
_diffrn_reflns_limit_l_min -48
_diffrn_reflns_number 199273
_diffrn_reflns_point_group_measured_fraction_full 0.991
_diffrn_reflns_point_group_measured_fraction_max 0.991
_diffrn_reflns_theta_full 59.125
_diffrn_reflns_theta_max 59.125
_diffrn_reflns_theta_min 1.396
_diffrn_standards_number 0
_exptl_absorpt_coefficient_mu 6.125
_exptl_absorpt_correction_T_max 0.7516
_exptl_absorpt_correction_T_min 0.5021
_exptl_absorpt_correction_type multi-scan
_exptl_absorpt_process_details
'SADABS-2008/1 (Bruker,2008) was used for absorption correction. wR2(int) was 0.1175 before and 0.0788 after correction. The Ratio of minimum to maximum transmission is 0.6680. The \l/2 correction factor is 0.0015.'
_exptl_crystal_colour orange
_exptl_crystal_colour_primary orange
_exptl_crystal_density_diffrn 1.284
_exptl_crystal_description block
_exptl_crystal_F_000 23904
_exptl_crystal_preparation ', Luminescent'
_exptl_crystal_size_max 0.3
_exptl_crystal_size_mid 0.3
_exptl_crystal_size_min 0.28
_refine_diff_density_max 1.791
_refine_diff_density_min -1.325
_refine_diff_density_rms 0.110
_refine_ls_extinction_method none
_refine_ls_goodness_of_fit_ref 1.045
_refine_ls_hydrogen_treatment constr
_refine_ls_matrix_type full
_refine_ls_number_parameters 3369
_refine_ls_number_reflns 43364
_refine_ls_number_restraints 1340
_refine_ls_restrained_S_all 1.047
_refine_ls_R_factor_all 0.1252
_refine_ls_R_factor_gt 0.0888
_refine_ls_shift/su_max 0.077
_refine_ls_shift/su_mean 0.001
_refine_ls_structure_factor_coef Fsqd
_refine_ls_weighting_details 'w=1/[\s^2^(Fo^2^)+(0.0054P)^2^+1487.2386P] where P=(Fo^2^+2Fc^2^)/3'
_refine_ls_weighting_scheme calc
_refine_ls_wR_factor_gt 0.1708
_refine_ls_wR_factor_ref 0.1980
_reflns_Friedel_coverage 0.000
_reflns_number_gt 30569
_reflns_number_total 43364
_reflns_threshold_expression 'I > 2\s(I)'
_cod_data_source_file c7sc03529b2.cif
_cod_data_source_block cxy661_0m
_cod_depositor_comments
;

2019-08-02
Z value and formula fixed to values more according to usual
chemical conventions.                 miguel
;
_cod_original_formula_sum 'C324 H396 Au6 Cu6'
_cod_original_formula_weight 5853.42
_cod_original_formula_moiety 'C324 H396 Au6 Cu6'
_cod_original_formula_units_Z 8
_cod_original_cell_volume 60548(5)
_cod_database_code 1547535
_shelx_shelxl_version_number 2016/6
_shelx_space_group_comment
;
The symmetry employed for this shelxl refinement is uniquely defined
by the following loop, which should always be used as a source of
symmetry information in preference to the above space-group names.
They are only intended as comments.
;
_olex2_refinement_description
;
1. Fixed Uiso
 At 1.2 times of:
  All C(H) groups, All C(H,H) groups, All C(H,H,H,H) groups
 At 1.5 times of:
  All C(H,H,H) groups
2. Restrained distances
 C33G-C21G = C22G-C21G = C33G-C34G = C22G-C23G = C35G-C34G = C24G-C23G
 1.54 with sigma of 0.02
 C37G-C38G
 1.54 with sigma of 0.02
 C40L-C3L
 1.54 with sigma of 0.02
 C27L-C14L = C40L-C20L
 1.53 with sigma of 0.02
 C41L-C40L = C41L-C42L = C43L-C42L = C43L-C44L = C44L-C45L = C46L-C45L
 1.54 with sigma of 0.02
 C28L-C27L = C28L-C29L = C30L-C29L = C30L-C31L = C31L-C32L = C33L-C32L = C25L-
 C26L = C24L-C25L = C23L-C24L
 1.53 with sigma of 0.02
 C40L-C39L = C27L-C26L = C25L-C26L = C38L-C39L = C37L-C38L = C24L-C25L = C23L-
 C24L = C36L-C37L = C36L-C35L = C23L-C22L = C21L-C22L = C34L-C35L
 1.54 with sigma of 0.02
 C35G-C36G = C24G-C25G
 1.54 with sigma of 0.02
 C26G-C25G = C27G-C26G
 1.54 with sigma of 0.02
 C37G-C36G
 1.54 with sigma of 0.02
 C25B-C24B = C28B-C24B = C29B-C28B = C30B-C29B = C26B-C25B = C27B-C26B
 1.54 with sigma of 0.02
 C26E-C27E = C28E-C29E = C26E-C25E = C28E-C25E
 1.54 with sigma of 0.02
 C17F-C18F = C30F-C18F = C28F-C29F = C15F-C16F = C30F-C29F = C17F-C16F
 1.54 with sigma of 0.02
 C23F-C31F = C23F-C24F = C32F-C31F = C25F-C24F = C32F-C33F = C25F-C26F = C27F-
 C26F = C34F-C33F
 1.54 with sigma of 0.02
 C16E-C15E
 1.54 with sigma of 0.02
 C32I-C20I = C20I-C19I = C18I-C19I = C31I-C32I = C30I-C31I = C17I-C18I = C30I-
 C29I = C17I-C16I = C16I-C15I = C29I-C28I
 1.54 with sigma of 0.02
 C33I-C23I = C24I-C23I = C25I-C24I = C34I-C33I = C25I-C26I = C34I-C35I = C27I-
 C26I = C35I-C36I
 1.54 with sigma of 0.02
 C22D-C23D = C22D-C28D = C5FB-C28D = C24D-C23D = C24D-C25D = C5FB-C29D = C30D-
 C29D = C26D-C25D
 1.54 with sigma of 0.02
 C20G-C32G = C20G-C19G = C31G-C32G = C18G-C19G = C18G-C17G = C31G-C30G = C16G-
 C17G = C30G-C29G = C15G-C16G = C29G-C28G
 1.54 with sigma of 0.02
 C14A-C13A = C14A-C15A = C16A-C15A = C16A-C17A = C18A-C17A = C18A-C19A = C20A-
 C19A = C20A-C21A = C29A-C28A = C29A-C30A = C31A-C30A = C32A-C31A = C32A-C33A =
 C35A-C34A = C35A-C36A = C37A-C36A = C22A-C21A = C25A-C22A = C38A-C37A = C38A-
 C39A = C25A-C23A = C39A-C40A = C23A-C24A
 1.54 with sigma of 0.02
 C22H-C21H = C28H-C21H = C23H-C22H = C29H-C28H = C23H-C24H = C29H-C30H = C31H-
 C30H = C25H-C24H = C32H-C31H = C32H-C33H = C26H-C25H = C26H-C27H
 1.54 with sigma of 0.02
 C24K-C23K = C28K-C23K = C24K-C25K = C28K-C29K = C26K-C25K = C30K-C29K = C26K-
 C27K = C30K-C31K
 1.54 with sigma of 0.02
 C18E-C17E = C16E-C15E
 1.54 with sigma of 0.02
 C16E-C17E
 1.54 with sigma of 0.02
 C16J-C15J = C29J-C28J = C17J-C16J = C30J-C29J = C31J-C30J = C18J-C17J = C32J-
 C31J = C19J-C18J = C33J-C32J = C20J-C19J = C21J-C20J = C34J-C33J = C35J-C34J =
 C22J-C21J = C36J-C35J = C23J-C22J = C37J-C36J = C24J-C23J = C38J-C37J = C25J-
 C24J = C39J-C38J = C46J-C25J = C40J-C39J = C46J-C27J
 1.54 with sigma of 0.02
 Au6-C1I
 2 with sigma of 0.02
 C2I-C1I
 1.2 with sigma of 0.02
 C5I-C2I
 1.46 with sigma of 0.02
 C26C-C27C = C39C-C40C = C39C-C38C = C26C-C25C = C25C-C24C = C38C-C37C = C36C-
 C37C = C23C-C24C = C36C-C35C = C23C-C22C = C35C-C34C = C22C-C21C = C33C-C34C =
 C20C-C21C = C32C-C33C = C19C-C20C = C32C-C31C = C19C-C18C = C17C-C18C = C30C-
 C31C = C30C-C29C = C17C-C16C = C15C-C16C = C28C-C29C
 1.54 with sigma of 0.02
 C18B-C17B = C17B-C16B
 1.54 with sigma of 0.02
 C21G-C34G
 2.52 with sigma of 0.04
 C21G-C23G
 2.52 with sigma of 0.04
 C33G-C35G = C22G-C24G
 2.52 with sigma of 0.04
 C37G-C35G
 2.52 with sigma of 0.04
 C40L-C42L = C41L-C43L = C44L-C46L = C27L-C29L = C28L-C30L = C31L-C33L
 2.52 with sigma of 0.04
 C42L-C44L = C43L-C45L = C30L-C32L = C31L-C29L
 2.52 with sigma of 0.04
 C40L-C38L = C39L-C37L = C36L-C34L = C27L-C25L = C26L-C24L = C23L-C21L
 2.52 with sigma of 0.04
 C38L-C36L = C37L-C35L = C22L-C24L = C23L-C25L
 2.52 with sigma of 0.04
 C39L-C41L = C28L-C26L
 2.52 with sigma of 0.04
 C36G-C34G = C25G-C23G
 2.52 with sigma of 0.04
 C24G-C26G = C25G-C27G
 2.52 with sigma of 0.04
 C38G-C36G
 2.52 with sigma of 0.04
 C28B-C30B = C25B-C27B = C24B-C29B
 2.52 with sigma of 0.04
 C24B-C26B = C28B-C23B
 2.52 with sigma of 0.04
 C23B-C25B
 2.52 with sigma of 0.04
 C27E-C25E
 2.52 with sigma of 0.04
 C29E-C25E
 2.52 with sigma of 0.04
 C28E-C24E
 2.52 with sigma of 0.04
 C26E-C24E
 2.52 with sigma of 0.04
 C15F-C17F = C28F-C30F = C29F-C18F
 2.52 with sigma of 0.04
 C16F-C18F = C17F-C19F
 2.52 with sigma of 0.04
 C30F-C19F
 2.52 with sigma of 0.04
 C34F-C32F = C33F-C31F = C27F-C25F = C26F-C24F
 2.52 with sigma of 0.04
 C32F-C23F
 2.52 with sigma of 0.04
 C25F-C23F
 2.52 with sigma of 0.04
 C24F-C22F
 2.52 with sigma of 0.04
 C31F-C22F
 2.52 with sigma of 0.04
 C20I-C18I = C19I-C17I
 2.52 with sigma of 0.04
 C18I-C16I = C17I-C15I = C31I-C29I = C30I-C28I = C32I-C21I
 2.52 with sigma of 0.04
 C20I-C31I
 2.52 with sigma of 0.04
 C23I-C25I = C24I-C26I = C33I-C35I = C34I-C36I
 2.52 with sigma of 0.04
 C25I-C27I = C23I-C34I = C33I-C35I = C24I-C22I
 2.52 with sigma of 0.04
 C33I-C22I
 2.52 with sigma of 0.04
 C25C-C23C = C24C-C22C = C21C-C19C = C20C-C18C = C17C-C15C = C38C-C36C = C37C-
 C35C = C34C-C32C = C33C-C31C = C30C-C28C
 2.52 with sigma of 0.04
 C22D-C5FB = C28D-C29D = C23D-C25D = C24D-C26D
 2.52 with sigma of 0.04
 C22D-C24D = C23D-C25D = C28D-C29D = C5FB-C30D
 2.52 with sigma of 0.04
 C20G-C31G = C32G-C30G = C19G-C17G = C18G-C16G
 2.52 with sigma of 0.04
 C20G-C18G = C19G-C17G = C32G-C30G = C31G-C29G
 2.52 with sigma of 0.04
 C17G-C15G = C28G-C30G
 2.52 with sigma of 0.04
 C28A-C30A = C29A-C31A = C32A-C34A = C33A-C35A = C36A-C38A = C37A-C39A = C13A-
 C15A = C14A-C16A = C17A-C19A = C18A-C20A = C21A-C25A = C22A-C23A
 2.52 with sigma of 0.04
 C30A-C32A = C31A-C33A = C34A-C36A = C35A-C37A = C38A-C40A = C15A-C17A = C16A-
 C18A = C19A-C21A = C20A-C22A = C25A-C24A
 2.52 with sigma of 0.04
 C21H-C23H = C22H-C24H = C25H-C27H = C28H-C30H = C29H-C31H
 2.52 with sigma of 0.04
 C21H-C29H = C28H-C30H = C31H-C33H = C22H-C24H = C23H-C25H
 2.52 with sigma of 0.04
 C26H-C24H = C32H-C30H = C25H-C23H = C29H-C31H
 2.52 with sigma of 0.04
 C22K-C28K = C23K-C29K = C24K-C26K = C25K-C27K
 2.52 with sigma of 0.04
 C22K-C24K = C23K-C25K = C28K-C30K = C29K-C31K
 2.52 with sigma of 0.04
 C17J-C15J
 2.52 with sigma of 0.04
 C16J-C18J
 2.52 with sigma of 0.04
 C19J-C21J
 2.52 with sigma of 0.04
 C23J-C25J
 2.52 with sigma of 0.04
 C24J-C46J
 2.52 with sigma of 0.04
 C25J-C27J
 2.52 with sigma of 0.04
 C37J-C39J = C24J-C46J
 2.52 with sigma of 0.04
 C28J-C30J = C29J-C31J = C32J-C34J = C33J-C35J = C36J-C38J = C37J-C39J
 2.52 with sigma of 0.04
 C14L-C28L
 2.6 with sigma of 0.04
 C28L-C3L
 2.6 with sigma of 0.04
 C20J-C18J
 2.52 with sigma of 0.04
 C20J-C22J
 2.52 with sigma of 0.04
 C17J-C19J = C18J-C20J = C21J-C23J = C22J-C24J = C25J-C27J = C30J-C32J = C31J-
 C33J = C34J-C36J = C35J-C37J = C38J-C40J
 2.52 with sigma of 0.04
 C20J-C14J
 2.55 with sigma of 0.04
 C20J-C3J
 2.55 with sigma of 0.04
 C2I-Au6
 3.2 with sigma of 0.04
 C27C-C25C = C26C-C24C = C23C-C21C = C22C-C20C = C19C-C17C = C18C-C16C = C40C-
 C38C = C39C-C37C = C36C-C34C = C35C-C33C = C32C-C30C = C31C-C29C
 2.52 with sigma of 0.04
 C38C-H40D
 2.8 with sigma of 0.04
 H40F-C38C
 2.8 with sigma of 0.04
 H29I-H24M
 2 with sigma of 0.04
 H29K-H24M
 2 with sigma of 0.04
 C16B-C18B = C19B-C17B
 2.52 with sigma of 0.04
3. Restrained planarity
 C9L, C14L, C13L, C12L, C11L, C10L, C27L
 with sigma of 0.1
 C15L, C20L, C19L, C18L, C17L, C16L, C40L
 with sigma of 0.1
4. Uiso/Uaniso restraints and constraints
C34L \\sim C35L \\sim C36L \\sim C37L \\sim C38L \\sim C39L \\sim C40L \\sim
C41L \\sim C42L \\sim C43L \\sim C44L \\sim C45L \\sim C46L: within 2A with
sigma of 0.01 and sigma for terminal atoms of 0.02
C33G \\sim C34G \\sim C35G \\sim C36G \\sim C37G \\sim C38G: within 2A with
sigma of 0.01 and sigma for terminal atoms of 0.02
C9L \\sim C14L \\sim C13L \\sim C12L \\sim C11L \\sim C10L: within 2A with
sigma of 0.01 and sigma for terminal atoms of 0.02
C22B \\sim C23B \\sim C24B \\sim C25B \\sim C26B \\sim C27B: within 2A with
sigma of 0.01 and sigma for terminal atoms of 0.02
C22E \\sim C23E \\sim C24E \\sim C25E \\sim C28E \\sim C29E: within 2A with
sigma of 0.01 and sigma for terminal atoms of 0.02
C15F \\sim C16F \\sim C18F \\sim C19F \\sim C20F \\sim C30F: within 2A with
sigma of 0.01 and sigma for terminal atoms of 0.02
C22F \\sim C23F \\sim C31F \\sim C32F \\sim C33F \\sim C34F: within 2A with
sigma of 0.01 and sigma for terminal atoms of 0.02
Au1 \\sim C1B \\sim C2B \\sim C26A \\sim C27A: within 2A with sigma of 0.01 and
sigma for terminal atoms of 2.5
Au6 \\sim C1I \\sim C1J \\sim C2I \\sim C2J: within 2A with sigma of 0.01 and
sigma for terminal atoms of 2.5
C20I \\sim C28I \\sim C29I \\sim C30I \\sim C31I \\sim C32I: within 2A with
sigma of 0.01 and sigma for terminal atoms of 0.02
C22I \\sim C23I \\sim C24I \\sim C25I \\sim C26I \\sim C27I: within 2A with
sigma of 0.01 and sigma for terminal atoms of 0.02
C15C \\sim C16C \\sim C17C \\sim C18C \\sim C19C \\sim C20C \\sim C21C \\sim
C22C \\sim C23C \\sim C24C \\sim C25C \\sim C26C \\sim C27C: within 2A with
sigma of 0.01 and sigma for terminal atoms of 0.02
C21D \\sim C22D \\sim C23D \\sim C24D \\sim C25D \\sim C26D \\sim C27D: within
2A with sigma of 0.01 and sigma for terminal atoms of 0.02
C15G \\sim C16G \\sim C17G \\sim C18G \\sim C19G \\sim C20G \\sim C21G: within
2A with sigma of 0.01 and sigma for terminal atoms of 0.02
C13A \\sim C14A \\sim C15A \\sim C16A \\sim C17A \\sim C18A \\sim C19A \\sim
C20A \\sim C21A \\sim C22A \\sim C23A \\sim C24A \\sim C25A: within 2A with
sigma of 0.01 and sigma for terminal atoms of 0.02
C21H \\sim C22H \\sim C23H \\sim C24H \\sim C25H \\sim C26H \\sim C27H: within
2A with sigma of 0.01 and sigma for terminal atoms of 0.02
C21K \\sim C22K \\sim C23K \\sim C24K \\sim C25K \\sim C26K \\sim C27K: within
2A with sigma of 0.01 and sigma for terminal atoms of 0.02
C15E \\sim C16E \\sim C17E \\sim C18E \\sim C19E \\sim C20E: within 2A with
sigma of 0.01 and sigma for terminal atoms of 0.02
C28J \\sim C29J \\sim C30J \\sim C31J \\sim C32J \\sim C33J \\sim C34J \\sim
C35J \\sim C36J \\sim C37J \\sim C38J \\sim C39J \\sim C40J: within 2A with
sigma of 0.01 and sigma for terminal atoms of 0.02
C1I \\sim C2I: within 2A with sigma of 0.01 and sigma for terminal atoms of 0.02
C16B \\sim C17B \\sim C18B \\sim C19B \\sim C20B: within 2A with sigma of 0.01
and sigma for terminal atoms of 0.02
Uanis(C46L) \\sim Ueq, Uanis(C45L) \\sim Ueq, Uanis(C44L) \\sim Ueq,
Uanis(C43L) \\sim Ueq, Uanis(C42L) \\sim Ueq, Uanis(C41L) \\sim Ueq,
Uanis(C40L) \\sim Ueq, Uanis(C39L) \\sim Ueq, Uanis(C38L) \\sim Ueq,
Uanis(C37L) \\sim Ueq, Uanis(C36L) \\sim Ueq, Uanis(C35L) \\sim Ueq,
Uanis(C34L) \\sim Ueq: with sigma of 0.01 and sigma for terminal atoms of 0.02
Uanis(C38G) \\sim Ueq, Uanis(C37G) \\sim Ueq, Uanis(C36G) \\sim Ueq,
Uanis(C35G) \\sim Ueq, Uanis(C34G) \\sim Ueq, Uanis(C33G) \\sim Ueq: with sigma
of 0.01 and sigma for terminal atoms of 0.02
Uanis(C9L) \\sim Ueq, Uanis(C10L) \\sim Ueq, Uanis(C11L) \\sim Ueq, Uanis(C12L)
\\sim Ueq, Uanis(C13L) \\sim Ueq, Uanis(C14L) \\sim Ueq: with sigma of 0.01 and
sigma for terminal atoms of 0.02
Uanis(C2I) \\sim Ueq, Uanis(C1I) \\sim Ueq: with sigma of 0.001 and sigma for
terminal atoms of 0.002
Uanis(C2G) \\sim Ueq: with sigma of 0.01 and sigma for terminal atoms of 0.02
Uanis(C22G) = Uanis(C33G)
Uanis(C23G) = Uanis(C34G)
Uanis(C24G) = Uanis(C35G)
Uanis(C37G) = Uanis(C26G)
Uanis(C38G) = Uanis(C27G)
Uanis(C25B) = Uanis(C28B)
Uanis(C14L) = Uanis(C20L)
Uanis(C13L) = Uanis(C19L)
Uanis(C12L) = Uanis(C18L)
Uanis(C11L) = Uanis(C17L)
Uanis(C10L) = Uanis(C16L)
Uanis(C9L) = Uanis(C15L)
Uanis(C27L) = Uanis(C40L)
Uanis(C28L) = Uanis(C41L)
Uanis(C29L) = Uanis(C42L)
Uanis(C30L) = Uanis(C43L)
Uanis(C31L) = Uanis(C44L)
Uanis(C32L) = Uanis(C45L)
Uanis(C33L) = Uanis(C46L)
Uanis(C26L) = Uanis(C39L)
Uanis(C25L) = Uanis(C38L)
Uanis(C24L) = Uanis(C37L)
Uanis(C23L) = Uanis(C36L)
Uanis(C22L) = Uanis(C35L)
Uanis(C21L) = Uanis(C34L)
Uanis(C36G) = Uanis(C25G)
Uanis(C26B) = Uanis(C29B)
Uanis(C27B) = Uanis(C30B)
Uanis(C26E) = Uanis(C28E)
Uanis(C27E) = Uanis(C29E)
Uanis(C17F) = Uanis(C30F)
Uanis(C16F) = Uanis(C29F)
Uanis(C15F) = Uanis(C28F)
Uanis(C25F) = Uanis(C32F)
Uanis(C26F) = Uanis(C33F)
Uanis(C27F) = Uanis(C34F)
Uanis(C24F) = Uanis(C31F)
Uanis(C19I) = Uanis(C32I)
Uanis(C18I) = Uanis(C31I)
Uanis(C17I) = Uanis(C30I)
Uanis(C16I) = Uanis(C29I)
Uanis(C15I) = Uanis(C28I)
Uanis(C24I) = Uanis(C33I)
Uanis(C25I) = Uanis(C34I)
Uanis(C26I) = Uanis(C35I)
Uanis(C27I) = Uanis(C36I)
Uanis(C15C) = Uanis(C28C)
Uanis(C16C) = Uanis(C29C)
Uanis(C17C) = Uanis(C30C)
Uanis(C18C) = Uanis(C31C)
Uanis(C19C) = Uanis(C32C)
Uanis(C20C) = Uanis(C33C)
Uanis(C21C) = Uanis(C34C)
Uanis(C22C) = Uanis(C35C)
Uanis(C23C) = Uanis(C36C)
Uanis(C24C) = Uanis(C37C)
Uanis(C25C) = Uanis(C38C)
Uanis(C26C) = Uanis(C39C)
Uanis(C23D) = Uanis(C28D)
Uanis(C24D) = Uanis(C5FB)
Uanis(C25D) = Uanis(C29D)
Uanis(C26D) = Uanis(C30D)
Uanis(C19G) = Uanis(C32G)
Uanis(C18G) = Uanis(C31G)
Uanis(C17G) = Uanis(C30G)
Uanis(C16G) = Uanis(C29G)
Uanis(C15G) = Uanis(C28G)
Uanis(C13A) = Uanis(C28A)
Uanis(C14A) = Uanis(C29A)
Uanis(C15A) = Uanis(C30A)
Uanis(C16A) = Uanis(C31A)
Uanis(C17A) = Uanis(C32A)
Uanis(C18A) = Uanis(C33A)
Uanis(C19A) = Uanis(C34A)
Uanis(C20A) = Uanis(C35A)
Uanis(C21A) = Uanis(C36A)
Uanis(C22A) = Uanis(C37A)
Uanis(C25A) = Uanis(C38A)
Uanis(C23A) = Uanis(C39A)
Uanis(C24A) = Uanis(C40A)
Uanis(C22H) = Uanis(C28H)
Uanis(C23H) = Uanis(C29H)
Uanis(C24H) = Uanis(C30H)
Uanis(C25H) = Uanis(C31H)
Uanis(C26H) = Uanis(C32H)
Uanis(C27H) = Uanis(C33H)
Uanis(C24K) = Uanis(C28K)
Uanis(C25K) = Uanis(C29K)
Uanis(C26K) = Uanis(C30K)
Uanis(C27K) = Uanis(C31K)
Uanis(C27J) = Uanis(C40J)
Uanis(C25J) = Uanis(C38J)
Uanis(C46J) = Uanis(C39J)
Uanis(C19J) = Uanis(C32J)
Uanis(C18J) = Uanis(C31J)
Uanis(C22J) = Uanis(C35J)
Uanis(C17J) = Uanis(C30J)
Uanis(C16J) = Uanis(C29J)
Uanis(C28J) = Uanis(C15J)
Uanis(C24J) = Uanis(C37J)
Uanis(C21J) = Uanis(C34J)
Uanis(C23J) = Uanis(C36J)
Uanis(C20J) = Uanis(C33J)
Uanis(C27C) = Uanis(C40C)
5. Others
 Sof(C33G)=Sof(H33G)=Sof(H33H)=Sof(C34G)=Sof(H34D)=Sof(H34E)=Sof(C35G)=
 Sof(H35E)=Sof(H35F)=Sof(C36G)=Sof(H36E)=Sof(H36F)=Sof(C37G)=Sof(H37E)=
 Sof(H37F)=Sof(C38G)=Sof(H38E)=Sof(H38F)=Sof(H38G)=1-FVAR(1)
 Sof(C22G)=Sof(H22O)=Sof(H22P)=Sof(C23G)=Sof(H23O)=Sof(H23P)=Sof(C24G)=
 Sof(H24P)=Sof(H24Q)=Sof(C25G)=Sof(H25O)=Sof(H25P)=Sof(C26G)=Sof(H26L)=
 Sof(H26M)=Sof(C27G)=Sof(H27M)=Sof(H27N)=Sof(H27O)=FVAR(1)
 Sof(H24F)=Sof(H24G)=Sof(C28B)=Sof(H28D)=Sof(H28E)=Sof(C29B)=Sof(H29C)=
 Sof(H29D)=1-FVAR(2)
 Sof(H24D)=Sof(H24E)=Sof(C25B)=Sof(H25C)=Sof(H25D)=Sof(C26B)=Sof(H26A)=
 Sof(H26B)=FVAR(2)
 Sof(C15L)=Sof(C20L)=Sof(C19L)=Sof(H19L)=Sof(C18L)=Sof(H18L)=Sof(C17L)=
 Sof(H17L)=Sof(C16L)=Sof(H16L)=Sof(C34L)=Sof(H34H)=Sof(H34I)=Sof(H34J)=
 Sof(C35L)=Sof(H35K)=Sof(H35L)=Sof(C36L)=Sof(H36L)=Sof(H36M)=Sof(C37L)=
 Sof(H37I)=Sof(H37J)=Sof(C38L)=Sof(H38J)=Sof(H38K)=Sof(C39L)=Sof(H39G)=
 Sof(H39H)=Sof(C40L)=Sof(C41L)=Sof(H41A)=Sof(H41B)=Sof(C42L)=Sof(H42A)=
 Sof(H42B)=Sof(C43L)=Sof(H43A)=Sof(H43B)=Sof(C44L)=Sof(H44A)=Sof(H44B)=
 Sof(C45L)=Sof(H45A)=Sof(H45B)=Sof(C46L)=Sof(H46C)=Sof(H46D)=Sof(H46E)=1-FVAR(3)
 Sof(C9L)=Sof(C14L)=Sof(C13L)=Sof(H13L)=Sof(C12L)=Sof(H12L)=Sof(C11L)=
 Sof(H11L)=Sof(C10L)=Sof(H10L)=Sof(C21L)=Sof(H21G)=Sof(H21H)=Sof(H21I)=
 Sof(C22L)=Sof(H22Y)=Sof(HD)=Sof(C23L)=Sof(H23Z)=Sof(HH)=Sof(C24L)=Sof(H24Z)=
 Sof(HI)=Sof(C25L)=Sof(H25Y)=Sof(HJ)=Sof(C26L)=Sof(H26T)=Sof(H26U)=Sof(C27L)=
 Sof(C28L)=Sof(H28)=Sof(HO)=Sof(C29L)=Sof(H29X)=Sof(H29Y)=Sof(C30L)=Sof(H30W)=
 Sof(H30X)=Sof(C31L)=Sof(H31R)=Sof(H31S)=Sof(C32L)=Sof(H32O)=Sof(H32P)=
 Sof(C33L)=Sof(H33P)=Sof(H33Q)=Sof(H33R)=FVAR(3)
 Sof(C30B)=Sof(H30C)=Sof(H30D)=Sof(H30E)=1-FVAR(4)
 Sof(C27B)=Sof(H27A)=Sof(H27B)=Sof(H27C)=FVAR(4)
 Sof(H25K)=Sof(H25L)=Sof(C28E)=Sof(H28K)=Sof(H28L)=Sof(C29E)=Sof(H29I)=
 Sof(H29J)=Sof(H29K)=1-FVAR(5)
 Sof(H25I)=Sof(H25J)=Sof(C26E)=Sof(H26H)=Sof(H26I)=Sof(C27E)=Sof(H27G)=
 Sof(H27H)=Sof(H27I)=FVAR(5)
 Sof(H18N)=Sof(H18O)=Sof(C28F)=Sof(H28M)=Sof(H28N)=Sof(H28O)=Sof(C29F)=
 Sof(H29L)=Sof(H29M)=Sof(C30F)=Sof(H30K)=Sof(H30L)=1-FVAR(6)
 Sof(C15F)=Sof(H15L)=Sof(H15M)=Sof(H15N)=Sof(C16F)=Sof(H16M)=Sof(H16N)=
 Sof(C17F)=Sof(H17K)=Sof(H17M)=Sof(H18K)=Sof(H18M)=FVAR(6)
 Sof(H23M)=Sof(H23N)=Sof(C31F)=Sof(H31E)=Sof(H31F)=Sof(C32F)=Sof(H32E)=
 Sof(H32F)=Sof(C33F)=Sof(H33E)=Sof(H33F)=Sof(C34F)=Sof(H34A)=Sof(H34B)=
 Sof(H34C)=1-FVAR(7)
 Sof(H23K)=Sof(H23L)=Sof(C24F)=Sof(H24N)=Sof(H24O)=Sof(C25F)=Sof(H25M)=
 Sof(H25N)=Sof(C26F)=Sof(H26J)=Sof(H26K)=Sof(C27F)=Sof(H27J)=Sof(H27K)=
 Sof(H27L)=FVAR(7)
 Sof(C28J)=Sof(H28X)=Sof(H28Y)=Sof(HM)=Sof(C29J)=Sof(H29T)=Sof(H29U)=Sof(C30J)=
 Sof(H30S)=Sof(H30T)=Sof(C31J)=Sof(H31M)=Sof(H31N)=Sof(C32J)=Sof(H32M)=
 Sof(H32N)=Sof(C33J)=Sof(H33N)=Sof(H33O)=Sof(C34J)=Sof(C35J)=Sof(H35I)=
 Sof(H35J)=Sof(C36J)=Sof(H36J)=Sof(H36K)=Sof(C37J)=Sof(H37G)=Sof(H37H)=
 Sof(C38J)=Sof(H38H)=Sof(H38I)=Sof(C39J)=Sof(H39E)=Sof(H39F)=Sof(C40J)=
 Sof(H40G)=Sof(H40H)=Sof(H40I)=1-FVAR(8)
 Sof(C15J)=Sof(H15X)=Sof(H15Y)=Sof(H)=Sof(C16J)=Sof(H16U)=Sof(H16V)=Sof(C17J)=
 Sof(H17T)=Sof(H17U)=Sof(C18J)=Sof(H18V)=Sof(H18W)=Sof(C19J)=Sof(H19R)=
 Sof(H19S)=Sof(C20J)=Sof(H20W)=Sof(H20X)=Sof(C21J)=Sof(C22J)=Sof(H22U)=
 Sof(H22V)=Sof(C23J)=Sof(H23W)=Sof(H23X)=Sof(C24J)=Sof(H24V)=Sof(H24W)=
 Sof(C25J)=Sof(H25U)=Sof(H25V)=Sof(C46J)=Sof(H46A)=Sof(H46B)=Sof(C27J)=
 Sof(H27V)=Sof(H27W)=Sof(H27X)=FVAR(8)
 Sof(H20U)=Sof(H20V)=Sof(C28I)=Sof(H28U)=Sof(H28V)=Sof(H28W)=Sof(C29I)=
 Sof(H29R)=Sof(H29S)=Sof(C30I)=Sof(H30Q)=Sof(H30R)=Sof(C31I)=Sof(H31K)=
 Sof(H31L)=Sof(C32I)=Sof(H32K)=Sof(H32L)=1-FVAR(9)
 Sof(C15I)=Sof(H15U)=Sof(H15V)=Sof(H15W)=Sof(C16I)=Sof(H16S)=Sof(H16T)=
 Sof(C17I)=Sof(H17R)=Sof(H17S)=Sof(C18I)=Sof(H18T)=Sof(H18U)=Sof(C19I)=
 Sof(H19P)=Sof(H19Q)=Sof(H20S)=Sof(H20T)=FVAR(9)
 Sof(H23U)=Sof(H23V)=Sof(C33I)=Sof(H33L)=Sof(H33M)=Sof(C34I)=Sof(H34F)=
 Sof(H34G)=Sof(C35I)=Sof(H35G)=Sof(H35H)=Sof(C36I)=Sof(H36G)=Sof(H36H)=
 Sof(H36I)=1-FVAR(10)
 Sof(H23S)=Sof(H23T)=Sof(C24I)=Sof(H24T)=Sof(H24U)=Sof(C25I)=Sof(H25S)=
 Sof(H25T)=Sof(C26I)=Sof(H26P)=Sof(H26Q)=Sof(C27I)=Sof(H27S)=Sof(H27T)=
 Sof(H27U)=FVAR(10)
 Sof(C28C)=Sof(H28F)=Sof(H28G)=Sof(H28H)=Sof(C29C)=Sof(H29E)=Sof(H29F)=
 Sof(C30C)=Sof(H30F)=Sof(H30G)=Sof(C31C)=Sof(H31C)=Sof(H31D)=Sof(C32C)=
 Sof(H32C)=Sof(H32D)=Sof(C33C)=Sof(H33C)=Sof(H33D)=Sof(C34C)=Sof(C35C)=
 Sof(H35C)=Sof(H35D)=Sof(C36C)=Sof(H36C)=Sof(H36D)=Sof(C37C)=Sof(H37C)=
 Sof(H37D)=Sof(C38C)=Sof(H38C)=Sof(H38D)=Sof(C39C)=Sof(H39C)=Sof(H39D)=
 Sof(C40C)=Sof(H40D)=Sof(H40E)=Sof(H40F)=1-FVAR(11)
 Sof(C15C)=Sof(H15C)=Sof(H15D)=Sof(H15E)=Sof(C16C)=Sof(H16F)=Sof(H16G)=
 Sof(C17C)=Sof(H17E)=Sof(H17F)=Sof(C18C)=Sof(H18E)=Sof(H18F)=Sof(C19C)=
 Sof(H19C)=Sof(H19D)=Sof(C20C)=Sof(H20E)=Sof(H20F)=Sof(C21C)=Sof(C22C)=
 Sof(H22E)=Sof(H22F)=Sof(C23C)=Sof(H23E)=Sof(H23F)=Sof(C24C)=Sof(H24H)=
 Sof(H24I)=Sof(C25C)=Sof(H25E)=Sof(H25F)=Sof(C26C)=Sof(H26C)=Sof(H26D)=
 Sof(C27C)=Sof(H27D)=Sof(H27E)=Sof(H27F)=FVAR(11)
 Sof(C5FB)=Sof(H5FA)=Sof(H5FB)=Sof(H22I)=Sof(H22J)=Sof(C28D)=Sof(H28I)=
 Sof(H28J)=Sof(C29D)=Sof(H29G)=Sof(H29H)=Sof(C30D)=Sof(H30H)=Sof(H30I)=
 Sof(H30J)=1-FVAR(12)
 Sof(H22G)=Sof(H22H)=Sof(C23D)=Sof(H23G)=Sof(H23H)=Sof(C24D)=Sof(H24J)=
 Sof(H24K)=Sof(C25D)=Sof(H25G)=Sof(H25H)=Sof(C26D)=Sof(H26E)=Sof(H26F)=
 Sof(H26G)=FVAR(12)
 Sof(H20O)=Sof(H20P)=Sof(C28G)=Sof(H28P)=Sof(H28Q)=Sof(H28R)=Sof(C29G)=
 Sof(H29N)=Sof(H29O)=Sof(C30G)=Sof(H30M)=Sof(H30N)=Sof(C31G)=Sof(H31G)=
 Sof(H31H)=Sof(C32G)=Sof(H32G)=Sof(H32H)=1-FVAR(13)
 Sof(C15G)=Sof(H15O)=Sof(H15P)=Sof(H15Q)=Sof(C16G)=Sof(H16O)=Sof(H16P)=
 Sof(C17G)=Sof(H17N)=Sof(H17O)=Sof(C18G)=Sof(H18P)=Sof(H18Q)=Sof(C19G)=
 Sof(H19K)=Sof(H19M)=Sof(H20M)=Sof(H20N)=FVAR(13)
 Sof(C28A)=Sof(H28A)=Sof(H28B)=Sof(H28C)=Sof(C29A)=Sof(H29A)=Sof(H29B)=
 Sof(C30A)=Sof(H30A)=Sof(H30B)=Sof(C31A)=Sof(H31A)=Sof(H31B)=Sof(C32A)=
 Sof(H32A)=Sof(H32B)=Sof(C33A)=Sof(H33A)=Sof(H33B)=Sof(C34A)=Sof(C35A)=
 Sof(H35A)=Sof(H35B)=Sof(C36A)=Sof(H36A)=Sof(H36B)=Sof(C37A)=Sof(H37A)=
 Sof(H37B)=Sof(C38A)=Sof(H38A)=Sof(H38B)=Sof(C39A)=Sof(H39A)=Sof(H39B)=
 Sof(C40A)=Sof(H40A)=Sof(H40B)=Sof(H40C)=1-FVAR(14)
 Sof(C13A)=Sof(H13A)=Sof(H13B)=Sof(H13C)=Sof(C14A)=Sof(H14A)=Sof(H14B)=
 Sof(C15A)=Sof(H15A)=Sof(H15B)=Sof(C16A)=Sof(H16A)=Sof(H16B)=Sof(C17A)=
 Sof(H17A)=Sof(H17B)=Sof(C18A)=Sof(H18A)=Sof(H18B)=Sof(C19A)=Sof(C20A)=
 Sof(H20A)=Sof(H20B)=Sof(C21A)=Sof(H21A)=Sof(H21B)=Sof(C22A)=Sof(H22A)=
 Sof(H22B)=Sof(C23A)=Sof(H23A)=Sof(H23B)=Sof(C24A)=Sof(H24A)=Sof(H24B)=
 Sof(H24C)=Sof(C25A)=Sof(H25A)=Sof(H25B)=FVAR(14)
 Sof(C28H)=Sof(H28S)=Sof(H28T)=Sof(C29H)=Sof(H29P)=Sof(H29Q)=Sof(C30H)=
 Sof(H30O)=Sof(H30P)=Sof(C31H)=Sof(H31I)=Sof(H31J)=Sof(C32H)=Sof(H32I)=
 Sof(H32J)=Sof(C33H)=Sof(H33I)=Sof(H33J)=Sof(H33K)=1-FVAR(15)
 Sof(C22H)=Sof(H22Q)=Sof(H22R)=Sof(C23H)=Sof(H23Q)=Sof(H23R)=Sof(C24H)=
 Sof(H24R)=Sof(H24S)=Sof(C25H)=Sof(H25Q)=Sof(H25R)=Sof(C26H)=Sof(H26N)=
 Sof(H26O)=Sof(C27H)=Sof(H27P)=Sof(H27Q)=Sof(H27R)=FVAR(15)
 Sof(HF)=Sof(HG)=Sof(C28K)=Sof(H28Z)=Sof(HN)=Sof(C29K)=Sof(H29V)=Sof(H29W)=
 Sof(C30K)=Sof(H30U)=Sof(H30V)=Sof(C31K)=Sof(H31O)=Sof(H31P)=Sof(H31Q)=1-
 FVAR(16)
 Sof(H23Y)=Sof(HE)=Sof(C24K)=Sof(H24X)=Sof(H24Y)=Sof(C25K)=Sof(H25W)=Sof(H25X)=
 Sof(C26K)=Sof(H26R)=Sof(H26S)=Sof(C27K)=Sof(H27Y)=Sof(HK)=Sof(HL)=FVAR(16)
 Fixed X: C40C(0.57918)
 Fixed Y: C40C(1.057509)
 Fixed Z: C40C(0.320061)
6.a Secondary CH2 refined with riding coordinates:
 C5FB(H5FA,H5FB), C14A(H14A,H14B), C15A(H15A,H15B), C16A(H16A,H16B), C16C(H16F,
 H16G), C16D(H16H,H16I), C16E(H16J,H16K), C16F(H16M,H16N), C16G(H16O,H16P),
 C16H(H16Q,H16R), C16I(H16S,H16T), C16J(H16U,H16V), C16K(H16W,H16X), C17A(H17A,
 H17B), C17B(H17C,H17D), C17C(H17E,H17F), C17D(H17G,H17H), C17E(H17I,H17J),
 C17F(H17K,H17M), C17G(H17N,H17O), C17H(H17P,H17Q), C17I(H17R,H17S), C17J(H17T,
 H17U), C17K(H17V,H17W), C18A(H18A,H18B), C18B(H18C,H18D), C18C(H18E,H18F),
 C18D(H18G,H18H), C18E(H18I,H18J), C18F(H18K,H18M), C18F(H18N,H18O), C18G(H18P,
 H18Q), C18H(H18R,H18S), C18I(H18T,H18U), C18J(H18V,H18W), C18K(H18X,H18Y),
 C19B(H19A,H19B), C19C(H19C,H19D), C19D(H19E,H19F), C19E(H19G,H19H), C19F(H19I,
 H19J), C19G(H19K,H19M), C19H(H19N,H19O), C19I(H19P,H19Q), C19J(H19R,H19S),
 C19K(H19T,H19U), C20A(H20A,H20B), C20B(H20C,H20D), C20C(H20E,H20F), C20D(H20G,
 H20H), C20E(H20I,H20J), C20F(H20K,H20L), C20G(H20M,H20N), C20G(H20O,H20P),
 C20H(H20Q,H20R), C20I(H20S,H20T), C20I(H20U,H20V), C20J(H20W,H20X), C20K(H20Y,
 HC), C21A(H21A,H21B), C21B(H21C,H21D), C21D(H21E,H21F), C22A(H22A,H22B),
 C22B(H22C,H22D), C22C(H22E,H22F), C22D(H22G,H22H), C22D(H22I,H22J), C22E(H22K,
 H22L), C22F(H22M,H22N), C22G(H22O,H22P), C22H(H22Q,H22R), C22I(H22S,H22T),
 C22J(H22U,H22V), C22K(H22W,H22X), C22L(H22Y,HD), C23A(H23A,H23B), C23B(H23C,
 H23D), C23C(H23E,H23F), C23D(H23G,H23H), C23E(H23I,H23J), C23F(H23K,H23L),
 C23F(H23M,H23N), C23G(H23O,H23P), C23H(H23Q,H23R), C23I(H23S,H23T), C23I(H23U,
 H23V), C23J(H23W,H23X), C23K(H23Y,HE), C23K(HF,HG), C23L(H23Z,HH), C24B(H24D,
 H24E), C24B(H24F,H24G), C24C(H24H,H24I), C24D(H24J,H24K), C24E(H24L,H24M),
 C24F(H24N,H24O), C24G(H24P,H24Q), C24H(H24R,H24S), C24I(H24T,H24U), C24J(H24V,
 H24W), C24K(H24X,H24Y), C24L(H24Z,HI), C25A(H25A,H25B), C25B(H25C,H25D),
 C25C(H25E,H25F), C25D(H25G,H25H), C25E(H25I,H25J), C25E(H25K,H25L), C25F(H25M,
 H25N), C25G(H25O,H25P), C25H(H25Q,H25R), C25I(H25S,H25T), C25J(H25U,H25V),
 C25K(H25W,H25X), C25L(H25Y,HJ), C26B(H26A,H26B), C26C(H26C,H26D), C26E(H26H,
 H26I), C26F(H26J,H26K), C26G(H26L,H26M), C26H(H26N,H26O), C26I(H26P,H26Q),
 C46J(H46A,H46B), C26K(H26R,H26S), C26L(H26T,H26U), C28B(H28D,H28E), C28D(H28I,
 H28J), C28E(H28K,H28L), C28H(H28S,H28T), C28K(H28Z,HN), C28L(H28,HO),
 C29A(H29A,H29B), C29B(H29C,H29D), C29C(H29E,H29F), C29D(H29G,H29H), C29F(H29L,
 H29M), C29G(H29N,H29O), C29H(H29P,H29Q), C29I(H29R,H29S), C29J(H29T,H29U),
 C29K(H29V,H29W), C29L(H29X,H29Y), C30A(H30A,H30B), C30C(H30F,H30G), C30F(H30K,
 H30L), C30G(H30M,H30N), C30H(H30O,H30P), C30I(H30Q,H30R), C30J(H30S,H30T),
 C30K(H30U,H30V), C30L(H30W,H30X), C31A(H31A,H31B), C31C(H31C,H31D), C31F(H31E,
 H31F), C31G(H31G,H31H), C31H(H31I,H31J), C31I(H31K,H31L), C31J(H31M,H31N),
 C31L(H31R,H31S), C32A(H32A,H32B), C32C(H32C,H32D), C32F(H32E,H32F), C32G(H32G,
 H32H), C32H(H32I,H32J), C32I(H32K,H32L), C32J(H32M,H32N), C32L(H32O,H32P),
 C33A(H33A,H33B), C33C(H33C,H33D), C33F(H33E,H33F), C33G(H33G,H33H), C33I(H33L,
 H33M), C33J(H33N,H33O), C34G(H34D,H34E), C34I(H34F,H34G), C35A(H35A,H35B),
 C35C(H35C,H35D), C35G(H35E,H35F), C35I(H35G,H35H), C35J(H35I,H35J), C35L(H35K,
 H35L), C36A(H36A,H36B), C36C(H36C,H36D), C36G(H36E,H36F), C36J(H36J,H36K),
 C36L(H36L,H36M), C37A(H37A,H37B), C37C(H37C,H37D), C37G(H37E,H37F), C37J(H37G,
 H37H), C37L(H37I,H37J), C38A(H38A,H38B), C38C(H38C,H38D), C38J(H38H,H38I),
 C38L(H38J,H38K), C39A(H39A,H39B), C39C(H39C,H39D), C39J(H39E,H39F), C39L(H39G,
 H39H), C41L(H41A,H41B), C42L(H42A,H42B), C43L(H43A,H43B), C44L(H44A,H44B),
 C45L(H45A,H45B)
6.b Aromatic/amide H refined with riding coordinates:
 C2A(H2A), C3A(H3A), C4A(H4A), C4B(H4B), C4C(H4C), C4D(H4D), C4E(H4E),
 C4F(H4F), C4G(H4G), C4H(H4H), C4I(H4I), C4J(H4J), C4K(H4K), C4L(H4L), C5A(H5A),
  C5H(H5H), C6B(H6B), C6C(H6C), C6D(H6D), C6E(H6E), C6F(H6F), C6G(H6G),
 C6I(H6I), C6J(H6J), C6K(H6K), C6L(H6L), C7B(H7B), C7C(H7C), C7D(H7D), C7E(H7E),
  C7F(H7F), C7G(H7G), C7I(H7I), C7J(H7J), C7K(H7K), C7L(H7L), C8A(H8A),
 C8H(H8H), C9A(H9A), C13L(H13L), C12L(H12L), C11L(H11L), C10L(H10L), C10B(H10B),
  C10C(H10C), C10D(H10D), C10E(H10E), C10F(H10F), C10G(H10G), C10H(H10H),
 C10I(H10I), C10J(H10J), C10K(H10K), C11A(H11A), C11B(H11B), C11C(H11C),
 C11D(H11D), C11E(H11E), C11F(H11F), C11G(H11G), C11H(H11H), C11I(H11I),
 C11J(H11J), C11K(H11K), C12B(H12B), C12C(H12C), C12D(H12D), C12E(H12E),
 C12F(H12F), C12G(H12G), C12H(H12H), C12I(H12I), C12J(H12J), C12K(H12K),
 C13B(H13D), C13C(H13E), C13D(H13F), C13E(H13G), C13F(H13H), C13G(H13I),
 C13H(H13J), C13I(H13K), C13J(H13M), C13K(H13N), C19L(H19L), C18L(H18L),
 C17L(H17L), C16L(H16L)
6.c Fitted hexagon refined as free rotating group:
 C9L(C14L,C13L,C12L,C11L,C10L), C15L(C20L,C19L,C18L,C17L,C16L)
6.d Idealised Me refined as rotating group:
 C13A(H13A,H13B,H13C), C15C(H15C,H15D,H15E), C15D(H15F,H15G,H15H), C15E(H15I,
 H15J,H15K), C15F(H15L,H15M,H15N), C15G(H15O,H15P,H15Q), C15H(H15R,H15S,H15T),
 C15I(H15U,H15V,H15W), C15J(H15X,H15Y,H), C15K(H15Z,HA,HB), C16B(H16C,H16D,
 H16E), C21L(H21G,H21H,H21I), C24A(H24A,H24B,H24C), C26D(H26E,H26F,H26G),
 C27B(H27A,H27B,H27C), C27C(H27D,H27E,H27F), C27E(H27G,H27H,H27I), C27F(H27J,
 H27K,H27L), C27G(H27M,H27N,H27O), C27H(H27P,H27Q,H27R), C27I(H27S,H27T,H27U),
 C27J(H27V,H27W,H27X), C27K(H27Y,HK,HL), C28A(H28A,H28B,H28C), C28C(H28F,H28G,
 H28H), C28F(H28M,H28N,H28O), C28G(H28P,H28Q,H28R), C28I(H28U,H28V,H28W),
 C28J(H28X,H28Y,HM), C29E(H29I,H29J,H29K), C30B(H30C,H30D,H30E), C30D(H30H,H30I,
 H30J), C31K(H31O,H31P,H31Q), C33H(H33I,H33J,H33K), C33L(H33P,H33Q,H33R),
 C34F(H34A,H34B,H34C), C34L(H34H,H34I,H34J), C36I(H36G,H36H,H36I), C38G(H38E,
 H38F,H38G), C40A(H40A,H40B,H40C), C40C(H40D,H40E,H40F), C40J(H40G,H40H,H40I),
 C46L(H46C,H46D,H46E)
;
_olex2_submission_special_instructions 'No special instructions were received'

loop_
_space_group_symop_operation_xyz
'x, y, z'
'-x, y, -z+1/2'
'x+1/2, y+1/2, z'
'-x+1/2, y+1/2, -z+1/2'
'-x, -y, -z'
'x, -y, z-1/2'
'-x+1/2, -y+1/2, -z'
'x+1/2, -y+1/2, z-1/2'

loop_
_atom_site_label
_atom_site_type_symbol
_atom_site_fract_x
_atom_site_fract_y
_atom_site_fract_z
_atom_site_U_iso_or_equiv
_atom_site_adp_type
_atom_site_occupancy
_atom_site_site_symmetry_order
_atom_site_calc_flag
_atom_site_refinement_flags_posn
_atom_site_refinement_flags_adp
_atom_site_refinement_flags_occupancy
_atom_site_disorder_assembly
_atom_site_disorder_group
Au1 Au 0.63229(2) 0.81303(2) 0.48732(2) 0.09769(11) Uani 1 1 d . U . . .
Au2 Au 0.61778(2) 0.65920(2) 0.48418(2) 0.09082(11) Uani 1 1 d . . . . .
Au3 Au 0.60557(2) 0.54321(2) 0.43371(2) 0.10184(12) Uani 1 1 d . . . . .
Au4 Au 0.59673(2) 0.65811(2) 0.56861(2) 0.10137(12) Uani 1 1 d . . . . .
Au5 Au 0.62562(2) 0.59875(2) 0.55283(2) 0.09229(11) Uani 1 1 d . . . . .
Au6 Au 0.65513(2) 0.47172(2) 0.58631(2) 0.11690(15) Uani 1 1 d D U . . .
C1A C 0.65628(10) 0.9435(5) 0.34425(16) 0.112(3) Uani 1 1 d . . . . .
C1B C 0.63600(9) 0.8330(4) 0.52882(16) 0.097(2) Uani 1 1 d . U . . .
C1C C 0.60551(9) 0.6162(4) 0.40607(15) 0.095(2) Uani 1 1 d . . . . .
C1D C 0.60459(9) 0.4594(5) 0.45696(15) 0.096(3) Uani 1 1 d . . . . .
C1E C 0.65237(9) 0.6569(4) 0.58282(15) 0.085(2) Uani 1 1 d . . . . .
C1F C 0.59789(10) 0.5470(4) 0.52087(16) 0.098(3) Uani 1 1 d . . . . .
C1G C 0.60522(11) 0.5945(4) 0.60518(18) 0.109(3) Uani 1 1 d . . . . .
C1H C 0.58648(10) 0.7314(5) 0.53461(14) 0.099(3) Uani 1 1 d . . . . .
C1I C 0.65244(9) 0.4699(5) 0.62193(12) 0.1089(6) Uani 1 1 d D U . . .
C1J C 0.66051(11) 0.4607(5) 0.5525(2) 0.116(3) Uani 1 1 d . U . . .
C1K C 0.65022(10) 0.6496(5) 0.51164(18) 0.110(3) Uani 1 1 d . . . . .
C1L C 0.58591(9) 0.6686(4) 0.45895(15) 0.091(3) Uani 1 1 d . . . . .
C2A C 0.66536(11) 0.9694(6) 0.32979(17) 0.130(4) Uani 1 1 d . . . . .
H2A H 0.679995 0.980622 0.343157 0.156 Uiso 1 1 calc R . . . .
C2B C 0.63717(8) 0.8516(4) 0.55301(13) 0.0829(19) Uani 1 1 d . U . . .
C2C C 0.60495(11) 0.6498(5) 0.38481(18) 0.114(3) Uani 1 1 d . . . . .
C2D C 0.60427(9) 0.4070(4) 0.47148(15) 0.094(3) Uani 1 1 d . . . . .
C2E C 0.66811(10) 0.6888(4) 0.60138(16) 0.087(3) Uani 1 1 d . . . . .
C2F C 0.58094(11) 0.5197(4) 0.50189(17) 0.104(3) Uani 1 1 d . . . . .
C2G C 0.60788(10) 0.5642(4) 0.62814(17) 0.103(2) Uani 1 1 d . U . . .
C2H C 0.58123(9) 0.7801(4) 0.51558(15) 0.098(3) Uani 1 1 d . . . . .
C2I C 0.65240(9) 0.4612(4) 0.64539(12) 0.0993(6) Uani 1 1 d D U . . .
C2J C 0.66464(12) 0.4553(5) 0.5331(2) 0.121(3) Uani 1 1 d . U . . .
C2K C 0.66858(10) 0.6529(5) 0.52928(18) 0.112(3) Uani 1 1 d . . . . .
C2L C 0.56739(8) 0.6702(4) 0.44528(14) 0.086(3) Uani 1 1 d . . . . .
C3A C 0.65292(13) 0.9787(6) 0.29592(18) 0.139(4) Uani 1 1 d . . . . .
H3A H 0.659250 0.993150 0.285870 0.166 Uiso 1 1 calc R . . . .
C3B C 0.63332(8) 0.8693(3) 0.62181(12) 0.0680(19) Uani 1 1 d . . . . .
C3C C 0.57833(10) 0.6990(6) 0.29666(16) 0.120(3) Uani 1 1 d . . . . .
C3D C 0.60988(9) 0.2750(4) 0.52975(17) 0.093(3) Uani 1 1 d . . . . .
C3E C 0.71045(9) 0.8220(4) 0.65424(17) 0.093(3) Uani 1 1 d . . . . .
C3F C 0.53257(10) 0.4194(4) 0.43897(17) 0.105(3) Uani 1 1 d . . . . .
C3G C 0.61648(10) 0.5768(4) 0.70826(18) 0.103(3) Uani 1 1 d . . . . .
C3H C 0.57264(10) 0.8454(4) 0.49488(15) 0.095(3) Uani 1 1 d . . . . .
C3I C 0.65408(9) 0.3262(4) 0.70068(17) 0.090(3) Uani 1 1 d . . . . .
C3J C 0.66894(11) 0.4585(6) 0.4636(2) 0.141(4) Uani 1 1 d D . . . .
C3K C 0.72559(9) 0.6084(4) 0.58434(18) 0.100(3) Uani 1 1 d . . . . .
C3L C 0.51213(8) 0.7030(5) 0.41387(14) 0.111(3) Uani 1 1 d D . . . .
C4A C 0.63162(12) 0.9674(5) 0.27666(17) 0.131(4) Uani 1 1 d . . . . .
H4A H 0.623133 0.976928 0.253579 0.157 Uiso 1 1 calc R . . . .
C4B C 0.63100(7) 0.8396(3) 0.59516(13) 0.0705(19) Uani 1 1 d . . . . .
H4B H 0.624882 0.793806 0.587313 0.085 Uiso 1 1 calc R . . . .
C4C C 0.58161(10) 0.6762(6) 0.32570(17) 0.124(4) Uani 1 1 d . . . . .
H4C H 0.569922 0.662635 0.325184 0.149 Uiso 1 1 calc R . . . .
C4D C 0.61233(10) 0.3366(4) 0.51786(17) 0.100(3) Uani 1 1 d . . . . .
H4D H 0.620649 0.374545 0.532464 0.120 Uiso 1 1 calc R . . . .
C4E C 0.69080(9) 0.7935(4) 0.63322(16) 0.087(3) Uani 1 1 d . . . . .
H4E H 0.678602 0.822213 0.624049 0.105 Uiso 1 1 calc R . . . .
C4F C 0.55360(10) 0.4341(5) 0.46157(17) 0.119(3) Uani 1 1 d . . . . .
H4F H 0.564051 0.403317 0.464411 0.143 Uiso 1 1 calc R . . . .
C4G C 0.61505(10) 0.5944(4) 0.68146(16) 0.095(3) Uani 1 1 d . . . . .
H4G H 0.617485 0.641885 0.678265 0.114 Uiso 1 1 calc R . . . .
C4H C 0.55652(11) 0.8846(4) 0.49226(16) 0.114(3) Uani 1 1 d . . . . .
H4H H 0.551702 0.870870 0.504636 0.137 Uiso 1 1 calc R . . . .
C4I C 0.65246(10) 0.3563(4) 0.67479(17) 0.099(3) Uani 1 1 d . . . . .
H4I H 0.649634 0.327377 0.657197 0.119 Uiso 1 1 calc R . . . .
C4J C 0.66148(12) 0.4720(5) 0.4820(2) 0.135(4) Uani 1 1 d . . . . .
H4J H 0.649999 0.503780 0.473566 0.162 Uiso 1 1 calc R . . . .
C4K C 0.70415(9) 0.6015(4) 0.56023(17) 0.100(3) Uani 1 1 d . . . . .
H4K H 0.698482 0.556547 0.550082 0.120 Uiso 1 1 calc R . . . .
C4L C 0.53370(9) 0.7109(5) 0.43188(15) 0.111(3) Uani 1 1 d . . . . .
H4L H 0.540819 0.746411 0.448568 0.133 Uiso 1 1 calc R . . . .
C5A C 0.62230(11) 0.9418(5) 0.29078(16) 0.124(3) Uani 1 1 d . . . . .
H5A H 0.607516 0.933175 0.277334 0.148 Uiso 1 1 calc R . . . .
C5B C 0.63786(8) 0.8783(4) 0.57976(13) 0.077(2) Uani 1 1 d . . . . .
C5C C 0.60204(11) 0.6733(5) 0.35534(16) 0.107(3) Uani 1 1 d . . . . .
C5D C 0.60252(10) 0.3424(4) 0.48438(18) 0.104(3) Uani 1 1 d . . . . .
C5E C 0.68880(9) 0.7205(4) 0.62521(15) 0.082(2) Uani 1 1 d . . . . .
C5F C 0.55919(9) 0.4962(4) 0.48039(17) 0.098(3) Uani 1 1 d . . . . .
C5FB C 0.68679(13) 0.2670(7) 0.5903(5) 0.242(4) Uani 0.435(8) 1 d D . P A 2
H5FA H 0.687181 0.297447 0.606543 0.291 Uiso 0.435(8) 1 calc R . P A 2
H5FB H 0.679558 0.293652 0.569249 0.291 Uiso 0.435(8) 1 calc R . P A 2
C5G C 0.60989(10) 0.5413(4) 0.65795(18) 0.104(3) Uani 1 1 d . . . . .
C5H C 0.54794(12) 0.9423(5) 0.47184(18) 0.122(3) Uani 1 1 d . . . . .
H5H H 0.536996 0.968334 0.469799 0.146 Uiso 1 1 calc R . . . .
C5I C 0.65500(9) 0.4306(4) 0.67409(15) 0.097(3) Uani 1 1 d D . . . .
C5J C 0.67075(12) 0.4393(5) 0.5126(2) 0.129(4) Uani 1 1 d . . . . .
C5K C 0.69070(9) 0.6588(4) 0.55051(17) 0.094(3) Uani 1 1 d . . . . .
C5L C 0.54512(8) 0.6672(4) 0.42573(13) 0.085(2) Uani 1 1 d . . . . .
C6A C 0.63457(10) 0.9294(5) 0.32412(14) 0.107(3) Uani 1 1 d . . . . .
C6B C 0.64692(9) 0.9463(4) 0.59233(14) 0.084(2) Uani 1 1 d . . . . .
H6B H 0.651374 0.973279 0.581774 0.100 Uiso 1 1 calc R . . . .
C6C C 0.61881(11) 0.6913(5) 0.35517(17) 0.117(3) Uani 1 1 d . . . . .
H6C H 0.632794 0.687683 0.375141 0.140 Uiso 1 1 calc R . . . .
C6D C 0.58968(10) 0.2898(4) 0.46304(19) 0.109(3) Uani 1 1 d . . . . .
H6D H 0.582788 0.295567 0.440017 0.131 Uiso 1 1 calc R . . . .
C6E C 0.70673(9) 0.6791(4) 0.64009(16) 0.090(3) Uani 1 1 d . . . . .
H6E H 0.705324 0.629536 0.635651 0.108 Uiso 1 1 calc R . . . .
C6F C 0.54434(9) 0.5387(4) 0.47781(15) 0.093(2) Uani 1 1 d . . . . .
H6F H 0.548589 0.579598 0.491438 0.112 Uiso 1 1 calc R . . . .
C6G C 0.60619(9) 0.4730(4) 0.66254(17) 0.097(3) Uani 1 1 d . . . . .
H6G H 0.602445 0.437719 0.646441 0.116 Uiso 1 1 calc R . . . .
C6H C 0.55501(12) 0.9628(4) 0.45425(19) 0.117(4) Uani 1 1 d . . . . .
C6I C 0.65869(10) 0.4699(4) 0.69984(19) 0.107(3) Uani 1 1 d . . . . .
H6I H 0.660360 0.519810 0.699662 0.128 Uiso 1 1 calc R . . . .
C6J C 0.68792(13) 0.3947(5) 0.5257(2) 0.146(4) Uani 1 1 d . . . . .
H6J H 0.694773 0.374607 0.547078 0.175 Uiso 1 1 calc R . . . .
C6K C 0.69942(9) 0.7245(4) 0.56474(16) 0.095(3) Uani 1 1 d . . . . .
H6K H 0.690287 0.764171 0.558133 0.114 Uiso 1 1 calc R . . . .
C6L C 0.53440(9) 0.6160(4) 0.40079(15) 0.092(3) Uani 1 1 d . . . . .
H6L H 0.541934 0.585069 0.396571 0.111 Uiso 1 1 calc R . . . .
C7A C 0.62906(10) 0.9042(5) 0.34535(14) 0.114(3) Uani 1 1 d . . . . .
C7B C 0.64936(9) 0.9736(4) 0.61919(15) 0.086(2) Uani 1 1 d . . . . .
H7B H 0.655278 1.019575 0.627059 0.103 Uiso 1 1 calc R . . . .
C7C C 0.61583(10) 0.7143(5) 0.32700(18) 0.120(3) Uani 1 1 d . . . . .
H7C H 0.627545 0.728282 0.327672 0.144 Uiso 1 1 calc R . . . .
C7D C 0.58647(10) 0.2276(4) 0.47438(19) 0.117(3) Uani 1 1 d . . . . .
H7D H 0.577492 0.190914 0.459574 0.140 Uiso 1 1 calc R . . . .
C7E C 0.72648(10) 0.7081(4) 0.66113(17) 0.101(3) Uani 1 1 d . . . . .
H7E H 0.738700 0.679273 0.670779 0.121 Uiso 1 1 calc R . . . .
C7F C 0.52331(10) 0.5223(4) 0.45554(16) 0.100(3) Uani 1 1 d . . . . .
H7F H 0.512934 0.551123 0.453958 0.120 Uiso 1 1 calc R . . . .
C7G C 0.60788(9) 0.4550(4) 0.69038(17) 0.098(3) Uani 1 1 d . . . . .
H7G H 0.605734 0.407323 0.693828 0.117 Uiso 1 1 calc R . . . .
C7H C 0.57165(11) 0.9255(5) 0.45792(18) 0.106(3) Uani 1 1 d . . . . .
C7I C 0.66010(10) 0.4407(4) 0.72590(18) 0.099(3) Uani 1 1 d . . . . .
H7I H 0.662941 0.469869 0.743452 0.119 Uiso 1 1 calc R . . . .
C7J C 0.69507(13) 0.3797(5) 0.5070(2) 0.145(4) Uani 1 1 d . . . . .
H7J H 0.706186 0.346492 0.515038 0.175 Uiso 1 1 calc R . . . .
C7K C 0.72068(9) 0.7341(4) 0.58793(18) 0.104(3) Uani 1 1 d . . . . .
H7K H 0.726347 0.779937 0.596602 0.125 Uiso 1 1 calc R . . . .
C7L C 0.51286(10) 0.6110(5) 0.38245(17) 0.107(3) Uani 1 1 d . . . . .
H7L H 0.505483 0.577625 0.364847 0.129 Uiso 1 1 calc R . . . .
C8A C 0.60977(10) 0.8837(5) 0.33806(16) 0.115(3) Uani 1 1 d . . . . .
H8A H 0.597115 0.886712 0.316024 0.138 Uiso 1 1 calc R . . . .
C8B C 0.64323(9) 0.9346(3) 0.63508(14) 0.076(2) Uani 1 1 d . . . . .
C8C C 0.59549(10) 0.7167(6) 0.29751(17) 0.122(4) Uani 1 1 d . . . . .
C8D C 0.59696(10) 0.2219(4) 0.50815(19) 0.105(3) Uani 1 1 d . . . . .
C8E C 0.72837(9) 0.7790(4) 0.66804(18) 0.099(3) Uani 1 1 d . . . . .
C8F C 0.51733(10) 0.4631(5) 0.43529(17) 0.103(3) Uani 1 1 d . . . . .
C8G C 0.61271(9) 0.5069(4) 0.71316(16) 0.092(3) Uani 1 1 d . . . . .
C8H C 0.58001(10) 0.8663(4) 0.47769(17) 0.099(3) Uani 1 1 d . . . . .
H8H H 0.590838 0.839987 0.479471 0.119 Uiso 1 1 calc R . . . .
C8I C 0.65726(9) 0.3668(4) 0.72620(17) 0.090(3) Uani 1 1 d . . . . .
C8J C 0.68595(13) 0.4133(5) 0.4768(3) 0.147(5) Uani 1 1 d . . . . .
C8K C 0.73370(9) 0.6757(4) 0.59844(17) 0.094(3) Uani 1 1 d . . . . .
C8L C 0.50172(9) 0.6530(5) 0.38894(16) 0.102(3) Uani 1 1 d . . . . .
C9A C 0.60929(9) 0.8591(5) 0.36313(14) 0.110(3) Uani 1 1 d . . . . .
H9A H 0.596166 0.847289 0.358573 0.132 Uiso 1 1 calc R . . . .
C9B C 0.64395(9) 0.9482(4) 0.66387(15) 0.082(2) Uani 1 1 d . . . . .
C9C C 0.58783(10) 0.7418(6) 0.26444(17) 0.125(4) Uani 1 1 d . . . . .
C9D C 0.59699(10) 0.1662(4) 0.52821(19) 0.104(3) Uani 1 1 d . . . . .
C9E C 0.74748(10) 0.8256(4) 0.68796(18) 0.102(3) Uani 1 1 d . . . . .
C9F C 0.49603(11) 0.4362(5) 0.40798(19) 0.118(3) Uani 1 1 d . . . . .
C9G C 0.61594(11) 0.5038(5) 0.74433(18) 0.111(3) Uani 1 1 d . . . . .
C9H C 0.54890(14) 1.0196(5) 0.4304(2) 0.131(4) Uani 1 1 d . . . . .
C9I C 0.65612(9) 0.3224(4) 0.74806(15) 0.089(3) Uani 1 1 d . . . . .
C9J C 0.68973(14) 0.4065(6) 0.4522(3) 0.165(5) Uani 1 1 d . . . . .
C9K C 0.75638(9) 0.6680(4) 0.62532(17) 0.100(3) Uani 1 1 d . . . . .
C9L C 0.47910(11) 0.6663(5) 0.37835(19) 0.102(2) Uani 0.370(3) 1 d . U P B 1
C14L C 0.47734(16) 0.7224(6) 0.3944(3) 0.101(2) Uani 0.370(3) 1 d DG U P B 1
C13L C 0.4591(2) 0.7300(7) 0.3921(4) 0.113(3) Uani 0.370(3) 1 d G U P B 1
H13L H 0.457927 0.768262 0.403010 0.135 Uiso 0.370(3) 1 calc R . P B 1
C12L C 0.44268(16) 0.6816(8) 0.3738(4) 0.116(3) Uani 0.370(3) 1 d G U P B 1
H12L H 0.430232 0.686792 0.372194 0.139 Uiso 0.370(3) 1 calc R . P B 1
C11L C 0.44444(15) 0.6256(8) 0.3578(3) 0.112(3) Uani 0.370(3) 1 d G U P B 1
H11L H 0.433192 0.592491 0.345241 0.134 Uiso 0.370(3) 1 calc R . P B 1
C10L C 0.46264(15) 0.6179(6) 0.3600(3) 0.104(3) Uani 0.370(3) 1 d G U P B 1
H10L H 0.463846 0.579659 0.349103 0.125 Uiso 0.370(3) 1 calc R . P B 1
C10A C 0.62806(9) 0.8515(5) 0.39529(13) 0.104(3) Uani 1 1 d . . . . .
C10B C 0.65254(11) 1.0035(4) 0.68668(17) 0.104(3) Uani 1 1 d . . . . .
H10B H 0.658844 1.043141 0.684204 0.124 Uiso 1 1 calc R . . . .
C10C C 0.59857(12) 0.7675(7) 0.25306(19) 0.175(5) Uani 1 1 d . . . . .
H10C H 0.613545 0.771024 0.267248 0.209 Uiso 1 1 calc R . . . .
C10D C 0.58674(11) 0.1002(4) 0.5188(2) 0.118(4) Uani 1 1 d . . . . .
H10D H 0.577728 0.086826 0.496166 0.142 Uiso 1 1 calc R . . . .
C10E C 0.76853(11) 0.8097(5) 0.7057(2) 0.122(4) Uani 1 1 d . . . . .
H10E H 0.773022 0.762395 0.706704 0.147 Uiso 1 1 calc R . . . .
C10F C 0.47639(12) 0.4651(6) 0.3940(2) 0.140(4) Uani 1 1 d . . . . .
H10F H 0.474735 0.507263 0.402480 0.168 Uiso 1 1 calc R . . . .
C10G C 0.61461(11) 0.4456(6) 0.76007(19) 0.132(4) Uani 1 1 d . . . . .
H10G H 0.610878 0.399416 0.750612 0.158 Uiso 1 1 calc R . . . .
C10H C 0.53291(16) 1.0695(5) 0.4177(2) 0.159(5) Uani 1 1 d . . . . .
H10H H 0.524471 1.071102 0.425087 0.191 Uiso 1 1 calc R . . . .
C10I C 0.65725(10) 0.3402(5) 0.77537(18) 0.113(3) Uani 1 1 d . . . . .
H10I H 0.659535 0.388173 0.782609 0.136 Uiso 1 1 calc R . . . .
C10J C 0.70524(17) 0.3694(7) 0.4531(3) 0.206(6) Uani 1 1 d . . . . .
H10J H 0.715476 0.340942 0.471590 0.247 Uiso 1 1 calc R . . . .
C10K C 0.77147(10) 0.7158(5) 0.64783(19) 0.122(3) Uani 1 1 d . . . . .
H10K H 0.767890 0.764422 0.646776 0.147 Uiso 1 1 calc R . . . .
C11A C 0.64706(9) 0.8698(5) 0.40205(14) 0.114(3) Uani 1 1 d . . . . .
H11A H 0.659875 0.863187 0.423668 0.136 Uiso 1 1 calc R . . . .
C11B C 0.65175(13) 0.9996(5) 0.71274(19) 0.127(4) Uani 1 1 d . . . . .
H11B H 0.657632 1.037122 0.728440 0.153 Uiso 1 1 calc R . . . .
C11C C 0.58673(14) 0.7878(8) 0.2203(2) 0.189(6) Uani 1 1 d . . . . .
H11C H 0.593673 0.806999 0.211901 0.227 Uiso 1 1 calc R . . . .
C11D C 0.58977(12) 0.0546(5) 0.5427(2) 0.137(4) Uani 1 1 d . . . . .
H11D H 0.582621 0.010265 0.536328 0.164 Uiso 1 1 calc R . . . .
C11E C 0.78296(12) 0.8637(6) 0.7219(2) 0.153(5) Uani 1 1 d . . . . .
H11E H 0.797619 0.853158 0.734921 0.184 Uiso 1 1 calc R . . . .
C11F C 0.45927(15) 0.4303(7) 0.3671(3) 0.178(6) Uani 1 1 d . . . . .
H11F H 0.445473 0.448901 0.356561 0.214 Uiso 1 1 calc R . . . .
C11G C 0.61912(15) 0.4604(8) 0.7905(2) 0.183(5) Uani 1 1 d . . . . .
H11G H 0.619474 0.420742 0.802360 0.220 Uiso 1 1 calc R . . . .
C11H C 0.5295(2) 1.1165(6) 0.3942(3) 0.204(7) Uani 1 1 d . . . . .
H11H H 0.518327 1.150105 0.384962 0.244 Uiso 1 1 calc R . . . .
C11I C 0.65506(11) 0.2886(6) 0.7920(2) 0.126(4) Uani 1 1 d . . . . .
H11I H 0.655796 0.300846 0.810848 0.152 Uiso 1 1 calc R . . . .
C11J C 0.70491(16) 0.3763(9) 0.4260(3) 0.224(7) Uani 1 1 d . . . . .
H11J H 0.715113 0.350168 0.426034 0.269 Uiso 1 1 calc R . . . .
C11K C 0.79181(11) 0.6929(6) 0.6719(2) 0.136(4) Uani 1 1 d . . . . .
H11K H 0.802302 0.725725 0.687456 0.163 Uiso 1 1 calc R . . . .
C12A C 0.64739(10) 0.8976(5) 0.37745(15) 0.109(3) Uani 1 1 d . . . . .
C12B C 0.64278(12) 0.9435(5) 0.71689(17) 0.117(3) Uani 1 1 d . . . . .
H12B H 0.642519 0.942427 0.735329 0.141 Uiso 1 1 calc R . . . .
C12C C 0.56522(14) 0.7809(8) 0.1996(2) 0.200(6) Uani 1 1 d . . . . .
H12C H 0.557577 0.793803 0.176934 0.240 Uiso 1 1 calc R . . . .
C12D C 0.60327(12) 0.0734(5) 0.5760(2) 0.135(4) Uani 1 1 d . . . . .
H12D H 0.605978 0.040630 0.592371 0.162 Uiso 1 1 calc R . . . .
C12E C 0.77658(12) 0.9324(5) 0.7196(2) 0.149(5) Uani 1 1 d . . . . .
H12E H 0.786839 0.969169 0.730282 0.179 Uiso 1 1 calc R . . . .
C12F C 0.46179(14) 0.3700(7) 0.3554(3) 0.187(6) Uani 1 1 d . . . . .
H12F H 0.449630 0.345961 0.337454 0.225 Uiso 1 1 calc R . . . .
C12G C 0.62299(16) 0.5228(9) 0.8048(2) 0.201(7) Uani 1 1 d . . . . .
H12G H 0.623936 0.528985 0.824231 0.241 Uiso 1 1 calc R . . . .
C12H C 0.54158(19) 1.1155(7) 0.3843(3) 0.196(7) Uani 1 1 d . . . . .
H12H H 0.539044 1.149334 0.368363 0.235 Uiso 1 1 calc R . . . .
C12I C 0.65173(10) 0.2179(5) 0.78150(18) 0.116(3) Uani 1 1 d . . . . .
H12I H 0.650443 0.182200 0.793397 0.139 Uiso 1 1 calc R . . . .
C12J C 0.69074(17) 0.4187(10) 0.3982(3) 0.271(8) Uani 1 1 d . . . . .
H12J H 0.691221 0.419572 0.379988 0.325 Uiso 1 1 calc R . . . .
C12K C 0.79683(11) 0.6232(6) 0.6733(2) 0.138(4) Uani 1 1 d . . . . .
H12K H 0.810934 0.608461 0.690084 0.166 Uiso 1 1 calc R . . . .
C13A C 0.7010(4) 0.5713(9) 0.3625(3) 0.295(10) Uani 0.388(6) 1 d D U P C 1
H13A H 0.686678 0.554465 0.352932 0.442 Uiso 0.388(6) 1 calc GR . P C 1
H13B H 0.710721 0.530813 0.371517 0.442 Uiso 0.388(6) 1 calc GR . P C 1
H13C H 0.701015 0.594535 0.345301 0.442 Uiso 0.388(6) 1 calc GR . P C 1
C13B C 0.63411(12) 0.8886(4) 0.69460(16) 0.109(3) Uani 1 1 d . . . . .
H13D H 0.627716 0.849646 0.697355 0.131 Uiso 1 1 calc R . . . .
C13C C 0.55447(13) 0.7558(7) 0.2108(2) 0.169(5) Uani 1 1 d . . . . .
H13E H 0.539497 0.752296 0.196290 0.203 Uiso 1 1 calc R . . . .
C13D C 0.61291(12) 0.1407(4) 0.5855(2) 0.127(4) Uani 1 1 d . . . . .
H13F H 0.621261 0.155522 0.607946 0.152 Uiso 1 1 calc R . . . .
C13E C 0.75529(11) 0.9490(5) 0.7018(2) 0.132(4) Uani 1 1 d . . . . .
H13G H 0.750904 0.996681 0.700298 0.159 Uiso 1 1 calc R . . . .
C13F C 0.48140(13) 0.3423(7) 0.3688(2) 0.168(5) Uani 1 1 d . . . . .
H13H H 0.482788 0.300697 0.359732 0.202 Uiso 1 1 calc R . . . .
C13G C 0.62562(14) 0.5795(8) 0.7897(2) 0.168(5) Uani 1 1 d . . . . .
H13I H 0.630651 0.623958 0.800770 0.202 Uiso 1 1 calc R . . . .
C13H C 0.55762(17) 1.0670(6) 0.3963(3) 0.175(5) Uani 1 1 d . . . . .
H13J H 0.566132 1.067546 0.388997 0.210 Uiso 1 1 calc R . . . .
C13I C 0.65032(9) 0.1998(5) 0.75391(17) 0.100(3) Uani 1 1 d . . . . .
H13K H 0.648010 0.151719 0.746778 0.120 Uiso 1 1 calc R . . . .
C13J C 0.67633(16) 0.4584(10) 0.3978(3) 0.241(8) Uani 1 1 d . . . . .
H13M H 0.666788 0.488741 0.379631 0.290 Uiso 1 1 calc R . . . .
C13K C 0.78241(10) 0.5734(6) 0.6517(2) 0.132(4) Uani 1 1 d . . . . .
H13N H 0.786207 0.524826 0.653330 0.159 Uiso 1 1 calc R . . . .
C14A C 0.70808(18) 0.6247(7) 0.3905(3) 0.215(5) Uani 0.388(6) 1 d D U P C 1
H14A H 0.714631 0.598723 0.411583 0.258 Uiso 0.388(6) 1 calc R . P C 1
H14B H 0.718848 0.657058 0.393258 0.258 Uiso 0.388(6) 1 calc R . P C 1
C14B C 0.63479(10) 0.8904(4) 0.66835(14) 0.088(2) Uani 1 1 d . . . . .
C14C C 0.56570(11) 0.7355(7) 0.24371(17) 0.141(4) Uani 1 1 d . . . . .
C14D C 0.60996(11) 0.1832(4) 0.5618(2) 0.113(4) Uani 1 1 d . . . . .
C14E C 0.74060(10) 0.8948(4) 0.6862(2) 0.111(3) Uani 1 1 d . . . . .
C14F C 0.49941(11) 0.3762(6) 0.3962(2) 0.133(4) Uani 1 1 d . . . . .
C14G C 0.62094(11) 0.5713(6) 0.75881(19) 0.125(4) Uani 1 1 d . . . . .
C14H C 0.56118(15) 1.0167(5) 0.4196(2) 0.139(4) Uani 1 1 d . . . . .
C14I C 0.65228(9) 0.2520(4) 0.73652(17) 0.090(3) Uani 1 1 d . . . . .
C14J C 0.67600(14) 0.4531(6) 0.4250(2) 0.169(5) Uani 1 1 d D . . . .
C14K C 0.76175(9) 0.5971(5) 0.62684(18) 0.107(3) Uani 1 1 d . . . . .
C15A C 0.68930(16) 0.6687(5) 0.3829(4) 0.178(4) Uani 0.388(6) 1 d D U P C 1
H15A H 0.677525 0.667032 0.358896 0.213 Uiso 0.388(6) 1 calc R . P C 1
H15B H 0.684233 0.648884 0.394991 0.213 Uiso 0.388(6) 1 calc R . P C 1
C15B C 0.62653(9) 0.8346(4) 0.64117(12) 0.077(2) Uani 1 1 d . . . . .
C15C C 0.5699(3) 0.3283(9) 0.2672(3) 0.292(10) Uani 0.688(5) 1 d D U P D 1
H15C H 0.563648 0.284191 0.268000 0.438 Uiso 0.688(5) 1 calc GR . P D 1
H15D H 0.574091 0.358485 0.286004 0.438 Uiso 0.688(5) 1 calc GR . P D 1
H15E H 0.582277 0.317059 0.268255 0.438 Uiso 0.688(5) 1 calc GR . P D 1
C15D C 0.52721(13) 0.4687(6) 0.5368(2) 0.161(5) Uani 1 1 d . . . . .
H15F H 0.522540 0.478339 0.514360 0.242 Uiso 1 1 calc GR . . . .
H15G H 0.523668 0.509196 0.544741 0.242 Uiso 1 1 calc GR . . . .
H15H H 0.520088 0.425999 0.536651 0.242 Uiso 1 1 calc GR . . . .
C15E C 0.6762(3) 0.9343(6) 0.4919(2) 0.304(9) Uani 1 1 d D U . . .
H15I H 0.686596 0.912462 0.489939 0.456 Uiso 1 1 calc GR . . . .
H15J H 0.665467 0.959008 0.471268 0.456 Uiso 1 1 calc GR . . . .
H15K H 0.669485 0.897272 0.496152 0.456 Uiso 1 1 calc GR . . . .
C15F C 0.53457(16) 0.1299(10) 0.5466(2) 0.207(8) Uani 0.652(10) 1 d D U P E 1
H15L H 0.520255 0.110181 0.533900 0.311 Uiso 0.652(10) 1 calc GR . P E 1
H15M H 0.534940 0.175849 0.555961 0.311 Uiso 0.652(10) 1 calc GR . P E 1
H15N H 0.544501 0.097166 0.564500 0.311 Uiso 0.652(10) 1 calc GR . P E 1
C15G C 0.5301(3) 0.8715(13) 0.6188(3) 0.287(10) Uani 0.534(7) 1 d D U P F 1
H15O H 0.537789 0.904316 0.614672 0.431 Uiso 0.534(7) 1 calc GR . P F 1
H15P H 0.517515 0.895265 0.613901 0.431 Uiso 0.534(7) 1 calc GR . P F 1
H15Q H 0.525740 0.829662 0.604518 0.431 Uiso 0.534(7) 1 calc GR . P F 1
C15H C 0.51362(15) 0.6728(7) 0.3057(3) 0.194(7) Uani 1 1 d . . . . .
H15R H 0.505708 0.664432 0.314408 0.291 Uiso 1 1 calc GR . . . .
H15S H 0.515567 0.627731 0.298176 0.291 Uiso 1 1 calc GR . . . .
H15T H 0.505745 0.705900 0.286954 0.291 Uiso 1 1 calc GR . . . .
C15I C 0.5845(2) 0.0293(6) 0.6606(3) 0.210(8) Uani 0.650(7) 1 d D . P G 1
H15U H 0.569170 0.030366 0.648692 0.316 Uiso 0.650(7) 1 calc GR . P G 1
H15V H 0.591402 0.011737 0.683169 0.316 Uiso 0.650(7) 1 calc GR . P G 1
H15W H 0.587872 -0.002192 0.649059 0.316 Uiso 0.650(7) 1 calc GR . P G 1
C15J C 0.7268(2) 0.8037(10) 0.5220(4) 0.250(9) Uani 0.633(6) 1 d D . P H 1
H15X H 0.735556 0.799594 0.514434 0.375 Uiso 0.633(6) 1 calc GR . P H 1
H15Y H 0.732069 0.770848 0.540431 0.375 Uiso 0.633(6) 1 calc GR . P H 1
H H 0.727529 0.852454 0.529341 0.375 Uiso 0.633(6) 1 calc GR . P H 1
C15K C 0.70930(18) 0.3937(8) 0.6972(3) 0.236(8) Uani 1 1 d . . . . .
H15Z H 0.722652 0.410160 0.717536 0.353 Uiso 1 1 calc GR . . . .
HA H 0.705375 0.348091 0.701416 0.353 Uiso 1 1 calc GR . . . .
HB H 0.698197 0.428717 0.690146 0.353 Uiso 1 1 calc GR . . . .
C15L C 0.47940(7) 0.6475(3) 0.37219(12) 0.102(2) Uani 0.630(3) 1 d . . P B 2
C20L C 0.47605(10) 0.6951(4) 0.38946(16) 0.101(2) Uani 0.630(3) 1 d DG . P B 2
C19L C 0.45573(12) 0.7065(5) 0.3796(2) 0.113(3) Uani 0.630(3) 1 d G . P B 2
H19L H 0.453434 0.739110 0.391398 0.135 Uiso 0.630(3) 1 calc R . P B 2
C18L C 0.43876(9) 0.6702(5) 0.3525(2) 0.116(3) Uani 0.630(3) 1 d G . P B 2
H18L H 0.424865 0.678014 0.345716 0.139 Uiso 0.630(3) 1 calc R . P B 2
C17L C 0.44211(8) 0.6226(5) 0.33519(18) 0.112(3) Uani 0.630(3) 1 d G . P B 2
H17L H 0.430510 0.597752 0.316640 0.134 Uiso 0.630(3) 1 calc R . P B 2
C16L C 0.46243(9) 0.6112(4) 0.34505(14) 0.104(3) Uani 0.630(3) 1 d G . P B 2
H16L H 0.464724 0.578587 0.333244 0.125 Uiso 0.630(3) 1 calc R . P B 2
C16A C 0.69656(18) 0.7455(5) 0.3937(5) 0.155(3) Uani 0.388(6) 1 d D U P C 1
H16A H 0.704743 0.760987 0.385922 0.186 Uiso 0.388(6) 1 calc R . P C 1
H16B H 0.705945 0.748194 0.418192 0.186 Uiso 0.388(6) 1 calc R . P C 1
C16B C 0.72419(12) 0.5927(7) 0.7273(3) 0.215(7) Uani 1 1 d D U . . .
H16C H 0.730396 0.608759 0.749821 0.323 Uiso 1 1 calc GR . . . .
H16D H 0.729308 0.622777 0.717756 0.323 Uiso 1 1 calc GR . . . .
H16E H 0.728311 0.543301 0.727914 0.323 Uiso 1 1 calc GR . . . .
C16C C 0.5535(2) 0.3676(5) 0.2347(3) 0.242(5) Uani 0.688(5) 1 d D U P D 1
H16F H 0.551899 0.344767 0.215775 0.290 Uiso 0.688(5) 1 calc R . P D 1
H16G H 0.539568 0.369008 0.230312 0.290 Uiso 0.688(5) 1 calc R . P D 1
C16D C 0.55089(13) 0.4570(6) 0.5596(2) 0.146(4) Uani 1 1 d . . . . .
H16H H 0.557982 0.500321 0.559716 0.176 Uiso 1 1 calc R . . . .
H16I H 0.555589 0.449398 0.582470 0.176 Uiso 1 1 calc R . . . .
C16E C 0.6872(2) 0.9864(5) 0.5201(2) 0.269(5) Uani 1 1 d D U . . .
H16J H 0.676668 1.015828 0.519542 0.323 Uiso 1 1 calc R . . . .
H16K H 0.696427 1.018217 0.518479 0.323 Uiso 1 1 calc R . . . .
C16F C 0.54084(16) 0.1400(6) 0.5236(2) 0.198(5) Uani 0.652(10) 1 d D U P E 1
H16M H 0.556306 0.146457 0.536707 0.238 Uiso 0.652(10) 1 calc R . P E 1
H16N H 0.536584 0.098212 0.508996 0.238 Uiso 0.652(10) 1 calc R . P E 1
C16G C 0.54442(16) 0.8482(11) 0.6552(3) 0.275(5) Uani 0.534(7) 1 d D U P F 1
H16O H 0.537939 0.806972 0.658077 0.330 Uiso 0.534(7) 1 calc R . P F 1
H16P H 0.545471 0.887429 0.669153 0.330 Uiso 0.534(7) 1 calc R . P F 1
C16H C 0.53466(13) 0.7038(6) 0.3321(2) 0.151(4) Uani 1 1 d . . . . .
H16Q H 0.541894 0.716691 0.322414 0.182 Uiso 1 1 calc R . . . .
H16R H 0.543313 0.667132 0.349234 0.182 Uiso 1 1 calc R . . . .
C16I C 0.59227(15) 0.1030(6) 0.66205(19) 0.156(4) Uani 0.650(7) 1 d D . P G 1
H16S H 0.605815 0.110729 0.684253 0.188 Uiso 0.650(7) 1 calc R . P G 1
H16T H 0.581946 0.137768 0.659174 0.188 Uiso 0.650(7) 1 calc R . P G 1
C16J C 0.70366(19) 0.7850(6) 0.4931(4) 0.222(5) Uani 0.633(6) 1 d D . P H 1
H16U H 0.694688 0.787822 0.500544 0.266 Uiso 0.633(6) 1 calc R . P H 1
H16V H 0.698033 0.818401 0.474474 0.266 Uiso 0.633(6) 1 calc R . P H 1
C16K C 0.71165(18) 0.3853(7) 0.6726(3) 0.219(7) Uani 1 1 d . . . . .
H16W H 0.697759 0.372041 0.651898 0.263 Uiso 1 1 calc R . . . .
H16X H 0.721392 0.344990 0.678760 0.263 Uiso 1 1 calc R . . . .
C17A C 0.67757(17) 0.7957(5) 0.3796(4) 0.134(3) Uani 0.388(6) 1 d D U P C 1
H17A H 0.668643 0.795954 0.355122 0.161 Uiso 0.388(6) 1 calc R . P C 1
H17B H 0.668854 0.779028 0.386268 0.161 Uiso 0.388(6) 1 calc R . P C 1
C17B C 0.69995(11) 0.5978(4) 0.7058(3) 0.168(4) Uani 1 1 d D U . . .
H17C H 0.693761 0.581291 0.683145 0.202 Uiso 1 1 calc R . . . .
H17D H 0.694821 0.565966 0.715102 0.202 Uiso 1 1 calc R . . . .
C17C C 0.56281(16) 0.4422(5) 0.2409(4) 0.219(4) Uani 0.688(5) 1 d D U P D 1
H17E H 0.575651 0.445142 0.264198 0.263 Uiso 0.688(5) 1 calc R . P D 1
H17F H 0.567215 0.449319 0.226601 0.263 Uiso 0.688(5) 1 calc R . P D 1
C17D C 0.55745(12) 0.3953(5) 0.5496(2) 0.128(4) Uani 1 1 d . . . . .
H17G H 0.552334 0.402906 0.526549 0.153 Uiso 1 1 calc R . . . .
H17H H 0.550309 0.352338 0.549700 0.153 Uiso 1 1 calc R . . . .
C17E C 0.70018(17) 0.9434(6) 0.55180(18) 0.233(4) Uani 1 1 d D U . . .
H17I H 0.714919 0.940370 0.559389 0.279 Uiso 1 1 calc R . . . .
H17J H 0.694449 0.894576 0.547288 0.279 Uiso 1 1 calc R . . . .
C17F C 0.52912(16) 0.2067(6) 0.50315(19) 0.194(4) Uani 0.652(10) 1 d D . P E 1
H17K H 0.513858 0.202732 0.492662 0.232 Uiso 0.652(10) 1 calc R . P E 1
H17M H 0.534756 0.249294 0.517546 0.232 Uiso 0.652(10) 1 calc R . P E 1
C17G C 0.56709(15) 0.8276(7) 0.6674(3) 0.259(4) Uani 0.534(7) 1 d D U P F 1
H17N H 0.565993 0.803054 0.649146 0.310 Uiso 0.534(7) 1 calc R . P F 1
H17O H 0.575395 0.871524 0.672555 0.310 Uiso 0.534(7) 1 calc R . P F 1
C17H C 0.53367(12) 0.7681(5) 0.34845(19) 0.130(4) Uani 1 1 d . . . . .
H17P H 0.528040 0.754291 0.360528 0.156 Uiso 1 1 calc R . . . .
H17Q H 0.523770 0.802945 0.331205 0.156 Uiso 1 1 calc R . . . .
C17I C 0.59556(15) 0.1172(5) 0.63597(19) 0.150(4) Uani 0.650(7) 1 d D . P G 1
H17R H 0.584184 0.094789 0.614670 0.180 Uiso 0.650(7) 1 calc R . P G 1
H17S H 0.609317 0.097837 0.643179 0.180 Uiso 0.650(7) 1 calc R . P G 1
C17J C 0.70386(16) 0.7089(5) 0.4825(4) 0.205(4) Uani 0.633(6) 1 d D . P H 1
H17T H 0.713300 0.678611 0.502187 0.246 Uiso 0.633(6) 1 calc R . P H 1
H17U H 0.709092 0.708795 0.469083 0.246 Uiso 0.633(6) 1 calc R . P H 1
C17K C 0.72016(15) 0.4512(6) 0.6653(3) 0.194(6) Uani 1 1 d . . . . .
H17V H 0.709512 0.489515 0.656523 0.232 Uiso 1 1 calc R . . . .
H17W H 0.733104 0.468086 0.686614 0.232 Uiso 1 1 calc R . . . .
C18A C 0.68568(16) 0.8703(5) 0.3928(4) 0.126(2) Uani 0.388(6) 1 d D U P C 1
H18A H 0.693792 0.887522 0.385176 0.151 Uiso 0.388(6) 1 calc R . P C 1
H18B H 0.695324 0.869098 0.417347 0.151 Uiso 0.388(6) 1 calc R . P C 1
C18B C 0.69242(12) 0.6732(4) 0.7042(2) 0.142(3) Uani 1 1 d D U . . .
H18C H 0.698784 0.689562 0.726987 0.171 Uiso 1 1 calc R . . . .
H18D H 0.697602 0.704729 0.694954 0.171 Uiso 1 1 calc R . . . .
C18C C 0.54818(15) 0.5019(5) 0.2346(4) 0.192(4) Uani 0.688(5) 1 d D U P D 1
H18E H 0.541932 0.492420 0.246187 0.231 Uiso 0.688(5) 1 calc R . P D 1
H18F H 0.536564 0.505935 0.210607 0.231 Uiso 0.688(5) 1 calc R . P D 1
C18D C 0.58102(12) 0.3807(5) 0.57096(18) 0.121(4) Uani 1 1 d . . . . .
H18G H 0.585869 0.367567 0.593441 0.145 Uiso 1 1 calc R . . . .
H18H H 0.588346 0.425207 0.572955 0.145 Uiso 1 1 calc R . . . .
C18E C 0.70012(16) 0.9762(6) 0.5794(2) 0.194(4) Uani 1 1 d D U . . .
H18I H 0.685305 0.983862 0.570854 0.232 Uiso 1 1 calc R . . . .
H18J H 0.707120 1.023177 0.585293 0.232 Uiso 1 1 calc R . . . .
C18F C 0.53241(11) 0.2128(6) 0.47713(15) 0.191(4) Uani 1 1 d D U . . .
H18K H 0.526152 0.170958 0.462342 0.229 Uiso 0.652(10) 1 calc R . P E 1
H18M H 0.547747 0.213208 0.487888 0.229 Uiso 0.652(10) 1 calc R . P E 1
H18N H 0.532028 0.174795 0.463326 0.229 Uiso 0.348(10) 1 calc R . P E 2
H18O H 0.547354 0.222013 0.495993 0.229 Uiso 0.348(10) 1 calc R . P E 2
C18G C 0.57890(17) 0.7797(6) 0.6978(3) 0.220(4) Uani 0.534(7) 1 d D U P F 1
H18P H 0.568584 0.751630 0.698248 0.264 Uiso 0.534(7) 1 calc R . P F 1
H18Q H 0.587055 0.809477 0.717978 0.264 Uiso 0.534(7) 1 calc R . P F 1
C18H C 0.55503(12) 0.8031(5) 0.37242(18) 0.130(3) Uani 1 1 d . . . . .
H18R H 0.560361 0.818948 0.360140 0.156 Uiso 1 1 calc R . . . .
H18S H 0.565107 0.767667 0.389053 0.156 Uiso 1 1 calc R . . . .
C18I C 0.59508(15) 0.1982(5) 0.6322(2) 0.124(3) Uani 0.650(7) 1 d D . P G 1
H18T H 0.581561 0.216309 0.626472 0.149 Uiso 0.650(7) 1 calc R . P G 1
H18U H 0.595387 0.209411 0.613456 0.149 Uiso 0.650(7) 1 calc R . P G 1
C18J C 0.68097(16) 0.6802(5) 0.4617(4) 0.197(4) Uani 0.633(6) 1 d D . P H 1
H18V H 0.672351 0.701561 0.439325 0.236 Uiso 0.633(6) 1 calc R . P H 1
H18W H 0.674358 0.691814 0.472573 0.236 Uiso 0.633(6) 1 calc R . P H 1
C18K C 0.72492(14) 0.4412(6) 0.6433(3) 0.181(6) Uani 1 1 d . . . . .
H18X H 0.712016 0.423446 0.622135 0.217 Uiso 1 1 calc R . . . .
H18Y H 0.735687 0.403181 0.652264 0.217 Uiso 1 1 calc R . . . .
C19A C 0.66725(17) 0.9221(6) 0.3810(3) 0.131(2) Uani 0.388(6) 1 d D U P C 1
C19B C 0.66879(11) 0.6804(4) 0.6836(2) 0.116(3) Uani 1 1 d D U . . .
H19A H 0.664011 0.655986 0.695264 0.139 Uiso 1 1 calc R . . . .
H19B H 0.662377 0.655214 0.662372 0.139 Uiso 1 1 calc R . . . .
C19C C 0.56108(14) 0.5717(5) 0.2476(3) 0.168(3) Uani 0.688(5) 1 d D U P D 1
H19C H 0.574063 0.564859 0.270550 0.202 Uiso 0.688(5) 1 calc R . P D 1
H19D H 0.565287 0.585361 0.233554 0.202 Uiso 0.688(5) 1 calc R . P D 1
C19D C 0.58772(11) 0.3222(4) 0.55820(17) 0.105(3) Uani 1 1 d . . . . .
H19E H 0.581241 0.276769 0.557598 0.127 Uiso 1 1 calc R . . . .
H19F H 0.582297 0.333731 0.535275 0.127 Uiso 1 1 calc R . . . .
C19E C 0.71147(14) 0.9295(5) 0.6111(2) 0.148(3) Uani 1 1 d . U . . .
H19G H 0.707241 0.879489 0.604175 0.178 Uiso 1 1 calc R . . . .
H19H H 0.726880 0.932552 0.622580 0.178 Uiso 1 1 calc R . . . .
C19F C 0.52232(15) 0.2807(6) 0.4565(2) 0.183(4) Uani 1 1 d D U . . .
H19I H 0.506770 0.278670 0.443734 0.220 Uiso 1 1 calc R . . . .
H19J H 0.527635 0.322754 0.471167 0.220 Uiso 1 1 calc R . . . .
C19G C 0.59419(16) 0.7285(6) 0.6978(3) 0.196(4) Uani 0.534(7) 1 d D U P F 1
H19K H 0.586590 0.703442 0.676272 0.235 Uiso 0.534(7) 1 calc R . P F 1
H19M H 0.605982 0.755691 0.701084 0.235 Uiso 0.534(7) 1 calc R . P F 1
C19H C 0.55424(11) 0.8669(5) 0.39032(17) 0.116(3) Uani 1 1 d . . . . .
H19N H 0.543702 0.901425 0.373649 0.140 Uiso 1 1 calc R . . . .
H19O H 0.549501 0.850707 0.403367 0.140 Uiso 1 1 calc R . . . .
C19I C 0.61377(11) 0.2388(6) 0.6638(2) 0.110(3) Uani 0.650(7) 1 d D . P G 1
H19P H 0.613862 0.288883 0.657941 0.132 Uiso 0.650(7) 1 calc R . P G 1
H19Q H 0.611487 0.238565 0.680913 0.132 Uiso 0.650(7) 1 calc R . P G 1
C19J C 0.68246(19) 0.5987(5) 0.4595(3) 0.180(4) Uani 0.633(6) 1 d D . P H 1
H19R H 0.694687 0.587318 0.459762 0.216 Uiso 0.633(6) 1 calc R . P H 1
H19S H 0.684793 0.575948 0.479061 0.216 Uiso 0.633(6) 1 calc R . P H 1
C19K C 0.73306(12) 0.5058(5) 0.6353(2) 0.147(4) Uani 1 1 d . . . . .
H19T H 0.722239 0.543703 0.625496 0.176 Uiso 1 1 calc R . . . .
H19U H 0.745960 0.524303 0.656202 0.176 Uiso 1 1 calc R . . . .
C20A C 0.6765(3) 0.9792(5) 0.4083(3) 0.157(3) Uani 0.388(6) 1 d D U P C 1
H20A H 0.673449 0.965854 0.423784 0.188 Uiso 0.388(6) 1 calc R . P C 1
H20B H 0.692065 0.980208 0.420895 0.188 Uiso 0.388(6) 1 calc R . P C 1
C20B C 0.66044(10) 0.7553(4) 0.67608(17) 0.095(2) Uani 1 1 d . U . . .
H20C H 0.665376 0.780112 0.664751 0.114 Uiso 1 1 calc R . . . .
H20D H 0.666512 0.780254 0.697240 0.114 Uiso 1 1 calc R . . . .
C20C C 0.54755(13) 0.6296(4) 0.2469(2) 0.149(3) Uani 0.688(5) 1 d D U P D 1
H20E H 0.542612 0.613071 0.259610 0.179 Uiso 0.688(5) 1 calc R . P D 1
H20F H 0.534903 0.636384 0.223638 0.179 Uiso 0.688(5) 1 calc R . P D 1
C20D C 0.61129(11) 0.3132(5) 0.57927(17) 0.112(3) Uani 1 1 d . . . . .
H20G H 0.616381 0.296868 0.601507 0.134 Uiso 1 1 calc R . . . .
H20H H 0.617746 0.360211 0.581977 0.134 Uiso 1 1 calc R . . . .
C20E C 0.70747(12) 0.9473(4) 0.6356(2) 0.129(3) Uani 1 1 d . U . . .
H20I H 0.691974 0.949347 0.623438 0.155 Uiso 1 1 calc R . . . .
H20J H 0.712992 0.995801 0.644029 0.155 Uiso 1 1 calc R . . . .
C20F C 0.52794(14) 0.2856(6) 0.4339(2) 0.173(4) Uani 1 1 d . U . . .
H20K H 0.520993 0.246021 0.417802 0.208 Uiso 1 1 calc R . . . .
H20L H 0.543397 0.278795 0.446905 0.208 Uiso 1 1 calc R . . . .
C20G C 0.60266(13) 0.6756(4) 0.72549(19) 0.165(3) Uani 1 1 d D U . . .
H20M H 0.590606 0.645384 0.719427 0.198 Uiso 0.534(7) 1 calc R . P F 1
H20N H 0.606972 0.702917 0.745336 0.198 Uiso 0.534(7) 1 calc R . P F 1
H20O H 0.589252 0.652050 0.707739 0.198 Uiso 0.466(7) 1 calc R . P F 2
H20P H 0.602371 0.682894 0.744499 0.198 Uiso 0.466(7) 1 calc R . P F 2
C20H C 0.57542(11) 0.9040(5) 0.41324(19) 0.132(4) Uani 1 1 d . . . . .
H20Q H 0.578333 0.929270 0.399331 0.158 Uiso 1 1 calc R . . . .
H20R H 0.586402 0.866899 0.425666 0.158 Uiso 1 1 calc R . . . .
C20I C 0.63448(8) 0.2059(5) 0.67753(18) 0.126(3) Uani 1 1 d D U . . .
H20S H 0.636428 0.204338 0.660057 0.151 Uiso 0.650(7) 1 calc R . P G 1
H20T H 0.634498 0.156334 0.684085 0.151 Uiso 0.650(7) 1 calc R . P G 1
H20U H 0.636872 0.154085 0.681449 0.151 Uiso 0.350(7) 1 calc R . P G 2
H20V H 0.633585 0.217563 0.657714 0.151 Uiso 0.350(7) 1 calc R . P G 2
C20J C 0.66241(17) 0.5694(4) 0.4281(3) 0.170(4) Uani 0.633(6) 1 d D . P H 1
H20W H 0.662372 0.580258 0.409043 0.204 Uiso 0.633(6) 1 calc R . P H 1
H20X H 0.650002 0.593020 0.424351 0.204 Uiso 0.633(6) 1 calc R . P H 1
C20K C 0.73782(12) 0.4893(5) 0.6129(2) 0.155(5) Uani 1 1 d . . . . .
H20Y H 0.725543 0.464122 0.593608 0.187 Uiso 1 1 calc R . . . .
HC H 0.749929 0.456026 0.624181 0.187 Uiso 1 1 calc R . . . .
C21A C 0.6679(3) 1.0524(5) 0.3950(4) 0.204(4) Uani 0.388(6) 1 d D U P C 1
H21A H 0.653226 1.055160 0.387677 0.244 Uiso 0.388(6) 1 calc R . P C 1
H21B H 0.667559 1.061139 0.375443 0.244 Uiso 0.388(6) 1 calc R . P C 1
C21B C 0.63652(9) 0.7606(4) 0.65466(14) 0.086(2) Uani 1 1 d . . . . .
H21C H 0.631959 0.742528 0.667716 0.103 Uiso 1 1 calc R . . . .
H21D H 0.630565 0.728288 0.635525 0.103 Uiso 1 1 calc R . . . .
C21C C 0.55853(11) 0.7021(5) 0.2608(2) 0.137(2) Uani 0.688(5) 1 d D U P D 1
C21D C 0.64348(12) 0.2575(6) 0.5884(2) 0.145(3) Uani 1 1 d . U . . .
H21E H 0.648917 0.306182 0.590596 0.174 Uiso 1 1 calc R . . . .
H21F H 0.648378 0.242375 0.610703 0.174 Uiso 1 1 calc R . . . .
C21E C 0.71646(10) 0.8994(4) 0.66517(19) 0.104(3) Uani 1 1 d . . . . .
C21F C 0.52192(11) 0.3561(6) 0.4143(2) 0.138(4) Uani 1 1 d . . . . .
C21G C 0.62135(9) 0.6243(5) 0.73655(19) 0.134(3) Uani 1 1 d D U . . .
C21H C 0.57810(9) 0.9570(5) 0.4383(2) 0.148(3) Uani 1 1 d D U . . .
C21I C 0.65286(10) 0.2456(4) 0.70725(17) 0.107(3) Uani 1 1 d D . . . .
C21J C 0.66057(15) 0.4885(5) 0.4303(3) 0.167(3) Uani 0.633(6) 1 d D . P H 1
C21K C 0.74312(10) 0.5521(6) 0.6003(2) 0.129(3) Uani 1 1 d . U . . .
C21L C 0.4912(4) 1.0347(6) 0.3107(6) 0.237(7) Uani 0.370(3) 1 d D . P B 1
H21G H 0.494316 1.043850 0.295079 0.355 Uiso 0.370(3) 1 calc GR . P B 1
H21H H 0.499619 1.066783 0.329719 0.355 Uiso 0.370(3) 1 calc GR . P B 1
H21I H 0.476145 1.042964 0.299686 0.355 Uiso 0.370(3) 1 calc GR . P B 1
C22A C 0.68155(17) 1.1108(6) 0.4215(3) 0.262(4) Uani 0.388(6) 1 d D U P C 1
H22A H 0.686883 1.145390 0.413518 0.314 Uiso 0.388(6) 1 calc R . P C 1
H22B H 0.693725 1.089420 0.442432 0.314 Uiso 0.388(6) 1 calc R . P C 1
C22B C 0.60210(9) 0.8282(4) 0.61972(15) 0.090(2) Uani 1 1 d . U . . .
H22C H 0.597423 0.790682 0.602936 0.108 Uiso 1 1 calc R . . . .
H22D H 0.598358 0.812491 0.634154 0.108 Uiso 1 1 calc R . . . .
C22C C 0.54207(12) 0.7509(5) 0.2585(2) 0.143(3) Uani 0.688(5) 1 d D U P D 1
H22E H 0.529985 0.757267 0.234836 0.172 Uiso 0.688(5) 1 calc R . P D 1
H22F H 0.536705 0.726921 0.269373 0.172 Uiso 0.688(5) 1 calc R . P D 1
C22D C 0.65323(9) 0.2099(6) 0.5779(2) 0.178(4) Uani 1 1 d D U . . .
H22G H 0.650266 0.225833 0.556856 0.214 Uiso 0.565(8) 1 calc R . P A 1
H22H H 0.648585 0.160072 0.575648 0.214 Uiso 0.565(8) 1 calc R . P A 1
H22I H 0.643416 0.214180 0.553449 0.214 Uiso 0.435(8) 1 calc R . P A 2
H22J H 0.650467 0.162211 0.582667 0.214 Uiso 0.435(8) 1 calc R . P A 2
C22E C 0.70917(12) 0.9226(5) 0.6857(2) 0.131(3) Uani 1 1 d . U . . .
H22K H 0.713250 0.972962 0.691901 0.157 Uiso 1 1 calc R . . . .
H22L H 0.693536 0.920701 0.671072 0.157 Uiso 1 1 calc R . . . .
C22F C 0.52928(14) 0.3523(6) 0.3929(2) 0.195(4) Uani 1 1 d D U . . .
H22M H 0.544638 0.342391 0.407519 0.234 Uiso 1 1 calc R . . . .
H22N H 0.522184 0.311453 0.377691 0.234 Uiso 1 1 calc R . . . .
C22G C 0.64335(13) 0.6583(6) 0.7577(4) 0.133(3) Uani 0.550(6) 1 d D . P I 1
H22O H 0.644511 0.690587 0.743497 0.160 Uiso 0.550(6) 1 calc R . P I 1
H22P H 0.644722 0.687573 0.775105 0.160 Uiso 0.550(6) 1 calc R . P I 1
C22H C 0.59977(13) 0.9894(8) 0.4652(3) 0.156(3) Uani 0.409(6) 1 d D U P J 1
H22Q H 0.598698 1.018805 0.480293 0.188 Uiso 0.409(6) 1 calc R . P J 1
H22R H 0.610049 0.950854 0.478431 0.188 Uiso 0.409(6) 1 calc R . P J 1
C22I C 0.67436(11) 0.2069(5) 0.7203(2) 0.159(3) Uani 1 1 d D U . . .
H22S H 0.685948 0.233736 0.739843 0.191 Uiso 1 1 calc R . . . .
H22T H 0.674052 0.159315 0.728330 0.191 Uiso 1 1 calc R . . . .
C22J C 0.63729(15) 0.4646(5) 0.4055(4) 0.182(3) Uani 0.633(6) 1 d D . P H 1
H22U H 0.628588 0.490591 0.410245 0.218 Uiso 0.633(6) 1 calc R . P H 1
H22V H 0.632077 0.477060 0.382784 0.218 Uiso 0.633(6) 1 calc R . P H 1
C22K C 0.74578(12) 0.5222(6) 0.57574(19) 0.159(3) Uani 1 1 d D U . . .
H22W H 0.757352 0.486862 0.587536 0.191 Uiso 1 1 calc R . . . .
H22X H 0.732691 0.495828 0.558957 0.191 Uiso 1 1 calc R . . . .
C22L C 0.49673(16) 0.9575(6) 0.3226(3) 0.207(4) Uani 0.370(3) 1 d D . P B 1
H22Y H 0.500318 0.931769 0.309663 0.249 Uiso 0.370(3) 1 calc R . P B 1
HD H 0.509308 0.956657 0.346185 0.249 Uiso 0.370(3) 1 calc R . P B 1
C23A C 0.6746(4) 1.2173(7) 0.4459(3) 0.313(5) Uani 0.388(6) 1 d D U P C 1
H23A H 0.662835 1.245139 0.442266 0.375 Uiso 0.388(6) 1 calc R . P C 1
H23B H 0.681039 1.245640 0.437665 0.375 Uiso 0.388(6) 1 calc R . P C 1
C23B C 0.58995(9) 0.8950(4) 0.60216(16) 0.101(2) Uani 1 1 d D U . . .
H23C H 0.594520 0.933063 0.618669 0.121 Uiso 1 1 calc R . . . .
H23D H 0.593217 0.910497 0.587101 0.121 Uiso 1 1 calc R . . . .
C23C C 0.55048(13) 0.8239(5) 0.2742(2) 0.160(3) Uani 0.688(5) 1 d D U P D 1
H23E H 0.555243 0.849029 0.262650 0.192 Uiso 0.688(5) 1 calc R . P D 1
H23F H 0.562890 0.817825 0.297616 0.192 Uiso 0.688(5) 1 calc R . P D 1
C23D C 0.67692(13) 0.2199(8) 0.6079(3) 0.210(4) Uani 0.565(8) 1 d D U P A 1
H23G H 0.681518 0.269224 0.608580 0.252 Uiso 0.565(8) 1 calc R . P A 1
H23H H 0.679154 0.209860 0.628911 0.252 Uiso 0.565(8) 1 calc R . P A 1
C23E C 0.71701(12) 0.8824(5) 0.7164(2) 0.138(3) Uani 1 1 d . U . . .
H23I H 0.713019 0.831875 0.710615 0.166 Uiso 1 1 calc R . . . .
H23J H 0.732635 0.884930 0.731589 0.166 Uiso 1 1 calc R . . . .
C23F C 0.52556(10) 0.4150(6) 0.37324(14) 0.195(3) Uani 1 1 d D U . . .
H23K H 0.530219 0.457192 0.387765 0.234 Uiso 0.643(9) 1 calc R . P K 1
H23L H 0.510133 0.419625 0.355816 0.234 Uiso 0.643(9) 1 calc R . P K 1
H23M H 0.534613 0.454226 0.388302 0.234 Uiso 0.357(9) 1 calc R . P K 2
H23N H 0.510655 0.429965 0.361135 0.234 Uiso 0.357(9) 1 calc R . P K 2
C23G C 0.66170(12) 0.6057(6) 0.7743(4) 0.138(3) Uani 0.550(6) 1 d D . P I 1
H23O H 0.660918 0.578522 0.756891 0.166 Uiso 0.550(6) 1 calc R . P I 1
H23P H 0.660132 0.571584 0.787479 0.166 Uiso 0.550(6) 1 calc R . P I 1
C23H C 0.60765(13) 1.0350(8) 0.4500(3) 0.179(4) Uani 0.409(6) 1 d D U P J 1
H23Q H 0.598718 1.078051 0.440105 0.215 Uiso 0.409(6) 1 calc R . P J 1
H23R H 0.606367 1.008108 0.432176 0.215 Uiso 0.409(6) 1 calc R . P J 1
C23I C 0.68016(10) 0.1969(5) 0.6983(3) 0.193(3) Uani 1 1 d D U . . .
H23S H 0.678305 0.241600 0.686562 0.231 Uiso 0.398(10) 1 calc R . P L 1
H23T H 0.671374 0.159455 0.681781 0.231 Uiso 0.398(10) 1 calc R . P L 1
H23U H 0.682728 0.243901 0.692634 0.231 Uiso 0.602(10) 1 calc R . P L 2
H23V H 0.668236 0.174320 0.677561 0.231 Uiso 0.602(10) 1 calc R . P L 2
C23J C 0.63451(16) 0.3840(5) 0.4072(4) 0.205(4) Uani 0.633(6) 1 d D . P H 1
H23W H 0.638288 0.371352 0.429154 0.247 Uiso 0.633(6) 1 calc R . P H 1
H23X H 0.643829 0.357174 0.404026 0.247 Uiso 0.633(6) 1 calc R . P H 1
C23K C 0.75016(11) 0.5688(6) 0.55837(15) 0.175(3) Uani 1 1 d D U . . .
H23Y H 0.760728 0.603555 0.574820 0.210 Uiso 0.395(9) 1 calc R . P M 1
HE H 0.737018 0.595883 0.542498 0.210 Uiso 0.395(9) 1 calc R . P M 1
HF H 0.764582 0.588670 0.573785 0.210 Uiso 0.605(9) 1 calc R . P M 2
HG H 0.739952 0.608690 0.548531 0.210 Uiso 0.605(9) 1 calc R . P M 2
C23L C 0.47848(14) 0.9196(9) 0.31900(16) 0.179(3) Uani 0.370(3) 1 d D . P B 1
H23Z H 0.477705 0.869665 0.312230 0.215 Uiso 0.370(3) 1 calc R . P B 1
HH H 0.464969 0.943254 0.301728 0.215 Uiso 0.370(3) 1 calc R . P B 1
C24A C 0.6914(7) 1.2031(18) 0.4834(3) 0.347(11) Uani 0.388(6) 1 d D U P C 1
H24A H 0.690175 1.239103 0.496113 0.521 Uiso 0.388(6) 1 calc GR . P C 1
H24B H 0.705566 1.205342 0.489126 0.521 Uiso 0.388(6) 1 calc GR . P C 1
H24C H 0.689117 1.155869 0.488842 0.521 Uiso 0.388(6) 1 calc GR . P C 1
C24B C 0.56654(8) 0.8843(4) 0.58253(15) 0.114(2) Uani 1 1 d D U . . .
H24D H 0.562045 0.847837 0.565370 0.137 Uiso 0.612(8) 1 calc R . P N 1
H24E H 0.563578 0.865344 0.597511 0.137 Uiso 0.612(8) 1 calc R . P N 1
H24F H 0.559323 0.920001 0.564545 0.137 Uiso 0.388(8) 1 calc R . P N 2
H24G H 0.562974 0.836840 0.571993 0.137 Uiso 0.388(8) 1 calc R . P N 2
C24C C 0.53383(13) 0.8698(5) 0.2726(2) 0.172(3) Uani 0.688(5) 1 d D U P D 1
H24H H 0.526988 0.841485 0.280068 0.206 Uiso 0.688(5) 1 calc R . P D 1
H24I H 0.522787 0.884546 0.249376 0.206 Uiso 0.688(5) 1 calc R . P D 1
C24D C 0.68943(13) 0.1667(7) 0.6026(2) 0.242(4) Uani 0.565(8) 1 d D U P A 1
H24J H 0.682492 0.119615 0.596291 0.291 Uiso 0.565(8) 1 calc R . P A 1
H24K H 0.703999 0.161423 0.623281 0.291 Uiso 0.565(8) 1 calc R . P A 1
C24E C 0.70892(12) 0.9082(6) 0.73416(18) 0.155(3) Uani 1 1 d D U . . .
H24L H 0.693295 0.908277 0.718313 0.186 Uiso 1 1 calc R . . . .
H24M H 0.713466 0.958188 0.740527 0.186 Uiso 1 1 calc DR . . . .
C24F C 0.53641(13) 0.4174(7) 0.35631(18) 0.207(3) Uani 0.643(9) 1 d D . P K 1
H24N H 0.535321 0.370193 0.346769 0.248 Uiso 0.643(9) 1 calc R . P K 1
H24O H 0.551575 0.428746 0.372953 0.248 Uiso 0.643(9) 1 calc R . P K 1
C24G C 0.68357(14) 0.6411(7) 0.7970(4) 0.161(3) Uani 0.550(6) 1 d D . P I 1
H24P H 0.685849 0.671107 0.783444 0.193 Uiso 0.550(6) 1 calc R . P I 1
H24Q H 0.683882 0.672403 0.812956 0.193 Uiso 0.550(6) 1 calc R . P I 1
C24H C 0.63086(14) 1.0573(7) 0.4762(3) 0.196(4) Uani 0.409(6) 1 d D U P J 1
H24R H 0.640260 1.015764 0.482787 0.235 Uiso 0.409(6) 1 calc R . P J 1
H24S H 0.632855 1.075974 0.496125 0.235 Uiso 0.409(6) 1 calc R . P J 1
C24I C 0.70398(12) 0.1743(10) 0.7215(2) 0.216(4) Uani 0.398(10) 1 d D U P L 1
H24T H 0.712862 0.216853 0.732908 0.260 Uiso 0.398(10) 1 calc R . P L 1
H24U H 0.706340 0.141297 0.738656 0.260 Uiso 0.398(10) 1 calc R . P L 1
C24J C 0.61065(15) 0.3651(6) 0.3790(4) 0.239(4) Uani 0.633(6) 1 d D . P H 1
H24V H 0.601226 0.401074 0.378070 0.287 Uiso 0.633(6) 1 calc R . P H 1
H24W H 0.607916 0.363628 0.357234 0.287 Uiso 0.633(6) 1 calc R . P H 1
C24K C 0.75806(16) 0.5424(10) 0.5390(2) 0.198(4) Uani 0.395(9) 1 d D U P M 1
H24X H 0.763535 0.583204 0.533973 0.237 Uiso 0.395(9) 1 calc R . P M 1
H24Y H 0.769854 0.508634 0.552918 0.237 Uiso 0.395(9) 1 calc R . P M 1
C24L C 0.48210(18) 0.9219(5) 0.35226(16) 0.153(3) Uani 0.370(3) 1 d D . P B 1
H24Z H 0.468693 0.931765 0.348850 0.184 Uiso 0.370(3) 1 calc R . P B 1
HI H 0.492457 0.959330 0.366698 0.184 Uiso 0.370(3) 1 calc R . P B 1
C25A C 0.66620(17) 1.1476(6) 0.4268(3) 0.299(4) Uani 0.388(6) 1 d D U P C 1
H25A H 0.652578 1.156899 0.404898 0.358 Uiso 0.388(6) 1 calc R . P C 1
H25B H 0.663405 1.114592 0.438909 0.358 Uiso 0.388(6) 1 calc R . P C 1
C25B C 0.55338(12) 0.9495(6) 0.5659(3) 0.137(3) Uani 0.612(8) 1 d D U P N 1
H25C H 0.556960 0.971220 0.552148 0.165 Uiso 0.612(8) 1 calc R . P N 1
H25D H 0.556590 0.984599 0.582931 0.165 Uiso 0.612(8) 1 calc R . P N 1
C25C C 0.54421(14) 0.9366(5) 0.2947(3) 0.195(4) Uani 0.688(5) 1 d D U P D 1
H25E H 0.554973 0.921922 0.317966 0.234 Uiso 0.688(5) 1 calc R . P D 1
H25F H 0.551389 0.964287 0.287571 0.234 Uiso 0.688(5) 1 calc R . P D 1
C25D C 0.68987(12) 0.1965(12) 0.5746(2) 0.259(5) Uani 0.565(8) 1 d D U P A 1
H25G H 0.681873 0.164702 0.555110 0.311 Uiso 0.565(8) 1 calc R . P A 1
H25H H 0.683184 0.244058 0.567799 0.311 Uiso 0.565(8) 1 calc R . P A 1
C25E C 0.71503(11) 0.8696(5) 0.76422(16) 0.185(4) Uani 1 1 d D U . . .
H25I H 0.730471 0.874758 0.781363 0.222 Uiso 0.756(10) 1 calc R . P O 1
H25J H 0.712081 0.818432 0.758746 0.222 Uiso 0.756(10) 1 calc R . P O 1
H25K H 0.729755 0.852488 0.776462 0.222 Uiso 0.244(10) 1 calc R . P O 2
H25L H 0.705771 0.827586 0.757576 0.222 Uiso 0.244(10) 1 calc R . P O 2
C25F C 0.52583(14) 0.4741(7) 0.32855(18) 0.213(4) Uani 0.643(9) 1 d D . P K 1
H25M H 0.510475 0.464219 0.313258 0.255 Uiso 0.643(9) 1 calc R . P K 1
H25N H 0.527664 0.521134 0.338744 0.255 Uiso 0.643(9) 1 calc R . P K 1
C25G C 0.70161(18) 0.5869(7) 0.8162(3) 0.177(3) Uani 0.550(6) 1 d D . P I 1
H25O H 0.695654 0.539464 0.814539 0.212 Uiso 0.550(6) 1 calc R . P I 1
H25P H 0.709025 0.583920 0.806180 0.212 Uiso 0.550(6) 1 calc R . P I 1
C25H C 0.63639(16) 1.1153(5) 0.4611(3) 0.212(4) Uani 0.409(6) 1 d D U P J 1
H25Q H 0.651616 1.113365 0.471128 0.254 Uiso 0.409(6) 1 calc R . P J 1
H25R H 0.628152 1.108077 0.436872 0.254 Uiso 0.409(6) 1 calc R . P J 1
C25I C 0.71074(13) 0.1382(7) 0.7024(2) 0.265(4) Uani 0.398(10) 1 d D U P L 1
H25S H 0.698318 0.116861 0.681739 0.318 Uiso 0.398(10) 1 calc R . P L 1
H25T H 0.721055 0.100000 0.715950 0.318 Uiso 0.398(10) 1 calc R . P L 1
C25J C 0.60681(13) 0.2915(6) 0.3878(4) 0.274(4) Uani 0.633(6) 1 d D . P H 1
H25U H 0.611376 0.254050 0.379713 0.329 Uiso 0.633(6) 1 calc R . P H 1
H25V H 0.615360 0.286979 0.412152 0.329 Uiso 0.633(6) 1 calc R . P H 1
C25K C 0.7408(2) 0.5062(10) 0.50698(19) 0.210(4) Uani 0.395(9) 1 d D U P M 1
H25W H 0.727084 0.516869 0.502503 0.252 Uiso 0.395(9) 1 calc R . P M 1
H25X H 0.742983 0.454212 0.510254 0.252 Uiso 0.395(9) 1 calc R . P M 1
C25L C 0.4907(2) 0.8477(5) 0.36799(16) 0.128(3) Uani 0.370(3) 1 d D . P B 1
H25Y H 0.480095 0.811046 0.353331 0.154 Uiso 0.370(3) 1 calc R . P B 1
HJ H 0.503707 0.837793 0.370198 0.154 Uiso 0.370(3) 1 calc R . P B 1
C26A C 0.62751(9) 0.8252(5) 0.42112(15) 0.115(2) Uani 1 1 d . U . . .
C26B C 0.52967(14) 0.9313(6) 0.5440(4) 0.166(5) Uani 0.612(8) 1 d D U P N 1
H26A H 0.525173 0.921392 0.558010 0.199 Uiso 0.612(8) 1 calc R . P N 1
H26B H 0.526902 0.888537 0.530579 0.199 Uiso 0.612(8) 1 calc R . P N 1
C26C C 0.52754(15) 0.9834(5) 0.2923(3) 0.230(5) Uani 0.688(5) 1 d D U P D 1
H26C H 0.515257 0.991086 0.268921 0.277 Uiso 0.688(5) 1 calc R . P D 1
H26D H 0.522568 0.961087 0.304119 0.277 Uiso 0.688(5) 1 calc R . P D 1
C26D C 0.71301(14) 0.2018(15) 0.5875(4) 0.296(10) Uani 0.565(8) 1 d D U P A 1
H26E H 0.720489 0.236740 0.605458 0.444 Uiso 0.565(8) 1 calc GR . P A 1
H26F H 0.713437 0.216673 0.569436 0.444 Uiso 0.565(8) 1 calc GR . P A 1
H26G H 0.719835 0.155325 0.595814 0.444 Uiso 0.565(8) 1 calc GR . P A 1
C26E C 0.70372(14) 0.8940(7) 0.77953(18) 0.203(5) Uani 0.756(10) 1 d D . P O 1
H26H H 0.706565 0.945129 0.785179 0.243 Uiso 0.756(10) 1 calc R . P O 1
H26I H 0.688263 0.887994 0.762808 0.243 Uiso 0.756(10) 1 calc R . P O 1
C26F C 0.53420(13) 0.4789(9) 0.3080(2) 0.228(4) Uani 0.643(9) 1 d D . P K 1
H26J H 0.535218 0.430859 0.301143 0.273 Uiso 0.643(9) 1 calc R . P K 1
H26K H 0.524455 0.507659 0.287777 0.273 Uiso 0.643(9) 1 calc R . P K 1
C26G C 0.7174(2) 0.6073(8) 0.8527(3) 0.201(4) Uani 0.550(6) 1 d D . P I 1
H26L H 0.710579 0.605751 0.863731 0.241 Uiso 0.550(6) 1 calc R . P I 1
H26M H 0.722829 0.655941 0.854838 0.241 Uiso 0.550(6) 1 calc R . P I 1
C26H C 0.63086(19) 1.1878(5) 0.4682(4) 0.236(5) Uani 0.409(6) 1 d D U P J 1
H26N H 0.615399 1.195607 0.452990 0.283 Uiso 0.409(6) 1 calc R . P J 1
H26O H 0.635503 1.189006 0.491247 0.283 Uiso 0.409(6) 1 calc R . P J 1
C26I C 0.72088(14) 0.1952(8) 0.6941(2) 0.291(5) Uani 0.398(10) 1 d D U P L 1
H26P H 0.732337 0.219889 0.714571 0.350 Uiso 0.398(10) 1 calc R . P L 1
H26Q H 0.710133 0.230834 0.678758 0.350 Uiso 0.398(10) 1 calc R . P L 1
C46J C 0.58337(14) 0.2813(6) 0.3722(5) 0.299(5) Uani 0.633(6) 1 d D . P H 1
H46A H 0.574434 0.300745 0.349391 0.359 Uiso 0.633(6) 1 calc R . P H 1
H46B H 0.579868 0.306473 0.385361 0.359 Uiso 0.633(6) 1 calc R . P H 1
C26K C 0.73905(16) 0.5262(10) 0.4762(2) 0.221(5) Uani 0.395(9) 1 d D U P M 1
H26R H 0.724281 0.519510 0.456243 0.266 Uiso 0.395(9) 1 calc R . P M 1
H26S H 0.742676 0.577024 0.477486 0.266 Uiso 0.395(9) 1 calc R . P M 1
C26L C 0.49556(19) 0.8438(6) 0.40187(16) 0.109(3) Uani 0.370(3) 1 d D . P B 1
H26T H 0.484171 0.868313 0.400827 0.131 Uiso 0.370(3) 1 calc R . P B 1
H26U H 0.508903 0.869630 0.418004 0.131 Uiso 0.370(3) 1 calc R . P B 1
C27A C 0.62826(10) 0.8081(5) 0.44407(16) 0.117(2) Uani 1 1 d . U . . .
C27B C 0.5172(4) 0.9954(8) 0.5210(6) 0.245(9) Uani 0.260(12) 1 d D U P N 1
H27A H 0.506888 0.978614 0.498234 0.367 Uiso 0.260(12) 1 calc GR . P N 1
H27B H 0.526986 1.028695 0.521954 0.367 Uiso 0.260(12) 1 calc GR . P N 1
H27C H 0.509752 1.019457 0.528345 0.367 Uiso 0.260(12) 1 calc GR . P N 1
C27C C 0.5389(3) 1.0537(6) 0.3088(5) 0.283(9) Uani 0.688(5) 1 d D U P D 1
H27D H 0.528666 1.088308 0.305909 0.425 Uiso 0.688(5) 1 calc GR . P D 1
H27E H 0.545175 1.071908 0.298551 0.425 Uiso 0.688(5) 1 calc GR . P D 1
H27F H 0.549975 1.045813 0.332485 0.425 Uiso 0.688(5) 1 calc GR . P D 1
C27D C 0.61907(11) 0.2611(5) 0.5657(2) 0.121(3) Uani 1 1 d . U . . .
C27E C 0.7113(2) 0.8514(8) 0.8109(2) 0.234(8) Uani 0.756(10) 1 d D . P O 1
H27G H 0.703154 0.807196 0.804522 0.351 Uiso 0.756(10) 1 calc GR . P O 1
H27H H 0.709113 0.879740 0.824835 0.351 Uiso 0.756(10) 1 calc GR . P O 1
H27I H 0.726312 0.840230 0.823345 0.351 Uiso 0.756(10) 1 calc GR . P O 1
C27F C 0.55620(16) 0.5140(10) 0.3297(4) 0.245(8) Uani 0.643(9) 1 d D . P K 1
H27J H 0.555851 0.558582 0.319379 0.367 Uiso 0.643(9) 1 calc GR . P K 1
H27K H 0.566623 0.481882 0.331727 0.367 Uiso 0.643(9) 1 calc GR . P K 1
H27L H 0.560107 0.523862 0.351679 0.367 Uiso 0.643(9) 1 calc GR . P K 1
C27G C 0.7357(2) 0.5528(8) 0.8688(5) 0.236(7) Uani 0.550(6) 1 d D . P I 1
H27M H 0.746353 0.564580 0.892237 0.353 Uiso 0.550(6) 1 calc GR . P I 1
H27N H 0.742193 0.554330 0.857451 0.353 Uiso 0.550(6) 1 calc GR . P I 1
H27O H 0.730188 0.505020 0.866873 0.353 Uiso 0.550(6) 1 calc GR . P I 1
C27H C 0.6422(2) 1.2458(7) 0.4633(4) 0.255(9) Uani 0.409(6) 1 d D U P J 1
H27P H 0.653998 1.264518 0.484912 0.383 Uiso 0.409(6) 1 calc GR . P J 1
H27Q H 0.632239 1.284351 0.449945 0.383 Uiso 0.409(6) 1 calc GR . P J 1
H27R H 0.647536 1.225813 0.451907 0.383 Uiso 0.409(6) 1 calc GR . P J 1
C27I C 0.72993(18) 0.1590(13) 0.6778(3) 0.344(11) Uani 0.398(10) 1 d D U P L 1
H27S H 0.725884 0.186445 0.658311 0.516 Uiso 0.398(10) 1 calc GR . P L 1
H27T H 0.724275 0.110718 0.670947 0.516 Uiso 0.398(10) 1 calc GR . P L 1
H27U H 0.745376 0.157008 0.693696 0.516 Uiso 0.398(10) 1 calc GR . P L 1
C27J C 0.5793(3) 0.2011(6) 0.3714(6) 0.350(11) Uani 0.633(6) 1 d D . P H 1
H27V H 0.592292 0.177595 0.389676 0.525 Uiso 0.633(6) 1 calc GR . P H 1
H27W H 0.574872 0.181047 0.350311 0.525 Uiso 0.633(6) 1 calc GR . P H 1
H27X H 0.568137 0.193529 0.373900 0.525 Uiso 0.633(6) 1 calc GR . P H 1
C27K C 0.75368(17) 0.4814(11) 0.4730(3) 0.228(8) Uani 0.395(9) 1 d D U P M 1
H27Y H 0.750510 0.490058 0.451429 0.342 Uiso 0.395(9) 1 calc GR . P M 1
HK H 0.751550 0.431007 0.475034 0.342 Uiso 0.395(9) 1 calc GR . P M 1
HL H 0.768400 0.494382 0.490649 0.342 Uiso 0.395(9) 1 calc GR . P M 1
C27L C 0.49769(17) 0.7673(5) 0.41458(19) 0.098(2) Uani 0.370(3) 1 d D . P B 1
C28A C 0.7214(2) 0.5935(7) 0.3855(3) 0.295(10) Uani 0.612(6) 1 d D . P C 2
H28A H 0.715191 0.610367 0.363068 0.442 Uiso 0.612(6) 1 calc GR . P C 2
H28B H 0.712967 0.553788 0.384290 0.442 Uiso 0.612(6) 1 calc GR . P C 2
H28C H 0.735894 0.577694 0.396200 0.442 Uiso 0.612(6) 1 calc GR . P C 2
C28B C 0.55769(11) 0.8894(13) 0.6015(2) 0.137(3) Uani 0.388(8) 1 d D . P N 2
H28D H 0.561564 0.936296 0.612518 0.165 Uiso 0.388(8) 1 calc R . P N 2
H28E H 0.564535 0.852664 0.618990 0.165 Uiso 0.388(8) 1 calc R . P N 2
C28C C 0.5503(4) 0.3671(13) 0.2570(3) 0.292(10) Uani 0.312(5) 1 d D . P D 2
H28F H 0.563199 0.393784 0.273351 0.438 Uiso 0.312(5) 1 calc GR . P D 2
H28G H 0.553693 0.316466 0.258724 0.438 Uiso 0.312(5) 1 calc GR . P D 2
H28H H 0.539983 0.373994 0.261361 0.438 Uiso 0.312(5) 1 calc GR . P D 2
C28D C 0.67464(12) 0.1999(7) 0.5847(4) 0.210(4) Uani 0.435(8) 1 d D . P A 2
H28I H 0.683536 0.169296 0.604449 0.252 Uiso 0.435(8) 1 calc R . P A 2
H28J H 0.672283 0.174232 0.565704 0.252 Uiso 0.435(8) 1 calc R . P A 2
C28E C 0.7133(2) 0.9175(6) 0.7874(3) 0.203(5) Uani 0.244(10) 1 d D U P O 2
H28K H 0.699512 0.908747 0.783079 0.243 Uiso 0.244(10) 1 calc R . P O 2
H28L H 0.724595 0.904706 0.810780 0.243 Uiso 0.244(10) 1 calc R . P O 2
C28F C 0.5485(4) 0.1619(12) 0.5488(3) 0.207(8) Uani 0.348(10) 1 d D . P E 2
H28M H 0.561548 0.170078 0.551200 0.311 Uiso 0.348(10) 1 calc GR . P E 2
H28N H 0.551470 0.129994 0.566383 0.311 Uiso 0.348(10) 1 calc GR . P E 2
H28O H 0.543157 0.207235 0.550364 0.311 Uiso 0.348(10) 1 calc GR . P E 2
C28G C 0.5610(4) 0.9049(16) 0.6805(3) 0.287(10) Uani 0.466(7) 1 d D . P F 2
H28P H 0.558067 0.953846 0.672157 0.431 Uiso 0.466(7) 1 calc GR . P F 2
H28Q H 0.547716 0.879728 0.670772 0.431 Uiso 0.466(7) 1 calc GR . P F 2
H28R H 0.569090 0.880743 0.674286 0.431 Uiso 0.466(7) 1 calc GR . P F 2
C28H C 0.60108(13) 0.9834(7) 0.4553(2) 0.156(3) Uani 0.591(6) 1 d D . P J 2
H28S H 0.610675 0.942057 0.462875 0.188 Uiso 0.591(6) 1 calc R . P J 2
H28T H 0.601674 1.010457 0.439222 0.188 Uiso 0.591(6) 1 calc R . P J 2
C28I C 0.5826(4) 0.0430(11) 0.6796(3) 0.210(8) Uani 0.350(7) 1 d D U P G 2
H28U H 0.597644 0.041501 0.689271 0.316 Uiso 0.350(7) 1 calc GR . P G 2
H28V H 0.576967 -0.005447 0.674711 0.316 Uiso 0.350(7) 1 calc GR . P G 2
H28W H 0.580911 0.065221 0.695263 0.316 Uiso 0.350(7) 1 calc GR . P G 2
C28J C 0.7397(2) 0.7588(19) 0.5257(6) 0.250(9) Uani 0.367(6) 1 d D U P H 2
H28X H 0.743037 0.800971 0.539437 0.375 Uiso 0.367(6) 1 calc GR . P H 2
H28Y H 0.749471 0.755937 0.520080 0.375 Uiso 0.367(6) 1 calc GR . P H 2
HM H 0.741170 0.716200 0.538029 0.375 Uiso 0.367(6) 1 calc GR . P H 2
C28K C 0.74822(15) 0.5245(7) 0.53024(18) 0.198(4) Uani 0.605(9) 1 d D . P M 2
H28Z H 0.757745 0.482808 0.539925 0.237 Uiso 0.605(9) 1 calc R . P M 2
HN H 0.733545 0.507348 0.513985 0.237 Uiso 0.605(9) 1 calc R . P M 2
C28L C 0.5061(2) 0.7777(6) 0.45088(17) 0.100(2) Uani 0.370(3) 1 d D . P B 1
H28 H 0.519731 0.803582 0.462763 0.120 Uiso 0.370(3) 1 calc R . P B 1
HO H 0.496080 0.808448 0.450970 0.120 Uiso 0.370(3) 1 calc R . P B 1
C29A C 0.72138(16) 0.6546(6) 0.4058(3) 0.215(5) Uani 0.612(6) 1 d D . P C 2
H29A H 0.732979 0.688221 0.412873 0.258 Uiso 0.612(6) 1 calc R . P C 2
H29B H 0.723717 0.635231 0.425932 0.258 Uiso 0.612(6) 1 calc R . P C 2
C29B C 0.53372(14) 0.8805(7) 0.5808(5) 0.166(5) Uani 0.388(8) 1 d D . P N 2
H29C H 0.529297 0.841276 0.564859 0.199 Uiso 0.388(8) 1 calc R . P N 2
H29D H 0.530241 0.866247 0.595768 0.199 Uiso 0.388(8) 1 calc R . P N 2
C29C C 0.5409(3) 0.3940(6) 0.2218(3) 0.242(5) Uani 0.312(5) 1 d D . P D 2
H29E H 0.525573 0.403384 0.209025 0.290 Uiso 0.312(5) 1 calc R . P D 2
H29F H 0.543047 0.358614 0.209672 0.290 Uiso 0.312(5) 1 calc R . P D 2
C29D C 0.70984(14) 0.2490(8) 0.6035(3) 0.259(5) Uani 0.435(8) 1 d D . P A 2
H29G H 0.709873 0.231095 0.585191 0.311 Uiso 0.435(8) 1 calc R . P A 2
H29H H 0.718760 0.292185 0.612730 0.311 Uiso 0.435(8) 1 calc R . P A 2
C29E C 0.7151(3) 0.9969(6) 0.7823(4) 0.234(8) Uani 0.244(10) 1 d D U P O 2
H29I H 0.727752 1.004710 0.783671 0.351 Uiso 0.244(10) 1 calc DGR . P O 2
H29J H 0.716045 1.024767 0.799437 0.351 Uiso 0.244(10) 1 calc GR . P O 2
H29K H 0.702556 1.011663 0.760413 0.351 Uiso 0.244(10) 1 calc DGR . P O 2
C29F C 0.5317(3) 0.1275(7) 0.5146(3) 0.198(5) Uani 0.348(10) 1 d D . P E 2
H29L H 0.538605 0.096468 0.507937 0.238 Uiso 0.348(10) 1 calc R . P E 2
H29M H 0.521684 0.098668 0.515444 0.238 Uiso 0.348(10) 1 calc R . P E 2
C29G C 0.5741(2) 0.9058(7) 0.7186(3) 0.275(5) Uani 0.466(7) 1 d D . P F 2
H29N H 0.564844 0.899262 0.725321 0.330 Uiso 0.466(7) 1 calc R . P F 2
H29O H 0.581879 0.951107 0.727902 0.330 Uiso 0.466(7) 1 calc R . P F 2
C29H C 0.60829(13) 1.0307(6) 0.4849(2) 0.179(4) Uani 0.591(6) 1 d D . P J 2
H29P H 0.607263 1.003701 0.500641 0.215 Uiso 0.591(6) 1 calc R . P J 2
H29Q H 0.598761 1.072214 0.477184 0.215 Uiso 0.591(6) 1 calc R . P J 2
C29I C 0.57060(15) 0.0864(9) 0.6475(2) 0.156(4) Uani 0.350(7) 1 d D U P G 2
H29R H 0.557866 0.060109 0.629596 0.188 Uiso 0.350(7) 1 calc R . P G 2
H29S H 0.566032 0.132242 0.650782 0.188 Uiso 0.350(7) 1 calc R . P G 2
C29J C 0.71696(16) 0.7642(9) 0.4939(4) 0.222(5) Uani 0.367(6) 1 d D U P H 2
H29T H 0.711225 0.811890 0.492435 0.266 Uiso 0.367(6) 1 calc R . P H 2
H29U H 0.716859 0.757914 0.474440 0.266 Uiso 0.367(6) 1 calc R . P H 2
C29K C 0.75430(15) 0.5727(7) 0.51342(18) 0.210(4) Uani 0.605(9) 1 d D . P M 2
H29V H 0.768408 0.593178 0.530455 0.252 Uiso 0.605(9) 1 calc R . P M 2
H29W H 0.744073 0.612391 0.502773 0.252 Uiso 0.605(9) 1 calc R . P M 2
C29L C 0.5096(3) 0.7108(6) 0.47012(19) 0.106(2) Uani 0.370(3) 1 d D . P B 1
H29X H 0.516981 0.675063 0.466255 0.127 Uiso 0.370(3) 1 calc R . P B 1
H29Y H 0.495741 0.690792 0.462197 0.127 Uiso 0.370(3) 1 calc R . P B 1
C30A C 0.69985(15) 0.6939(5) 0.3843(3) 0.178(4) Uani 0.612(6) 1 d D . P C 2
H30A H 0.695628 0.701311 0.361710 0.213 Uiso 0.612(6) 1 calc R . P C 2
H30B H 0.688855 0.664788 0.382502 0.213 Uiso 0.612(6) 1 calc R . P C 2
C30B C 0.5211(2) 0.9456(6) 0.5620(4) 0.245(9) Uani 0.740(12) 1 d D . P N 2
H30C H 0.527141 0.968331 0.552139 0.367 Uiso 0.740(12) 1 calc GR . P N 2
H30D H 0.521405 0.978949 0.577096 0.367 Uiso 0.740(12) 1 calc GR . P N 2
H30E H 0.506408 0.931962 0.544390 0.367 Uiso 0.740(12) 1 calc GR . P N 2
C30C C 0.55307(18) 0.4637(5) 0.2272(4) 0.219(4) Uani 0.312(5) 1 d D . P D 2
H30F H 0.568037 0.459349 0.246893 0.263 Uiso 0.312(5) 1 calc R . P D 2
H30G H 0.552594 0.474069 0.207673 0.263 Uiso 0.312(5) 1 calc R . P D 2
C30D C 0.7185(4) 0.1923(8) 0.6304(4) 0.296(10) Uani 0.435(8) 1 d D . P A 2
H30H H 0.732938 0.205071 0.649388 0.444 Uiso 0.435(8) 1 calc GR . P A 2
H30I H 0.718741 0.146249 0.621587 0.444 Uiso 0.435(8) 1 calc GR . P A 2
H30J H 0.709520 0.189226 0.637436 0.444 Uiso 0.435(8) 1 calc GR . P A 2
C30F C 0.52017(16) 0.1895(7) 0.4899(2) 0.194(4) Uani 0.348(10) 1 d D U P E 2
H30K H 0.505770 0.174257 0.471126 0.232 Uiso 0.348(10) 1 calc R . P E 2
H30L H 0.518860 0.229916 0.501037 0.232 Uiso 0.348(10) 1 calc R . P E 2
C30G C 0.58965(19) 0.8426(6) 0.7306(3) 0.259(4) Uani 0.466(7) 1 d D . P F 2
H30M H 0.604172 0.861350 0.742374 0.310 Uiso 0.466(7) 1 calc R . P F 2
H30N H 0.589244 0.813825 0.746477 0.310 Uiso 0.466(7) 1 calc R . P F 2
C30H C 0.63130(14) 1.0568(6) 0.5031(3) 0.196(4) Uani 0.591(6) 1 d D . P J 2
H30O H 0.637647 1.068578 0.526421 0.235 Uiso 0.591(6) 1 calc R . P J 2
H30P H 0.639937 1.019316 0.502945 0.235 Uiso 0.591(6) 1 calc R . P J 2
C30I C 0.58506(15) 0.0996(7) 0.6379(3) 0.150(4) Uani 0.350(7) 1 d D U P G 2
H30Q H 0.576917 0.094129 0.613595 0.180 Uiso 0.350(7) 1 calc R . P G 2
H30R H 0.596527 0.063787 0.648713 0.180 Uiso 0.350(7) 1 calc R . P G 2
C30J C 0.70299(18) 0.7074(8) 0.4934(3) 0.205(4) Uani 0.367(6) 1 d D U P H 2
H30S H 0.697957 0.724354 0.505911 0.246 Uiso 0.367(6) 1 calc R . P H 2
H30T H 0.711264 0.663423 0.503991 0.246 Uiso 0.367(6) 1 calc R . P H 2
C30K C 0.75489(19) 0.5348(6) 0.4870(2) 0.221(5) Uani 0.605(9) 1 d D . P M 2
H30U H 0.740448 0.534912 0.465777 0.266 Uiso 0.605(9) 1 calc R . P M 2
H30V H 0.764028 0.562538 0.483691 0.266 Uiso 0.605(9) 1 calc R . P M 2
C30L C 0.5226(3) 0.7265(7) 0.50685(19) 0.109(3) Uani 0.370(3) 1 d D . P B 1
H30W H 0.515304 0.763931 0.510224 0.131 Uiso 0.370(3) 1 calc R . P B 1
H30X H 0.536423 0.745708 0.514487 0.131 Uiso 0.370(3) 1 calc R . P B 1
C31A C 0.70170(15) 0.7652(5) 0.3999(3) 0.155(3) Uani 0.612(6) 1 d D . P C 2
H31A H 0.713154 0.792924 0.402366 0.186 Uiso 0.612(6) 1 calc R . P C 2
H31B H 0.705759 0.756967 0.422295 0.186 Uiso 0.612(6) 1 calc R . P C 2
C31C C 0.54212(19) 0.5231(5) 0.2324(4) 0.192(4) Uani 0.312(5) 1 d D . P D 2
H31C H 0.538066 0.504954 0.246102 0.231 Uiso 0.312(5) 1 calc R . P D 2
H31D H 0.529052 0.537542 0.210666 0.231 Uiso 0.312(5) 1 calc R . P D 2
C31F C 0.53011(14) 0.4030(8) 0.3481(2) 0.207(3) Uani 0.357(9) 1 d D U P K 2
H31E H 0.516723 0.402594 0.325312 0.248 Uiso 0.357(9) 1 calc R . P K 2
H31F H 0.537257 0.356708 0.352352 0.248 Uiso 0.357(9) 1 calc R . P K 2
C31G C 0.58458(17) 0.7949(6) 0.7024(3) 0.220(4) Uani 0.466(7) 1 d D . P F 2
H31G H 0.580785 0.824783 0.683414 0.264 Uiso 0.466(7) 1 calc R . P F 2
H31H H 0.572238 0.764792 0.694928 0.264 Uiso 0.466(7) 1 calc R . P F 2
C31H C 0.63065(14) 1.1228(6) 0.4850(3) 0.212(4) Uani 0.591(6) 1 d D . P J 2
H31I H 0.625542 1.109036 0.462472 0.254 Uiso 0.591(6) 1 calc R . P J 2
H31J H 0.620375 1.157005 0.482706 0.254 Uiso 0.591(6) 1 calc R . P J 2
C31I C 0.59478(17) 0.1747(5) 0.6482(5) 0.124(3) Uani 0.350(7) 1 d D U P G 2
H31K H 0.584230 0.197709 0.649702 0.149 Uiso 0.350(7) 1 calc R . P G 2
H31L H 0.590857 0.191042 0.626563 0.149 Uiso 0.350(7) 1 calc R . P G 2
C31J C 0.6839(3) 0.6919(6) 0.4571(3) 0.197(4) Uani 0.367(6) 1 d D U P H 2
H31M H 0.685287 0.719331 0.441896 0.236 Uiso 0.367(6) 1 calc R . P H 2
H31N H 0.670690 0.706666 0.453378 0.236 Uiso 0.367(6) 1 calc R . P H 2
C31K C 0.7627(3) 0.4601(6) 0.4951(4) 0.228(8) Uani 0.605(9) 1 d D . P M 2
H31O H 0.776972 0.458105 0.501198 0.342 Uiso 0.605(9) 1 calc GR . P M 2
H31P H 0.753235 0.429817 0.475770 0.342 Uiso 0.605(9) 1 calc GR . P M 2
H31Q H 0.763075 0.443318 0.513706 0.342 Uiso 0.605(9) 1 calc GR . P M 2
C31L C 0.5263(3) 0.6631(7) 0.5282(2) 0.123(3) Uani 0.370(3) 1 d D . P B 1
H31R H 0.536034 0.628922 0.528910 0.148 Uiso 0.370(3) 1 calc R . P B 1
H31S H 0.512810 0.638527 0.519115 0.148 Uiso 0.370(3) 1 calc R . P B 1
C32A C 0.68126(14) 0.8094(5) 0.3798(3) 0.134(3) Uani 0.612(6) 1 d D . P C 2
H32A H 0.677293 0.819819 0.357602 0.161 Uiso 0.612(6) 1 calc R . P C 2
H32B H 0.669607 0.782311 0.376975 0.161 Uiso 0.612(6) 1 calc R . P C 2
C32C C 0.55662(18) 0.5882(5) 0.2495(4) 0.168(3) Uani 0.312(5) 1 d D . P D 2
H32C H 0.568701 0.576100 0.272497 0.202 Uiso 0.312(5) 1 calc R . P D 2
H32D H 0.562217 0.603055 0.237462 0.202 Uiso 0.312(5) 1 calc R . P D 2
C32F C 0.54451(12) 0.4643(7) 0.3522(2) 0.213(4) Uani 0.357(9) 1 d D U P K 2
H32E H 0.535806 0.504826 0.337843 0.255 Uiso 0.357(9) 1 calc R . P K 2
H32F H 0.553726 0.480850 0.375451 0.255 Uiso 0.357(9) 1 calc R . P K 2
C32G C 0.60350(16) 0.7472(5) 0.7131(3) 0.196(4) Uani 0.466(7) 1 d D . P F 2
H32G H 0.603765 0.740369 0.694042 0.235 Uiso 0.466(7) 1 calc R . P F 2
H32H H 0.616750 0.771439 0.730830 0.235 Uiso 0.466(7) 1 calc R . P F 2
C32H C 0.65192(17) 1.1595(6) 0.5024(5) 0.236(5) Uani 0.591(6) 1 d D . P J 2
H32I H 0.660448 1.135597 0.496831 0.283 Uiso 0.591(6) 1 calc R . P J 2
H32J H 0.659768 1.157160 0.526743 0.283 Uiso 0.591(6) 1 calc R . P J 2
C32I C 0.61381(12) 0.2256(8) 0.6713(4) 0.110(3) Uani 0.350(7) 1 d D U P G 2
H32K H 0.609738 0.273903 0.661619 0.132 Uiso 0.350(7) 1 calc R . P G 2
H32L H 0.616356 0.227834 0.692949 0.132 Uiso 0.350(7) 1 calc R . P G 2
C32J C 0.68302(16) 0.6113(5) 0.4500(4) 0.180(4) Uani 0.367(6) 1 d D U P H 2
H32M H 0.683217 0.604340 0.430831 0.216 Uiso 0.367(6) 1 calc R . P H 2
H32N H 0.695595 0.587460 0.469406 0.216 Uiso 0.367(6) 1 calc R . P H 2
C32L C 0.5362(2) 0.6916(10) 0.5634(2) 0.138(3) Uani 0.370(3) 1 d D . P B 1
H32O H 0.537042 0.744086 0.563460 0.166 Uiso 0.370(3) 1 calc R . P B 1
H32P H 0.527131 0.678395 0.569892 0.166 Uiso 0.370(3) 1 calc R . P B 1
C33A C 0.68476(16) 0.8780(5) 0.3979(2) 0.126(2) Uani 0.612(6) 1 d D . P C 2
H33A H 0.688361 0.866132 0.419808 0.151 Uiso 0.612(6) 1 calc R . P C 2
H33B H 0.697180 0.902206 0.402010 0.151 Uiso 0.612(6) 1 calc R . P C 2
C33C C 0.54366(18) 0.6487(5) 0.2494(4) 0.149(3) Uani 0.312(5) 1 d D . P D 2
H33C H 0.538631 0.633384 0.262170 0.179 Uiso 0.312(5) 1 calc R . P D 2
H33D H 0.531074 0.657430 0.226328 0.179 Uiso 0.312(5) 1 calc R . P D 2
C33F C 0.55803(14) 0.4356(8) 0.3422(2) 0.228(4) Uani 0.357(9) 1 d D U P K 2
H33E H 0.572204 0.422231 0.362255 0.273 Uiso 0.357(9) 1 calc R . P K 2
H33F H 0.551300 0.392589 0.328315 0.273 Uiso 0.357(9) 1 calc R . P K 2
C33G C 0.64041(12) 0.6718(7) 0.7480(4) 0.133(3) Uani 0.450(6) 1 d D U P I 2
H33G H 0.636758 0.702556 0.729379 0.160 Uiso 0.450(6) 1 calc R . P I 2
H33H H 0.643526 0.703007 0.766164 0.160 Uiso 0.450(6) 1 calc R . P I 2
C33H C 0.6480(3) 1.2374(6) 0.4910(5) 0.255(9) Uani 0.591(6) 1 d D . P J 2
H33I H 0.646756 1.266385 0.505802 0.383 Uiso 0.591(6) 1 calc GR . P J 2
H33J H 0.634903 1.240855 0.468365 0.383 Uiso 0.591(6) 1 calc GR . P J 2
H33K H 0.659849 1.254732 0.491668 0.383 Uiso 0.591(6) 1 calc GR . P J 2
C33I C 0.70012(11) 0.1504(8) 0.7141(2) 0.216(4) Uani 0.602(10) 1 d D . P L 2
H33L H 0.697104 0.100053 0.715460 0.260 Uiso 0.602(10) 1 calc R . P L 2
H33M H 0.711759 0.167458 0.736542 0.260 Uiso 0.602(10) 1 calc R . P L 2
C33J C 0.66305(16) 0.5783(6) 0.4424(4) 0.170(4) Uani 0.367(6) 1 d D U P H 2
H33N H 0.650553 0.605764 0.424681 0.204 Uiso 0.367(6) 1 calc R . P H 2
H33O H 0.663647 0.580154 0.462423 0.204 Uiso 0.367(6) 1 calc R . P H 2
C33L C 0.5581(2) 0.6605(12) 0.5879(4) 0.143(5) Uani 0.370(3) 1 d D . P B 1
H33P H 0.559763 0.618968 0.577996 0.214 Uiso 0.370(3) 1 calc GR . P B 1
H33Q H 0.560023 0.646287 0.608062 0.214 Uiso 0.370(3) 1 calc GR . P B 1
H33R H 0.568733 0.696311 0.593314 0.214 Uiso 0.370(3) 1 calc GR . P B 1
C34A C 0.66662(17) 0.9297(5) 0.3810(2) 0.131(2) Uani 0.612(6) 1 d D . P C 2
C34C C 0.55591(16) 0.7188(5) 0.2641(4) 0.137(2) Uani 0.312(5) 1 d D . P D 2
C34F C 0.5602(2) 0.4925(9) 0.3227(3) 0.245(8) Uani 0.357(9) 1 d D U P K 2
H34A H 0.567187 0.534590 0.336687 0.367 Uiso 0.357(9) 1 calc GR . P K 2
H34B H 0.546166 0.505612 0.302859 0.367 Uiso 0.357(9) 1 calc GR . P K 2
H34C H 0.568690 0.473660 0.316238 0.367 Uiso 0.357(9) 1 calc GR . P K 2
C34G C 0.66017(12) 0.6285(7) 0.7601(4) 0.138(3) Uani 0.450(6) 1 d D U P I 2
H34D H 0.657503 0.600953 0.741249 0.166 Uiso 0.450(6) 1 calc R . P I 2
H34E H 0.662943 0.594228 0.777069 0.166 Uiso 0.450(6) 1 calc R . P I 2
C34I C 0.70572(12) 0.1597(11) 0.6895(2) 0.265(4) Uani 0.602(10) 1 d D . P L 2
H34F H 0.702902 0.208967 0.680954 0.318 Uiso 0.602(10) 1 calc R . P L 2
H34G H 0.697356 0.126625 0.670541 0.318 Uiso 0.602(10) 1 calc R . P L 2
C34J C 0.6609(2) 0.5000(6) 0.4312(4) 0.167(3) Uani 0.367(6) 1 d D U P H 2
C34L C 0.4726(3) 0.9856(12) 0.2980(2) 0.237(7) Uani 0.630(3) 1 d D U P B 2
H34H H 0.475925 1.026334 0.289804 0.355 Uiso 0.630(3) 1 calc GR . P B 2
H34I H 0.457299 0.979149 0.284252 0.355 Uiso 0.630(3) 1 calc GR . P B 2
H34J H 0.479167 0.942701 0.296829 0.355 Uiso 0.630(3) 1 calc GR . P B 2
C35A C 0.67511(14) 1.0016(5) 0.3996(3) 0.157(3) Uani 0.612(6) 1 d D . P C 2
H35A H 0.685698 0.992713 0.423583 0.188 Uiso 0.612(6) 1 calc R . P C 2
H35B H 0.682173 1.027638 0.391813 0.188 Uiso 0.612(6) 1 calc R . P C 2
C35C C 0.54197(17) 0.7729(5) 0.2658(4) 0.143(3) Uani 0.312(5) 1 d D . P D 2
H35C H 0.528660 0.779837 0.243183 0.172 Uiso 0.312(5) 1 calc R . P D 2
H35D H 0.538277 0.752983 0.279677 0.172 Uiso 0.312(5) 1 calc R . P D 2
C35G C 0.67995(12) 0.6754(7) 0.7748(5) 0.161(3) Uani 0.450(6) 1 d D U P I 2
H35E H 0.677321 0.710989 0.758374 0.193 Uiso 0.450(6) 1 calc R . P I 2
H35F H 0.683457 0.700830 0.794663 0.193 Uiso 0.450(6) 1 calc R . P I 2
C35I C 0.72995(13) 0.1421(7) 0.7107(4) 0.291(5) Uani 0.602(10) 1 d D . P L 2
H35G H 0.734028 0.105531 0.727635 0.350 Uiso 0.602(10) 1 calc R . P L 2
H35H H 0.733787 0.125292 0.696526 0.350 Uiso 0.602(10) 1 calc R . P L 2
C35J C 0.6381(2) 0.4903(6) 0.3994(5) 0.182(3) Uani 0.367(6) 1 d D U P H 2
H35I H 0.628600 0.522196 0.400200 0.218 Uiso 0.367(6) 1 calc R . P H 2
H35J H 0.637586 0.504392 0.380081 0.218 Uiso 0.367(6) 1 calc R . P H 2
C35L C 0.4815(2) 0.9991(6) 0.3344(2) 0.207(4) Uani 0.630(3) 1 d D U P B 2
H35K H 0.490999 1.040754 0.343606 0.249 Uiso 0.630(3) 1 calc R . P B 2
H35L H 0.469795 1.007710 0.335922 0.249 Uiso 0.630(3) 1 calc R . P B 2
C36A C 0.65717(16) 1.0469(5) 0.3936(3) 0.204(4) Uani 0.612(6) 1 d D . P C 2
H36A H 0.649264 1.018649 0.399202 0.244 Uiso 0.612(6) 1 calc R . P C 2
H36B H 0.647301 1.059071 0.369758 0.244 Uiso 0.612(6) 1 calc R . P C 2
C36C C 0.55262(18) 0.8450(5) 0.2798(4) 0.160(3) Uani 0.312(5) 1 d D . P D 2
H36C H 0.556165 0.865006 0.265701 0.192 Uiso 0.312(5) 1 calc R . P D 2
H36D H 0.566031 0.837816 0.302233 0.192 Uiso 0.312(5) 1 calc R . P D 2
C36G C 0.69815(13) 0.6264(8) 0.7842(4) 0.177(3) Uani 0.450(6) 1 d D U P I 2
H36E H 0.697029 0.582266 0.793669 0.212 Uiso 0.450(6) 1 calc R . P I 2
H36F H 0.696183 0.613139 0.763665 0.212 Uiso 0.450(6) 1 calc R . P I 2
C36I C 0.7406(3) 0.2148(7) 0.7271(7) 0.344(11) Uani 0.602(10) 1 d D . P L 2
H36G H 0.744008 0.239257 0.713847 0.516 Uiso 0.602(10) 1 calc GR . P L 2
H36H H 0.753655 0.206630 0.749506 0.516 Uiso 0.602(10) 1 calc GR . P L 2
H36I H 0.730954 0.244067 0.728337 0.516 Uiso 0.602(10) 1 calc GR . P L 2
C36J C 0.63014(17) 0.4137(6) 0.3944(6) 0.205(4) Uani 0.367(6) 1 d D U P H 2
H36J H 0.632313 0.396592 0.414680 0.247 Uiso 0.367(6) 1 calc R . P H 2
H36K H 0.638084 0.382173 0.389879 0.247 Uiso 0.367(6) 1 calc R . P H 2
C36L C 0.49346(17) 0.9320(6) 0.3531(2) 0.179(3) Uani 0.630(3) 1 d D U P B 2
H36L H 0.508627 0.937949 0.363298 0.215 Uiso 0.630(3) 1 calc R . P B 2
H36M H 0.487959 0.891377 0.337601 0.215 Uiso 0.630(3) 1 calc R . P B 2
C37A C 0.6651(3) 1.1165(6) 0.4142(2) 0.262(4) Uani 0.612(6) 1 d D . P C 2
H37A H 0.671179 1.147633 0.406301 0.314 Uiso 0.612(6) 1 calc R . P C 2
H37B H 0.652794 1.141672 0.410255 0.314 Uiso 0.612(6) 1 calc R . P C 2
C37C C 0.53897(18) 0.8992(5) 0.2820(4) 0.172(3) Uani 0.312(5) 1 d D . P D 2
H37C H 0.524095 0.894795 0.261989 0.206 Uiso 0.312(5) 1 calc R . P D 2
H37D H 0.539511 0.888084 0.301497 0.206 Uiso 0.312(5) 1 calc R . P D 2
C37G C 0.72042(18) 0.6555(8) 0.8086(3) 0.201(4) Uani 0.450(6) 1 d D U P I 2
H37E H 0.720128 0.705394 0.814485 0.241 Uiso 0.450(6) 1 calc R . P I 2
H37F H 0.728320 0.652991 0.799367 0.241 Uiso 0.450(6) 1 calc R . P I 2
C37J C 0.60606(15) 0.4120(7) 0.3645(4) 0.239(4) Uani 0.367(6) 1 d D U P H 2
H37G H 0.599315 0.457532 0.363017 0.287 Uiso 0.367(6) 1 calc R . P H 2
H37H H 0.604158 0.404802 0.343510 0.287 Uiso 0.367(6) 1 calc R . P H 2
C37L C 0.49078(16) 0.9169(5) 0.3809(2) 0.153(3) Uani 0.630(3) 1 d D U P B 2
H37I H 0.501682 0.942188 0.401612 0.184 Uiso 0.630(3) 1 calc R . P B 2
H37J H 0.476627 0.931785 0.373618 0.184 Uiso 0.630(3) 1 calc R . P B 2
C38A C 0.6818(4) 1.1048(7) 0.4520(2) 0.299(4) Uani 0.612(6) 1 d D . P C 2
H38A H 0.675904 1.072274 0.459785 0.358 Uiso 0.612(6) 1 calc R . P C 2
H38B H 0.694331 1.081380 0.456054 0.358 Uiso 0.612(6) 1 calc R . P C 2
C38C C 0.5464(2) 0.9757(5) 0.2847(4) 0.195(4) Uani 0.312(5) 1 d D . P D 2
H38C H 0.551828 0.979057 0.271684 0.234 Uiso 0.312(5) 1 calc R . P D 2
H38D H 0.533758 1.006686 0.273709 0.234 Uiso 0.312(5) 1 calc R . P D 2
C38G C 0.7306(4) 0.6058(10) 0.8395(3) 0.236(7) Uani 0.450(6) 1 d D U P I 2
H38E H 0.719958 0.571934 0.835725 0.353 Uiso 0.450(6) 1 calc GR . P I 2
H38F H 0.735659 0.634530 0.859131 0.353 Uiso 0.450(6) 1 calc GR . P I 2
H38G H 0.742436 0.579866 0.842990 0.353 Uiso 0.450(6) 1 calc GR . P I 2
C38J C 0.59596(19) 0.3502(7) 0.3703(3) 0.274(4) Uani 0.367(6) 1 d D U P H 2
H38H H 0.607157 0.317359 0.386998 0.329 Uiso 0.367(6) 1 calc R . P H 2
H38I H 0.588588 0.369093 0.378935 0.329 Uiso 0.367(6) 1 calc R . P H 2
C38L C 0.49351(17) 0.8356(5) 0.38583(19) 0.128(3) Uani 0.630(3) 1 d D U P B 2
H38J H 0.480740 0.812231 0.366513 0.154 Uiso 0.630(3) 1 calc R . P B 2
H38K H 0.505674 0.820910 0.386435 0.154 Uiso 0.630(3) 1 calc R . P B 2
C39A C 0.6889(4) 1.1744(7) 0.4723(3) 0.313(5) Uani 0.612(6) 1 d D . P C 2
H39A H 0.676588 1.194415 0.470083 0.375 Uiso 0.612(6) 1 calc R . P C 2
H39B H 0.692915 1.208854 0.462299 0.375 Uiso 0.612(6) 1 calc R . P C 2
C39C C 0.56297(18) 1.0069(8) 0.3185(3) 0.230(5) Uani 0.312(5) 1 d D . P D 2
H39C H 0.570848 0.967475 0.334395 0.277 Uiso 0.312(5) 1 calc R . P D 2
H39D H 0.555766 1.033690 0.325848 0.277 Uiso 0.312(5) 1 calc R . P D 2
C39J C 0.58020(19) 0.3096(7) 0.3380(3) 0.299(5) Uani 0.367(6) 1 d D U P H 2
H39E H 0.587945 0.282849 0.331657 0.359 Uiso 0.367(6) 1 calc R . P H 2
H39F H 0.570669 0.343738 0.320042 0.359 Uiso 0.367(6) 1 calc R . P H 2
C39L C 0.49706(15) 0.8096(4) 0.41710(18) 0.109(3) Uani 0.630(3) 1 d D U P B 2
H39G H 0.486162 0.830752 0.418320 0.131 Uiso 0.630(3) 1 calc R . P B 2
H39H H 0.511016 0.826578 0.436537 0.131 Uiso 0.630(3) 1 calc R . P B 2
C40A C 0.7076(4) 1.1677(14) 0.5098(3) 0.347(11) Uani 0.612(6) 1 d D . P C 2
H40A H 0.710152 1.117430 0.516142 0.521 Uiso 0.612(6) 1 calc GR . P C 2
H40B H 0.704064 1.192794 0.522789 0.521 Uiso 0.612(6) 1 calc GR . P C 2
H40C H 0.720318 1.188648 0.514181 0.521 Uiso 0.612(6) 1 calc GR . P C 2
C40C C 0.579180 1.057510 0.320061 0.283(9) Uani 0.312(5) 1 d D . P D 2
H40D H 0.586469 1.031578 0.312954 0.425 Uiso 0.312(5) 1 calc DGR . P D 2
H40E H 0.589543 1.074369 0.342817 0.425 Uiso 0.312(5) 1 calc GR . P D 2
H40F H 0.571659 1.098209 0.305365 0.425 Uiso 0.312(5) 1 calc DGR . P D 2
C40J C 0.5670(2) 0.2577(9) 0.3423(4) 0.350(11) Uani 0.367(6) 1 d D U P H 2
H40G H 0.568390 0.209538 0.336476 0.525 Uiso 0.367(6) 1 calc GR . P H 2
H40H H 0.552153 0.272082 0.327810 0.525 Uiso 0.367(6) 1 calc GR . P H 2
H40I H 0.572194 0.258462 0.365408 0.525 Uiso 0.367(6) 1 calc GR . P H 2
C40L C 0.49624(10) 0.7291(4) 0.41899(15) 0.098(2) Uani 0.630(3) 1 d D U P B 2
C41L C 0.49877(13) 0.7041(6) 0.44965(16) 0.100(2) Uani 0.630(3) 1 d D U P B 2
H41A H 0.487131 0.724800 0.449089 0.120 Uiso 0.630(3) 1 calc R . P B 2
H41B H 0.496947 0.651869 0.448190 0.120 Uiso 0.630(3) 1 calc R . P B 2
C42L C 0.51947(14) 0.7216(7) 0.48301(16) 0.106(2) Uani 0.630(3) 1 d D U P B 2
H42A H 0.520805 0.773745 0.486168 0.127 Uiso 0.630(3) 1 calc R . P B 2
H42B H 0.531417 0.704592 0.483492 0.127 Uiso 0.630(3) 1 calc R . P B 2
C43L C 0.52051(14) 0.6870(7) 0.51101(16) 0.109(3) Uani 0.630(3) 1 d D U P B 2
H43A H 0.518007 0.635388 0.506733 0.131 Uiso 0.630(3) 1 calc R . P B 2
H43B H 0.509093 0.706675 0.511299 0.131 Uiso 0.630(3) 1 calc R . P B 2
C44L C 0.54161(15) 0.6986(7) 0.54477(17) 0.123(3) Uani 0.630(3) 1 d D U P B 2
H44A H 0.552919 0.679280 0.544134 0.148 Uiso 0.630(3) 1 calc R . P B 2
H44B H 0.544021 0.750369 0.548702 0.148 Uiso 0.630(3) 1 calc R . P B 2
C45L C 0.54377(17) 0.6657(8) 0.57371(18) 0.138(3) Uani 0.630(3) 1 d D U P B 2
H45A H 0.543141 0.613473 0.571072 0.166 Uiso 0.630(3) 1 calc R . P B 2
H45B H 0.531360 0.680099 0.572506 0.166 Uiso 0.630(3) 1 calc R . P B 2
C46L C 0.56352(18) 0.6837(9) 0.6080(2) 0.143(5) Uani 0.630(3) 1 d D U P B 2
H46C H 0.574067 0.704725 0.606266 0.214 Uiso 0.630(3) 1 calc GR . P B 2
H46D H 0.569280 0.640384 0.621408 0.214 Uiso 0.630(3) 1 calc GR . P B 2
H46E H 0.559991 0.717765 0.618581 0.214 Uiso 0.630(3) 1 calc GR . P B 2
Cu1 Cu 0.61699(2) 0.71367(8) 0.42653(2) 0.1103(4) Uani 1 1 d . . . . .
Cu2 Cu 0.64369(2) 0.73759(6) 0.55188(2) 0.0924(4) Uani 1 1 d . . . . .
Cu3 Cu 0.60227(2) 0.51201(7) 0.48811(2) 0.1041(4) Uani 1 1 d . . . . .
Cu6 Cu 0.65263(2) 0.55876(7) 0.53376(3) 0.1175(5) Uani 1 1 d . . . . .
Cu4 Cu 0.62868(2) 0.53413(6) 0.61353(3) 0.1082(5) Uani 1 1 d . . . . .
Cu5 Cu 0.58853(2) 0.68691(7) 0.50057(2) 0.1013(4) Uani 1 1 d . . . . .

loop_
_atom_site_aniso_label
_atom_site_aniso_U_11
_atom_site_aniso_U_22
_atom_site_aniso_U_33
_atom_site_aniso_U_23
_atom_site_aniso_U_13
_atom_site_aniso_U_12
Au1 0.09524(12) 0.1274(3) 0.08941(11) 0.01524(15) 0.06593(8) 0.00877(16)
Au2 0.05422(11) 0.1174(2) 0.08580(14) -0.00702(16) 0.03469(8) 0.00110(14)
Au3 0.09795(14) 0.1241(3) 0.08973(13) -0.00234(17) 0.06022(9) -0.00083(17)
Au4 0.09979(16) 0.1076(2) 0.08892(14) -0.02611(16) 0.05321(10) -0.02205(17)
Au5 0.07800(13) 0.08477(19) 0.09587(15) -0.02237(15) 0.04330(10) -0.02601(14)
Au6 0.09356(17) 0.0934(2) 0.1303(2) 0.0063(2) 0.05056(14) -0.02193(17)
C1A 0.095(3) 0.156(8) 0.101(3) 0.021(4) 0.067(2) 0.016(4)
C1B 0.076(2) 0.118(3) 0.092(3) 0.021(3) 0.0489(19) 0.014(3)
C1C 0.087(3) 0.098(5) 0.129(3) 0.001(4) 0.0798(18) 0.012(3)
C1D 0.064(3) 0.128(6) 0.087(3) -0.012(4) 0.041(2) 0.007(4)
C1E 0.077(3) 0.082(4) 0.084(3) -0.011(3) 0.043(2) -0.011(3)
C1F 0.089(4) 0.078(4) 0.102(4) -0.046(3) 0.045(3) -0.028(3)
C1G 0.112(4) 0.085(5) 0.131(4) -0.030(4) 0.074(3) -0.016(4)
C1H 0.099(3) 0.125(6) 0.086(3) -0.028(4) 0.0630(19) -0.028(4)
C1I 0.1082(6) 0.1078(7) 0.1093(6) 0.0001(6) 0.0653(3) -0.0007(6)
C1J 0.093(3) 0.097(4) 0.120(4) -0.003(4) 0.045(3) -0.029(3)
C1K 0.091(3) 0.104(6) 0.128(4) -0.017(4) 0.063(3) -0.033(4)
C1L 0.079(3) 0.101(5) 0.083(3) -0.030(3) 0.044(2) -0.013(3)
C2A 0.111(3) 0.174(9) 0.134(4) 0.020(5) 0.090(2) -0.002(5)
C2B 0.064(2) 0.115(4) 0.077(2) 0.022(3) 0.0465(15) 0.013(3)
C2C 0.109(4) 0.124(7) 0.102(4) 0.011(4) 0.060(3) 0.014(5)
C2D 0.076(3) 0.108(6) 0.094(3) -0.005(4) 0.050(2) 0.013(3)
C2E 0.084(3) 0.059(4) 0.100(4) -0.005(3) 0.046(2) 0.000(3)
C2F 0.111(4) 0.084(5) 0.120(4) -0.021(4) 0.072(2) -0.027(4)
C2G 0.086(3) 0.089(4) 0.114(3) 0.018(3) 0.051(2) -0.026(3)
C2H 0.085(3) 0.104(5) 0.094(3) -0.055(3) 0.049(2) -0.057(3)
C2I 0.0989(6) 0.0990(7) 0.0996(6) 0.0000(6) 0.0602(3) -0.0002(6)
C2J 0.094(4) 0.097(4) 0.121(4) -0.005(4) 0.039(3) -0.026(3)
C2K 0.057(3) 0.152(7) 0.097(4) -0.005(5) 0.031(2) -0.030(4)
C2L 0.045(3) 0.117(5) 0.066(3) -0.024(3) 0.018(2) -0.015(3)
C3A 0.152(4) 0.180(9) 0.113(3) 0.045(5) 0.096(2) 0.035(6)
C3B 0.076(2) 0.065(4) 0.068(2) 0.001(3) 0.0457(15) 0.009(3)
C3C 0.071(3) 0.197(9) 0.089(3) 0.031(5) 0.047(2) 0.004(5)
C3D 0.069(3) 0.072(4) 0.113(4) 0.015(4) 0.041(2) 0.001(3)
C3E 0.060(3) 0.073(4) 0.109(4) -0.011(4) 0.033(3) -0.006(3)
C3F 0.080(3) 0.105(5) 0.113(4) -0.037(4) 0.050(3) -0.025(4)
C3G 0.097(4) 0.092(5) 0.116(4) 0.002(4) 0.063(3) 0.000(4)
C3H 0.082(3) 0.099(5) 0.076(3) -0.026(4) 0.034(2) -0.024(4)
C3I 0.062(3) 0.070(4) 0.099(4) -0.006(4) 0.029(3) -0.006(3)
C3J 0.086(4) 0.170(9) 0.161(6) 0.004(6) 0.072(3) 0.008(5)
C3K 0.059(3) 0.091(5) 0.129(4) 0.004(4) 0.047(2) 0.010(3)
C3L 0.057(3) 0.168(7) 0.078(3) -0.023(4) 0.026(2) 0.028(4)
C4A 0.152(5) 0.156(8) 0.098(3) 0.049(4) 0.083(3) 0.038(5)
C4B 0.063(2) 0.066(4) 0.085(3) -0.012(3) 0.0469(16) -0.016(2)
C4C 0.083(3) 0.191(9) 0.111(4) 0.028(5) 0.065(2) 0.002(5)
C4D 0.083(4) 0.088(5) 0.096(4) -0.018(4) 0.037(3) -0.012(4)
C4E 0.062(3) 0.068(4) 0.106(4) 0.007(3) 0.038(2) 0.006(3)
C4F 0.083(3) 0.146(7) 0.126(4) -0.057(4) 0.062(2) -0.022(4)
C4G 0.103(3) 0.066(4) 0.119(4) -0.001(3) 0.068(2) -0.018(3)
C4H 0.109(4) 0.128(6) 0.095(3) -0.061(4) 0.057(3) -0.038(4)
C4I 0.082(4) 0.095(5) 0.091(4) -0.005(4) 0.038(3) -0.016(4)
C4J 0.091(4) 0.137(8) 0.138(6) 0.009(6) 0.049(4) 0.021(5)
C4K 0.058(3) 0.094(5) 0.123(4) -0.006(4) 0.042(2) -0.003(3)
C4L 0.065(3) 0.170(7) 0.072(3) -0.046(4) 0.029(2) 0.012(4)
C5A 0.128(4) 0.163(8) 0.105(3) 0.043(4) 0.083(2) 0.026(5)
C5B 0.054(2) 0.100(5) 0.069(3) 0.005(3) 0.0333(17) 0.007(3)
C5C 0.097(4) 0.129(6) 0.086(3) 0.028(4) 0.051(2) 0.013(4)
C5D 0.081(3) 0.089(5) 0.135(4) -0.008(4) 0.063(2) -0.006(4)
C5E 0.064(3) 0.078(4) 0.076(3) -0.014(3) 0.028(2) -0.012(3)
C5F 0.070(3) 0.104(5) 0.114(4) -0.034(4) 0.052(2) -0.026(3)
C5FB 0.139(4) 0.207(4) 0.225(4) -0.001(4) 0.030(4) 0.022(4)
C5G 0.085(4) 0.079(5) 0.124(4) 0.005(4) 0.052(3) -0.012(3)
C5H 0.116(5) 0.118(6) 0.110(4) -0.038(4) 0.058(3) 0.000(5)
C5I 0.064(3) 0.067(4) 0.112(4) -0.014(4) 0.030(3) -0.013(3)
C5J 0.087(4) 0.111(6) 0.139(6) -0.021(5) 0.043(4) -0.011(5)
C5K 0.060(3) 0.098(5) 0.100(4) 0.008(4) 0.035(2) 0.004(3)
C5L 0.057(2) 0.125(6) 0.066(3) -0.007(3) 0.0338(17) -0.001(3)
C6A 0.110(3) 0.157(7) 0.068(2) 0.031(4) 0.0613(18) 0.024(4)
C6B 0.080(3) 0.090(5) 0.088(3) 0.032(3) 0.0539(18) 0.017(3)
C6C 0.090(4) 0.160(8) 0.093(4) 0.016(5) 0.051(2) 0.013(5)
C6D 0.083(4) 0.106(6) 0.107(4) -0.012(4) 0.041(3) 0.006(4)
C6E 0.074(3) 0.063(4) 0.106(4) 0.002(3) 0.040(3) -0.005(3)
C6F 0.090(3) 0.080(5) 0.121(3) -0.025(3) 0.071(2) -0.016(3)
C6G 0.073(3) 0.103(5) 0.103(4) -0.011(4) 0.047(2) -0.005(4)
C6H 0.106(5) 0.092(5) 0.109(4) -0.038(4) 0.043(3) -0.007(4)
C6I 0.065(3) 0.072(5) 0.126(5) 0.006(4) 0.029(3) 0.001(3)
C6J 0.136(5) 0.115(7) 0.180(6) -0.003(6) 0.092(4) -0.016(5)
C6K 0.063(3) 0.082(5) 0.120(4) 0.011(4) 0.046(2) 0.007(3)
C6L 0.064(3) 0.111(5) 0.087(3) -0.025(4) 0.039(2) -0.002(3)
C7A 0.108(3) 0.174(8) 0.069(3) 0.017(4) 0.058(2) 0.025(5)
C7B 0.083(3) 0.069(4) 0.109(3) 0.005(3) 0.061(2) -0.007(3)
C7C 0.069(3) 0.175(9) 0.112(4) 0.024(5) 0.052(2) 0.011(4)
C7D 0.074(4) 0.096(5) 0.136(5) -0.047(4) 0.040(3) -0.009(4)
C7E 0.063(3) 0.099(5) 0.103(4) -0.003(4) 0.032(3) 0.012(4)
C7F 0.087(3) 0.107(6) 0.111(4) -0.009(4) 0.064(2) -0.002(4)
C7G 0.063(3) 0.088(5) 0.119(4) -0.008(4) 0.043(2) -0.012(3)
C7H 0.087(4) 0.107(6) 0.092(4) -0.009(4) 0.037(3) -0.003(4)
C7I 0.067(3) 0.085(5) 0.102(4) -0.015(4) 0.029(3) 0.011(3)
C7J 0.127(5) 0.085(6) 0.208(7) 0.032(5) 0.093(4) 0.014(5)
C7K 0.071(3) 0.091(5) 0.133(5) -0.014(4) 0.053(3) -0.014(3)
C7L 0.071(3) 0.133(7) 0.097(4) -0.024(4) 0.040(2) -0.017(4)
C8A 0.076(3) 0.176(8) 0.091(3) 0.016(5) 0.049(2) 0.011(4)
C8B 0.077(3) 0.050(3) 0.096(3) 0.005(3) 0.049(2) 0.001(3)
C8C 0.066(3) 0.200(9) 0.099(4) 0.021(5) 0.049(2) 0.002(5)
C8D 0.070(3) 0.079(5) 0.129(5) -0.022(4) 0.040(3) -0.018(3)
C8E 0.060(3) 0.087(5) 0.115(4) -0.018(4) 0.035(3) 0.000(3)
C8F 0.073(3) 0.115(6) 0.110(4) -0.014(4) 0.049(2) -0.013(4)
C8G 0.063(3) 0.109(6) 0.088(3) 0.002(4) 0.037(2) 0.003(3)
C8H 0.074(3) 0.101(5) 0.103(4) -0.021(4) 0.044(2) -0.006(4)
C8I 0.055(3) 0.071(4) 0.093(4) -0.002(4) 0.018(3) 0.005(3)
C8J 0.110(5) 0.112(7) 0.190(7) -0.003(6) 0.075(4) 0.013(5)
C8K 0.062(3) 0.093(5) 0.121(4) -0.002(4) 0.053(2) -0.009(3)
C8L 0.053(3) 0.154(7) 0.082(3) -0.001(4) 0.033(2) 0.009(4)
C9A 0.100(3) 0.165(7) 0.101(3) 0.037(4) 0.0793(16) 0.014(4)
C9B 0.076(3) 0.074(4) 0.088(3) -0.012(3) 0.045(2) -0.004(3)
C9C 0.073(3) 0.201(9) 0.090(4) 0.027(5) 0.043(2) -0.017(5)
C9D 0.075(3) 0.066(4) 0.133(5) 0.004(4) 0.043(3) 0.007(3)
C9E 0.058(3) 0.086(5) 0.110(5) 0.000(4) 0.025(3) -0.006(3)
C9F 0.075(3) 0.150(8) 0.110(4) -0.021(5) 0.046(3) -0.023(4)
C9G 0.076(4) 0.133(7) 0.101(4) 0.012(5) 0.042(3) 0.011(4)
C9H 0.118(5) 0.101(6) 0.114(5) -0.028(5) 0.040(4) 0.010(5)
C9I 0.047(3) 0.112(6) 0.080(3) 0.004(4) 0.024(2) 0.010(3)
C9J 0.146(5) 0.161(9) 0.201(7) -0.006(7) 0.113(4) 0.032(6)
C9K 0.061(3) 0.108(6) 0.123(4) -0.001(4) 0.052(2) -0.002(3)
C9L 0.082(3) 0.111(3) 0.106(3) -0.018(3) 0.054(2) 0.003(3)
C14L 0.080(2) 0.112(3) 0.109(3) -0.015(3) 0.0566(18) 0.006(3)
C13L 0.093(3) 0.119(3) 0.118(3) -0.019(3) 0.060(2) 0.007(3)
C12L 0.095(3) 0.123(3) 0.120(3) -0.014(3) 0.061(2) 0.002(3)
C11L 0.091(3) 0.124(3) 0.115(3) -0.012(3) 0.059(2) -0.004(3)
C10L 0.088(3) 0.117(3) 0.108(3) -0.015(3) 0.059(2) -0.001(3)
C10A 0.090(3) 0.169(8) 0.069(2) 0.020(4) 0.0571(17) 0.022(4)
C10B 0.112(4) 0.079(5) 0.110(4) -0.018(4) 0.062(3) -0.006(4)
C10C 0.107(4) 0.298(13) 0.137(4) 0.065(6) 0.084(2) -0.010(6)
C10D 0.099(4) 0.074(5) 0.139(5) -0.016(4) 0.050(4) -0.008(4)
C10E 0.067(4) 0.107(6) 0.144(6) -0.022(5) 0.038(3) -0.010(4)
C10F 0.084(4) 0.192(10) 0.116(5) 0.004(6) 0.045(3) -0.016(6)
C10G 0.100(4) 0.169(9) 0.114(5) 0.023(6) 0.058(3) 0.011(5)
C10H 0.184(7) 0.119(7) 0.147(6) -0.021(6) 0.087(4) 0.027(6)
C10I 0.077(3) 0.130(7) 0.119(4) 0.001(5) 0.052(3) 0.010(4)
C10J 0.216(7) 0.179(12) 0.275(9) 0.022(9) 0.176(5) 0.033(8)
C10K 0.068(3) 0.134(7) 0.153(5) -0.034(5) 0.061(3) -0.022(4)
C11A 0.088(3) 0.188(9) 0.086(3) 0.017(4) 0.0632(18) 0.011(4)
C11B 0.162(6) 0.090(5) 0.120(4) -0.035(4) 0.080(3) -0.011(5)
C11C 0.146(5) 0.309(15) 0.128(4) 0.052(6) 0.092(3) -0.023(7)
C11D 0.097(5) 0.080(5) 0.178(7) 0.005(5) 0.055(4) -0.011(4)
C11E 0.062(4) 0.146(8) 0.172(8) -0.011(7) 0.030(4) -0.008(5)
C11F 0.092(5) 0.232(13) 0.150(8) 0.000(9) 0.042(5) -0.024(7)
C11G 0.178(6) 0.237(13) 0.149(5) 0.075(7) 0.107(4) 0.061(8)
C11H 0.242(10) 0.126(8) 0.208(9) 0.018(8) 0.118(7) 0.063(7)
C11I 0.082(3) 0.173(9) 0.118(4) 0.007(5) 0.057(3) 0.023(5)
C11J 0.165(6) 0.268(16) 0.269(9) 0.027(11) 0.147(5) 0.067(8)
C11K 0.066(3) 0.177(9) 0.139(5) -0.027(6) 0.049(3) -0.022(5)
C12A 0.100(3) 0.151(7) 0.081(3) 0.017(4) 0.057(2) 0.005(4)
C12B 0.163(4) 0.107(6) 0.103(3) -0.021(4) 0.091(2) 0.004(4)
C12C 0.121(5) 0.341(16) 0.118(5) 0.073(7) 0.062(3) -0.022(7)
C12D 0.098(5) 0.091(6) 0.148(6) 0.022(5) 0.038(4) -0.008(5)
C12E 0.070(4) 0.128(7) 0.187(8) -0.024(7) 0.046(4) -0.034(4)
C12F 0.092(5) 0.259(13) 0.150(7) -0.056(8) 0.041(5) -0.078(6)
C12G 0.190(6) 0.322(18) 0.112(4) 0.030(8) 0.103(3) 0.050(9)
C12H 0.207(10) 0.135(9) 0.179(9) 0.029(8) 0.083(7) 0.050(8)
C12I 0.073(3) 0.143(7) 0.113(4) 0.038(5) 0.047(3) 0.017(4)
C12J 0.197(6) 0.39(2) 0.280(9) 0.044(12) 0.171(5) 0.116(9)
C12K 0.065(3) 0.165(9) 0.154(6) -0.003(6) 0.051(3) 0.005(5)
C13A 0.200(11) 0.233(11) 0.232(11) 0.017(10) 0.017(10) 0.027(10)
C13B 0.146(4) 0.082(5) 0.110(4) -0.019(4) 0.083(3) -0.016(4)
C13C 0.098(4) 0.283(13) 0.105(5) 0.036(7) 0.051(3) -0.031(6)
C13D 0.094(5) 0.092(6) 0.122(6) 0.021(5) 0.028(4) 0.000(4)
C13E 0.085(4) 0.101(6) 0.158(6) -0.030(5) 0.046(4) -0.028(4)
C13F 0.109(5) 0.221(11) 0.154(6) -0.066(7) 0.068(4) -0.062(6)
C13G 0.128(5) 0.262(14) 0.105(5) -0.020(7) 0.066(3) 0.001(8)
C13H 0.193(7) 0.161(10) 0.175(7) 0.037(7) 0.113(5) 0.037(7)
C13I 0.066(3) 0.110(6) 0.101(4) 0.004(4) 0.039(2) 0.001(4)
C13J 0.209(6) 0.36(2) 0.215(7) 0.003(10) 0.158(4) 0.071(9)
C13K 0.072(3) 0.145(8) 0.166(6) 0.009(6) 0.064(3) 0.001(4)
C14A 0.154(5) 0.205(5) 0.175(5) 0.021(5) 0.042(5) 0.023(5)
C14B 0.097(3) 0.086(5) 0.077(3) -0.012(3) 0.050(2) 0.000(3)
C14C 0.089(4) 0.238(11) 0.095(4) 0.036(5) 0.055(2) -0.011(5)
C14D 0.080(4) 0.076(5) 0.119(5) 0.003(4) 0.027(4) -0.001(4)
C14E 0.059(3) 0.095(5) 0.130(5) -0.008(5) 0.031(3) -0.007(4)
C14F 0.085(4) 0.171(8) 0.123(5) -0.047(5) 0.052(3) -0.052(5)
C14G 0.095(4) 0.162(8) 0.116(4) -0.003(5) 0.063(3) 0.024(5)
C14H 0.151(6) 0.110(7) 0.137(5) -0.007(5) 0.077(4) 0.016(5)
C14I 0.048(3) 0.078(4) 0.091(4) 0.008(4) 0.015(3) -0.007(3)
C14J 0.135(5) 0.187(10) 0.187(7) -0.008(7) 0.099(4) 0.046(6)
C14K 0.046(3) 0.126(6) 0.124(4) -0.001(5) 0.039(2) -0.007(4)
C15A 0.131(4) 0.193(4) 0.154(4) 0.029(4) 0.058(4) 0.025(4)
C15B 0.098(3) 0.077(4) 0.071(2) -0.016(3) 0.0594(16) -0.014(3)
C15C 0.188(10) 0.347(11) 0.221(10) 0.035(10) 0.062(9) 0.003(10)
C15D 0.135(6) 0.162(10) 0.174(7) 0.008(7) 0.087(4) -0.004(6)
C15E 0.279(10) 0.210(10) 0.255(10) -0.026(9) 0.075(9) 0.008(9)
C15F 0.159(9) 0.188(10) 0.212(9) -0.063(8) 0.080(8) -0.013(8)
C15G 0.184(10) 0.240(11) 0.300(11) -0.027(10) 0.075(9) 0.041(10)
C15H 0.109(7) 0.211(12) 0.171(9) -0.047(9) 0.038(6) 0.008(8)
C15I 0.180(9) 0.242(10) 0.133(9) -0.051(9) 0.055(8) 0.001(9)
C15J 0.225(10) 0.245(11) 0.221(9) 0.033(10) 0.105(8) 0.040(10)
C15K 0.205(8) 0.231(15) 0.297(11) 0.071(11) 0.166(6) 0.033(10)
C15L 0.082(3) 0.111(3) 0.106(3) -0.018(3) 0.054(2) 0.003(3)
C20L 0.080(2) 0.112(3) 0.109(3) -0.015(3) 0.0566(18) 0.006(3)
C19L 0.093(3) 0.119(3) 0.118(3) -0.019(3) 0.060(2) 0.007(3)
C18L 0.095(3) 0.123(3) 0.120(3) -0.014(3) 0.061(2) 0.002(3)
C17L 0.091(3) 0.124(3) 0.115(3) -0.012(3) 0.059(2) -0.004(3)
C16L 0.088(3) 0.117(3) 0.108(3) -0.015(3) 0.059(2) -0.001(3)
C16A 0.120(3) 0.190(4) 0.135(3) 0.031(4) 0.067(3) 0.023(4)
C16B 0.141(7) 0.164(8) 0.224(8) 0.028(8) 0.050(6) 0.003(7)
C16C 0.149(5) 0.307(5) 0.189(5) 0.032(5) 0.062(5) -0.012(5)
C16D 0.153(6) 0.129(8) 0.155(6) -0.025(6) 0.092(4) -0.019(6)
C16E 0.242(5) 0.176(5) 0.236(5) 0.005(5) 0.066(5) 0.018(5)
C16F 0.144(5) 0.172(5) 0.211(5) -0.072(5) 0.073(4) -0.017(5)
C16G 0.186(5) 0.226(5) 0.268(5) -0.008(5) 0.064(5) 0.028(5)
C16H 0.140(5) 0.185(10) 0.135(5) 0.009(6) 0.086(3) 0.038(6)
C16I 0.135(5) 0.198(5) 0.115(4) -0.024(5) 0.065(4) -0.006(5)
C16J 0.207(5) 0.229(5) 0.207(5) 0.041(5) 0.114(5) 0.036(5)
C16K 0.257(9) 0.149(10) 0.285(10) 0.041(9) 0.181(6) -0.001(8)
C17A 0.109(3) 0.187(4) 0.120(3) 0.029(4) 0.076(2) 0.021(4)
C17B 0.125(4) 0.124(5) 0.186(5) 0.020(4) 0.058(4) 0.001(4)
C17C 0.132(4) 0.289(4) 0.175(4) 0.027(4) 0.062(4) -0.017(4)
C17D 0.124(5) 0.117(7) 0.134(5) -0.032(5) 0.075(3) -0.026(5)
C17E 0.221(4) 0.153(4) 0.216(4) 0.017(4) 0.076(4) 0.022(4)
C17F 0.141(4) 0.161(4) 0.211(4) -0.074(4) 0.072(4) -0.022(4)
C17G 0.178(4) 0.219(4) 0.255(4) -0.008(4) 0.067(4) 0.025(4)
C17H 0.116(4) 0.150(8) 0.127(4) -0.004(5) 0.075(3) 0.015(5)
C17I 0.119(4) 0.184(4) 0.119(4) -0.015(4) 0.057(4) -0.007(4)
C17J 0.196(4) 0.220(4) 0.199(4) 0.046(4) 0.119(4) 0.033(4)
C17K 0.182(6) 0.157(9) 0.272(8) 0.084(7) 0.153(5) 0.039(7)
C18A 0.107(3) 0.193(4) 0.109(3) 0.021(3) 0.082(2) 0.013(3)
C18B 0.116(3) 0.100(4) 0.163(4) 0.011(3) 0.060(3) 0.007(3)
C18C 0.118(4) 0.275(4) 0.151(4) 0.028(4) 0.065(3) -0.015(4)
C18D 0.132(5) 0.118(6) 0.095(4) -0.022(4) 0.059(3) -0.034(5)
C18E 0.184(4) 0.128(4) 0.201(4) 0.016(4) 0.082(4) 0.014(4)
C18F 0.140(4) 0.157(4) 0.214(4) -0.076(4) 0.075(3) -0.023(4)
C18G 0.158(4) 0.198(4) 0.229(4) -0.013(4) 0.079(4) 0.020(4)
C18H 0.147(4) 0.151(8) 0.119(4) 0.009(5) 0.095(2) 0.030(5)
C18I 0.100(3) 0.156(4) 0.110(4) -0.009(4) 0.061(3) 0.006(4)
C18J 0.183(4) 0.219(4) 0.192(4) 0.047(4) 0.115(4) 0.038(4)
C18K 0.135(6) 0.136(8) 0.258(9) 0.063(7) 0.113(5) 0.034(6)
C19A 0.121(3) 0.194(4) 0.111(3) 0.016(3) 0.0877(18) -0.002(3)
C19B 0.109(3) 0.078(3) 0.138(3) 0.005(3) 0.063(3) 0.003(3)
C19C 0.101(3) 0.260(4) 0.130(4) 0.029(4) 0.063(3) -0.014(4)
C19D 0.124(4) 0.085(5) 0.100(4) -0.017(4) 0.065(3) -0.026(4)
C19E 0.140(3) 0.100(4) 0.181(4) 0.015(3) 0.085(3) 0.000(3)
C19F 0.132(4) 0.153(4) 0.207(4) -0.077(4) 0.072(3) -0.021(4)
C19G 0.146(4) 0.182(4) 0.207(4) -0.021(4) 0.080(4) 0.009(4)
C19H 0.123(4) 0.126(7) 0.113(4) 0.025(4) 0.079(2) 0.035(4)
C19I 0.094(3) 0.143(4) 0.107(3) 0.000(3) 0.068(2) 0.006(3)
C19J 0.168(4) 0.215(4) 0.179(4) 0.052(4) 0.118(3) 0.030(4)
C19K 0.136(4) 0.105(6) 0.225(6) 0.055(5) 0.122(3) 0.032(5)
C20A 0.151(4) 0.200(4) 0.128(4) 0.014(4) 0.089(3) -0.023(4)
C20B 0.106(3) 0.066(3) 0.105(3) 0.000(3) 0.061(2) 0.001(3)
C20C 0.087(3) 0.252(4) 0.114(3) 0.031(4) 0.064(2) -0.010(4)
C20D 0.093(4) 0.109(6) 0.082(4) -0.001(4) 0.026(3) -0.020(4)
C20E 0.117(4) 0.079(4) 0.177(4) 0.007(4) 0.082(3) -0.004(3)
C20F 0.123(4) 0.150(5) 0.201(5) -0.081(4) 0.076(4) -0.026(4)
C20G 0.133(3) 0.163(4) 0.182(4) -0.033(4) 0.087(3) 0.007(4)
C20H 0.104(4) 0.157(8) 0.138(5) 0.044(5) 0.075(3) 0.028(5)
C20I 0.104(4) 0.138(5) 0.113(4) 0.004(4) 0.053(3) -0.011(4)
C20J 0.164(4) 0.215(4) 0.164(4) 0.046(4) 0.117(3) 0.038(4)
C20K 0.084(4) 0.130(8) 0.214(8) 0.032(7) 0.070(4) 0.029(5)
C21A 0.192(4) 0.219(4) 0.156(4) -0.003(4) 0.083(4) -0.037(4)
C21B 0.106(3) 0.077(4) 0.083(3) -0.003(3) 0.0623(19) -0.014(3)
C21C 0.076(3) 0.245(4) 0.107(3) 0.034(3) 0.065(2) -0.004(3)
C21D 0.082(3) 0.134(4) 0.154(4) 0.013(4) 0.038(3) -0.003(3)
C21E 0.067(3) 0.070(4) 0.118(5) -0.001(4) 0.027(3) -0.003(3)
C21F 0.081(4) 0.167(8) 0.138(5) -0.071(5) 0.053(3) -0.042(5)
C21G 0.114(3) 0.149(5) 0.164(4) -0.032(4) 0.097(2) 0.003(4)
C21H 0.131(4) 0.160(5) 0.180(4) 0.006(4) 0.108(3) 0.004(4)
C21I 0.087(4) 0.109(5) 0.079(4) 0.002(4) 0.027(3) -0.043(4)
C21J 0.156(3) 0.216(4) 0.158(3) 0.035(4) 0.110(3) 0.039(4)
C21K 0.077(3) 0.153(5) 0.154(4) -0.003(4) 0.068(2) 0.016(4)
C21L 0.247(8) 0.233(9) 0.205(7) -0.004(7) 0.124(5) -0.008(7)
C22A 0.232(4) 0.234(4) 0.186(4) -0.020(4) 0.058(4) -0.037(4)
C22B 0.093(3) 0.090(4) 0.106(3) -0.019(3) 0.0701(17) -0.018(3)
C22C 0.077(3) 0.247(4) 0.115(3) 0.034(4) 0.063(2) 0.008(3)
C22D 0.093(3) 0.164(4) 0.186(4) 0.004(4) 0.038(3) 0.009(4)
C22E 0.097(3) 0.116(4) 0.158(4) -0.048(4) 0.066(3) -0.021(4)
C22F 0.222(4) 0.180(5) 0.254(4) -0.128(4) 0.182(3) -0.092(4)
C22G 0.132(3) 0.133(4) 0.138(4) -0.014(3) 0.083(2) 0.000(3)
C22H 0.132(3) 0.171(4) 0.191(4) 0.013(4) 0.111(3) -0.006(4)
C22I 0.178(3) 0.085(4) 0.285(4) -0.005(4) 0.177(3) 0.019(3)
C22J 0.155(4) 0.229(4) 0.172(4) 0.023(4) 0.105(3) 0.036(4)
C22K 0.100(3) 0.176(4) 0.165(4) -0.008(4) 0.061(3) 0.023(3)
C22L 0.201(4) 0.198(4) 0.198(4) -0.009(4) 0.108(3) 0.004(4)
C23A 0.270(5) 0.241(5) 0.220(5) -0.037(5) 0.041(5) -0.032(5)
C23B 0.093(3) 0.099(3) 0.110(3) -0.028(3) 0.061(2) -0.013(3)
C23C 0.091(3) 0.250(4) 0.130(3) 0.031(4) 0.063(3) 0.013(4)
C23D 0.116(4) 0.187(4) 0.207(4) -0.004(4) 0.036(4) 0.017(4)
C23E 0.108(3) 0.124(4) 0.162(4) -0.044(3) 0.071(3) -0.025(3)
C23F 0.232(3) 0.189(4) 0.254(3) -0.119(3) 0.194(3) -0.087(4)
C23G 0.133(3) 0.139(4) 0.146(3) -0.011(3) 0.086(2) -0.003(3)
C23H 0.143(4) 0.182(4) 0.214(4) 0.016(4) 0.109(4) -0.007(4)
C23I 0.175(4) 0.102(4) 0.317(4) -0.012(4) 0.158(3) 0.012(3)
C23J 0.165(4) 0.243(4) 0.190(4) 0.013(4) 0.098(4) 0.022(4)
C23K 0.120(3) 0.205(4) 0.166(4) -0.016(4) 0.069(3) 0.021(4)
C23L 0.177(3) 0.167(4) 0.177(3) 0.000(3) 0.099(2) 0.002(3)
C24A 0.300(11) 0.241(11) 0.250(11) -0.050(11) 0.036(10) -0.014(11)
C24B 0.096(3) 0.123(4) 0.125(3) -0.024(3) 0.067(2) -0.008(3)
C24C 0.106(3) 0.258(4) 0.139(4) 0.029(4) 0.068(3) 0.017(4)
C24D 0.139(4) 0.207(4) 0.225(4) -0.001(4) 0.030(4) 0.022(4)
C24E 0.126(3) 0.146(4) 0.174(4) -0.040(4) 0.081(3) -0.019(3)
C24F 0.244(4) 0.199(4) 0.264(4) -0.113(4) 0.199(3) -0.077(4)
C24G 0.154(3) 0.154(4) 0.164(3) -0.012(3) 0.091(2) -0.001(3)
C24H 0.157(4) 0.191(4) 0.231(4) 0.016(4) 0.114(4) -0.012(4)
C24I 0.177(4) 0.126(4) 0.340(4) -0.029(4) 0.154(4) 0.017(4)
C24J 0.188(4) 0.258(4) 0.211(4) 0.008(4) 0.090(4) 0.015(4)
C24K 0.144(4) 0.224(4) 0.167(4) -0.019(4) 0.064(4) 0.006(4)
C24L 0.151(3) 0.150(4) 0.153(3) -0.001(3) 0.089(2) 0.002(3)
C25A 0.258(4) 0.241(4) 0.208(4) -0.030(4) 0.044(4) -0.033(4)
C25B 0.100(4) 0.135(4) 0.147(4) -0.033(4) 0.059(3) -0.003(4)
C25C 0.131(4) 0.266(4) 0.157(4) 0.024(4) 0.071(4) 0.025(4)
C25D 0.153(5) 0.218(5) 0.235(5) -0.001(5) 0.030(5) 0.027(5)
C25E 0.150(4) 0.172(4) 0.188(4) -0.044(4) 0.080(3) -0.018(4)
C25F 0.252(4) 0.209(4) 0.270(4) -0.102(4) 0.207(3) -0.071(4)
C25G 0.169(3) 0.171(4) 0.181(3) -0.010(3) 0.101(3) 0.002(3)
C25H 0.169(4) 0.209(4) 0.246(4) 0.013(4) 0.120(4) -0.011(4)
C25I 0.193(4) 0.144(4) 0.369(4) -0.020(4) 0.125(4) 0.007(4)
C25J 0.211(4) 0.270(4) 0.232(4) 0.007(4) 0.077(4) 0.004(4)
C25K 0.164(4) 0.236(4) 0.164(4) -0.012(4) 0.066(4) -0.003(4)
C25L 0.125(3) 0.128(3) 0.132(3) -0.002(3) 0.078(2) 0.003(3)
C26A 0.104(2) 0.170(5) 0.113(3) 0.016(3) 0.0879(16) 0.006(3)
C26B 0.115(5) 0.152(5) 0.167(5) -0.038(5) 0.052(4) 0.003(5)
C26C 0.158(5) 0.279(5) 0.178(5) 0.014(5) 0.062(5) 0.029(5)
C26D 0.167(10) 0.245(11) 0.267(11) 0.002(11) 0.023(10) 0.034(10)
C26E 0.164(5) 0.191(5) 0.198(5) -0.037(5) 0.081(4) -0.020(5)
C26F 0.264(5) 0.214(5) 0.279(5) -0.092(5) 0.203(4) -0.069(5)
C26G 0.193(4) 0.192(4) 0.200(4) -0.006(4) 0.109(3) 0.004(4)
C26H 0.182(5) 0.220(5) 0.259(5) 0.013(5) 0.111(5) -0.003(5)
C26I 0.204(5) 0.152(5) 0.384(5) -0.018(5) 0.109(5) 0.003(5)
C46J 0.233(5) 0.280(5) 0.244(5) 0.010(5) 0.073(5) 0.000(5)
C26K 0.176(5) 0.242(5) 0.172(5) -0.010(5) 0.067(5) -0.006(5)
C26L 0.102(3) 0.111(3) 0.116(3) -0.006(3) 0.067(2) 0.003(3)
C27A 0.100(3) 0.159(5) 0.122(3) 0.021(4) 0.0835(18) 0.009(3)
C27B 0.170(9) 0.222(10) 0.209(10) -0.045(9) 0.046(9) -0.020(9)
C27C 0.208(10) 0.305(11) 0.211(10) -0.009(10) 0.062(9) 0.034(10)
C27D 0.078(3) 0.117(4) 0.126(4) 0.018(4) 0.040(3) -0.003(4)
C27E 0.202(9) 0.221(10) 0.211(9) -0.037(9) 0.091(8) -0.023(9)
C27F 0.290(9) 0.220(10) 0.282(9) -0.077(9) 0.204(7) -0.063(9)
C27G 0.222(8) 0.223(9) 0.225(8) 0.004(7) 0.116(5) -0.002(8)
C27H 0.199(9) 0.228(10) 0.269(11) 0.026(10) 0.105(9) -0.001(9)
C27I 0.238(11) 0.172(10) 0.402(12) -0.023(11) 0.079(11) 0.012(10)
C27J 0.270(11) 0.303(12) 0.277(11) 0.022(11) 0.062(10) -0.019(11)
C27K 0.194(9) 0.240(10) 0.177(10) -0.007(9) 0.075(7) 0.003(9)
C27L 0.089(3) 0.101(3) 0.105(3) -0.009(3) 0.0592(19) 0.006(3)
C28A 0.200(11) 0.233(11) 0.232(11) 0.017(10) 0.017(10) 0.027(10)
C28B 0.100(4) 0.135(4) 0.147(4) -0.033(4) 0.059(3) -0.003(4)
C28C 0.188(10) 0.347(11) 0.221(10) 0.035(10) 0.062(9) 0.003(10)
C28D 0.116(4) 0.187(4) 0.207(4) -0.004(4) 0.036(4) 0.017(4)
C28E 0.164(5) 0.191(5) 0.198(5) -0.037(5) 0.081(4) -0.020(5)
C28F 0.159(9) 0.188(10) 0.212(9) -0.063(8) 0.080(8) -0.013(8)
C28G 0.184(10) 0.240(11) 0.300(11) -0.027(10) 0.075(9) 0.041(10)
C28H 0.132(3) 0.171(4) 0.191(4) 0.013(4) 0.111(3) -0.006(4)
C28I 0.180(9) 0.242(10) 0.133(9) -0.051(9) 0.055(8) 0.001(9)
C28J 0.225(10) 0.245(11) 0.221(9) 0.033(10) 0.105(8) 0.040(10)
C28K 0.144(4) 0.224(4) 0.167(4) -0.019(4) 0.064(4) 0.006(4)
C28L 0.094(3) 0.105(3) 0.102(3) -0.011(3) 0.061(2) 0.006(3)
C29A 0.154(5) 0.205(5) 0.175(5) 0.021(5) 0.042(5) 0.023(5)
C29B 0.115(5) 0.152(5) 0.167(5) -0.038(5) 0.052(4) 0.003(5)
C29C 0.149(5) 0.307(5) 0.189(5) 0.032(5) 0.062(5) -0.012(5)
C29D 0.153(5) 0.218(5) 0.235(5) -0.001(5) 0.030(5) 0.027(5)
C29E 0.202(9) 0.221(10) 0.211(9) -0.037(9) 0.091(8) -0.023(9)
C29F 0.144(5) 0.172(5) 0.211(5) -0.072(5) 0.073(4) -0.017(5)
C29G 0.186(5) 0.226(5) 0.268(5) -0.008(5) 0.064(5) 0.028(5)
C29H 0.143(4) 0.182(4) 0.214(4) 0.016(4) 0.109(4) -0.007(4)
C29I 0.135(5) 0.198(5) 0.115(4) -0.024(5) 0.065(4) -0.006(5)
C29J 0.207(5) 0.229(5) 0.207(5) 0.041(5) 0.114(5) 0.036(5)
C29K 0.164(4) 0.236(4) 0.164(4) -0.012(4) 0.066(4) -0.003(4)
C29L 0.104(3) 0.107(3) 0.105(3) -0.006(3) 0.0629(19) -0.002(3)
C30A 0.131(4) 0.193(4) 0.154(4) 0.029(4) 0.058(4) 0.025(4)
C30B 0.170(9) 0.222(10) 0.209(10) -0.045(9) 0.046(9) -0.020(9)
C30C 0.132(4) 0.289(4) 0.175(4) 0.027(4) 0.062(4) -0.017(4)
C30D 0.167(10) 0.245(11) 0.267(11) 0.002(11) 0.023(10) 0.034(10)
C30F 0.141(4) 0.161(4) 0.211(4) -0.074(4) 0.072(4) -0.022(4)
C30G 0.178(4) 0.219(4) 0.255(4) -0.008(4) 0.067(4) 0.025(4)
C30H 0.157(4) 0.191(4) 0.231(4) 0.016(4) 0.114(4) -0.012(4)
C30I 0.119(4) 0.184(4) 0.119(4) -0.015(4) 0.057(4) -0.007(4)
C30J 0.196(4) 0.220(4) 0.199(4) 0.046(4) 0.119(4) 0.033(4)
C30K 0.176(5) 0.242(5) 0.172(5) -0.010(5) 0.067(5) -0.006(5)
C30L 0.110(3) 0.113(4) 0.109(3) 0.001(3) 0.070(2) -0.004(3)
C31A 0.120(3) 0.190(4) 0.135(3) 0.031(4) 0.067(3) 0.023(4)
C31C 0.118(4) 0.275(4) 0.151(4) 0.028(4) 0.065(3) -0.015(4)
C31F 0.244(4) 0.199(4) 0.264(4) -0.113(4) 0.199(3) -0.077(4)
C31G 0.158(4) 0.198(4) 0.229(4) -0.013(4) 0.079(4) 0.020(4)
C31H 0.169(4) 0.209(4) 0.246(4) 0.013(4) 0.120(4) -0.011(4)
C31I 0.100(3) 0.156(4) 0.110(4) -0.009(4) 0.061(3) 0.006(4)
C31J 0.183(4) 0.219(4) 0.192(4) 0.047(4) 0.115(4) 0.038(4)
C31K 0.194(9) 0.240(10) 0.177(10) -0.007(9) 0.075(7) 0.003(9)
C31L 0.121(3) 0.124(3) 0.123(3) 0.003(3) 0.074(2) -0.006(3)
C32A 0.109(3) 0.187(4) 0.120(3) 0.029(4) 0.076(2) 0.021(4)
C32C 0.101(3) 0.260(4) 0.130(4) 0.029(4) 0.063(3) -0.014(4)
C32F 0.252(4) 0.209(4) 0.270(4) -0.102(4) 0.207(3) -0.071(4)
C32G 0.146(4) 0.182(4) 0.207(4) -0.021(4) 0.080(4) 0.009(4)
C32H 0.182(5) 0.220(5) 0.259(5) 0.013(5) 0.111(5) -0.003(5)
C32I 0.094(3) 0.143(4) 0.107(3) 0.000(3) 0.068(2) 0.006(3)
C32J 0.168(4) 0.215(4) 0.179(4) 0.052(4) 0.118(3) 0.030(4)
C32L 0.131(3) 0.133(4) 0.135(3) 0.006(4) 0.072(2) -0.004(3)
C33A 0.107(3) 0.193(4) 0.109(3) 0.021(3) 0.082(2) 0.013(3)
C33C 0.087(3) 0.252(4) 0.114(3) 0.031(4) 0.064(2) -0.010(4)
C33F 0.264(5) 0.214(5) 0.279(5) -0.092(5) 0.203(4) -0.069(5)
C33G 0.132(3) 0.133(4) 0.138(4) -0.014(3) 0.083(2) 0.000(3)
C33H 0.199(9) 0.228(10) 0.269(11) 0.026(10) 0.105(9) -0.001(9)
C33I 0.177(4) 0.126(4) 0.340(4) -0.029(4) 0.154(4) 0.017(4)
C33J 0.164(4) 0.215(4) 0.164(4) 0.046(4) 0.117(3) 0.038(4)
C33L 0.136(5) 0.149(7) 0.150(6) 0.005(6) 0.091(4) -0.022(5)
C34A 0.121(3) 0.194(4) 0.111(3) 0.016(3) 0.0877(18) -0.002(3)
C34C 0.076(3) 0.245(4) 0.107(3) 0.034(3) 0.065(2) -0.004(3)
C34F 0.290(9) 0.220(10) 0.282(9) -0.077(9) 0.204(7) -0.063(9)
C34G 0.133(3) 0.139(4) 0.146(3) -0.011(3) 0.086(2) -0.003(3)
C34I 0.193(4) 0.144(4) 0.369(4) -0.020(4) 0.125(4) 0.007(4)
C34J 0.156(3) 0.216(4) 0.158(3) 0.035(4) 0.110(3) 0.039(4)
C34L 0.247(8) 0.233(9) 0.205(7) -0.004(7) 0.124(5) -0.008(7)
C35A 0.151(4) 0.200(4) 0.128(4) 0.014(4) 0.089(3) -0.023(4)
C35C 0.077(3) 0.247(4) 0.115(3) 0.034(4) 0.063(2) 0.008(3)
C35G 0.154(3) 0.154(4) 0.164(3) -0.012(3) 0.091(2) -0.001(3)
C35I 0.204(5) 0.152(5) 0.384(5) -0.018(5) 0.109(5) 0.003(5)
C35J 0.155(4) 0.229(4) 0.172(4) 0.023(4) 0.105(3) 0.036(4)
C35L 0.201(4) 0.198(4) 0.198(4) -0.009(4) 0.108(3) 0.004(4)
C36A 0.192(4) 0.219(4) 0.156(4) -0.003(4) 0.083(4) -0.037(4)
C36C 0.091(3) 0.250(4) 0.130(3) 0.031(4) 0.063(3) 0.013(4)
C36G 0.169(3) 0.171(4) 0.181(3) -0.010(3) 0.101(3) 0.002(3)
C36I 0.238(11) 0.172(10) 0.402(12) -0.023(11) 0.079(11) 0.012(10)
C36J 0.165(4) 0.243(4) 0.190(4) 0.013(4) 0.098(4) 0.022(4)
C36L 0.177(3) 0.167(4) 0.177(3) 0.000(3) 0.099(2) 0.002(3)
C37A 0.232(4) 0.234(4) 0.186(4) -0.020(4) 0.058(4) -0.037(4)
C37C 0.106(3) 0.258(4) 0.139(4) 0.029(4) 0.068(3) 0.017(4)
C37G 0.193(4) 0.192(4) 0.200(4) -0.006(4) 0.109(3) 0.004(4)
C37J 0.188(4) 0.258(4) 0.211(4) 0.008(4) 0.090(4) 0.015(4)
C37L 0.151(3) 0.150(4) 0.153(3) -0.001(3) 0.089(2) 0.002(3)
C38A 0.258(4) 0.241(4) 0.208(4) -0.030(4) 0.044(4) -0.033(4)
C38C 0.131(4) 0.266(4) 0.157(4) 0.024(4) 0.071(4) 0.025(4)
C38G 0.222(8) 0.223(9) 0.225(8) 0.004(7) 0.116(5) -0.002(8)
C38J 0.211(4) 0.270(4) 0.232(4) 0.007(4) 0.077(4) 0.004(4)
C38L 0.125(3) 0.128(3) 0.132(3) -0.002(3) 0.078(2) 0.003(3)
C39A 0.270(5) 0.241(5) 0.220(5) -0.037(5) 0.041(5) -0.032(5)
C39C 0.158(5) 0.279(5) 0.178(5) 0.014(5) 0.062(5) 0.029(5)
C39J 0.233(5) 0.280(5) 0.244(5) 0.010(5) 0.073(5) 0.000(5)
C39L 0.102(3) 0.111(3) 0.116(3) -0.006(3) 0.067(2) 0.003(3)
C40A 0.300(11) 0.241(11) 0.250(11) -0.050(11) 0.036(10) -0.014(11)
C40C 0.208(10) 0.305(11) 0.211(10) -0.009(10) 0.062(9) 0.034(10)
C40J 0.270(11) 0.303(12) 0.277(11) 0.022(11) 0.062(10) -0.019(11)
C40L 0.089(3) 0.101(3) 0.105(3) -0.009(3) 0.0592(19) 0.006(3)
C41L 0.094(3) 0.105(3) 0.102(3) -0.011(3) 0.061(2) 0.006(3)
C42L 0.104(3) 0.107(3) 0.105(3) -0.006(3) 0.0629(19) -0.002(3)
C43L 0.110(3) 0.113(4) 0.109(3) 0.001(3) 0.070(2) -0.004(3)
C44L 0.121(3) 0.124(3) 0.123(3) 0.003(3) 0.074(2) -0.006(3)
C45L 0.131(3) 0.133(4) 0.135(3) 0.006(4) 0.072(2) -0.004(3)
C46L 0.136(5) 0.149(7) 0.150(6) 0.005(6) 0.091(4) -0.022(5)
Cu1 0.1029(5) 0.1404(10) 0.1008(5) 0.0046(6) 0.0686(3) 0.0075(6)
Cu2 0.0755(4) 0.1122(8) 0.0882(4) 0.0083(5) 0.0489(3) -0.0083(5)
Cu3 0.0951(5) 0.1162(9) 0.1036(5) -0.0168(6) 0.0617(3) -0.0225(5)
Cu6 0.0819(5) 0.1192(9) 0.1262(7) 0.0102(7) 0.0501(4) -0.0114(6)
Cu4 0.0888(6) 0.0751(7) 0.1171(7) -0.0024(6) 0.0398(5) -0.0122(5)
Cu5 0.0736(4) 0.1390(9) 0.0811(4) -0.0206(6) 0.0416(3) -0.0116(6)

loop_
_atom_type_symbol
_atom_type_description
_atom_type_scat_dispersion_real
_atom_type_scat_dispersion_imag
_atom_type_scat_source
C C 0.0150 0.0070 'International Tables Vol C Tables 4.2.6.8 and 6.1.1.4'
H H 0.0000 0.0000 'International Tables Vol C Tables 4.2.6.8 and 6.1.1.4'
Au Au -4.8270 6.1600 'International Tables Vol C Tables 4.2.6.8 and 6.1.1.4'
Cu Cu -1.9646 0.5888 'International Tables Vol C Tables 4.2.6.8 and 6.1.1.4'

loop_
_geom_angle_atom_site_label_1
_geom_angle_atom_site_label_2
_geom_angle_atom_site_label_3
_geom_angle
Au2 Au1 Cu1 58.88(3)
Au2 Au1 Cu2 59.64(2)
C1B Au1 Au2 92.4(2)
C1B Au1 C27A 171.7(4)
C1B Au1 Cu1 151.0(2)
C1B Au1 Cu2 38.4(2)
C27A Au1 Au2 95.4(3)
C27A Au1 Cu1 36.5(3)
C27A Au1 Cu2 149.8(3)
Cu1 Au1 Cu2 116.53(4)
Au1 Au2 Au5 115.972(13)
Au1 Au2 Cu2 61.37(2)
Au1 Au2 Cu3 172.00(3)
Au3 Au2 Au1 129.400(17)
Au3 Au2 Au5 113.352(15)
Au3 Au2 Cu1 67.93(3)
Au3 Au2 Cu2 158.68(2)
Au3 Au2 Cu3 58.36(3)
C1K Au2 Au1 76.8(2)
C1K Au2 Au3 97.7(2)
C1K Au2 Au5 84.3(3)
C1K Au2 Cu1 88.1(3)
C1K Au2 Cu2 65.0(3)
C1K Au2 Cu3 105.2(2)
C1K Au2 Cu6 40.9(2)
C1K Au2 Cu5 134.4(3)
C1L Au2 Au1 103.6(2)
C1L Au2 Au3 83.9(2)
C1L Au2 Au5 93.4(2)
C1L Au2 C1K 177.5(3)
C1L Au2 Cu1 94.3(2)
C1L Au2 Cu2 113.0(2)
C1L Au2 Cu3 74.1(2)
C1L Au2 Cu6 137.8(2)
C1L Au2 Cu5 43.1(2)
Cu1 Au2 Au1 61.68(3)
Cu1 Au2 Au5 172.38(2)
Cu1 Au2 Cu2 120.89(3)
Cu1 Au2 Cu3 125.76(4)
Cu2 Au2 Au5 55.20(2)
Cu3 Au2 Au5 57.09(2)
Cu3 Au2 Cu2 112.16(3)
Cu6 Au2 Au1 114.73(3)
Cu6 Au2 Au3 85.16(3)
Cu6 Au2 Au5 54.75(3)
Cu6 Au2 Cu1 118.75(4)
Cu6 Au2 Cu2 73.60(3)
Cu6 Au2 Cu3 65.54(3)
Cu5 Au2 Au1 98.87(3)
Cu5 Au2 Au3 117.43(2)
Cu5 Au2 Au5 56.43(2)
Cu5 Au2 Cu1 130.31(3)
Cu5 Au2 Cu2 73.23(3)
Cu5 Au2 Cu3 74.09(4)
Cu5 Au2 Cu6 110.93(4)
C1C Au3 Au2 87.8(2)
C1C Au3 C1D 172.1(3)
C1C Au3 Cu3 146.7(2)
C1D Au3 Au2 100.1(2)
C1D Au3 Cu3 40.7(2)
Cu3 Au3 Au2 61.58(3)
Au5 Au4 Cu4 61.30(3)
Au5 Au4 Cu5 57.66(2)
C1G Au4 Au5 98.3(3)
C1G Au4 C1H 171.1(4)
C1G Au4 Cu4 37.1(3)
C1G Au4 Cu5 150.5(3)
C1H Au4 Au5 90.2(2)
C1H Au4 Cu4 151.0(2)
C1H Au4 Cu5 38.2(2)
Cu5 Au4 Cu4 117.19(4)
Au4 Au5 Au2 116.950(13)
Au4 Au5 Cu3 114.14(2)
Au4 Au5 Cu4 60.97(3)
Au6 Au5 Au2 116.184(17)
Au6 Au5 Au4 125.887(18)
Au6 Au5 Cu3 86.63(2)
Au6 Au5 Cu4 65.16(3)
C1E Au5 Au2 92.6(2)
C1E Au5 Au4 102.7(2)
C1E Au5 Au6 84.35(19)
C1E Au5 Cu2 41.11(19)
C1E Au5 Cu3 139.9(2)
C1E Au5 Cu6 75.0(2)
C1E Au5 Cu4 92.9(2)
C1E Au5 Cu5 112.77(19)
C1F Au5 Au2 84.5(2)
C1F Au5 Au4 76.1(3)
C1F Au5 Au6 99.6(2)
C1F Au5 C1E 175.9(3)
C1F Au5 Cu2 134.9(2)
C1F Au5 Cu3 39.9(3)
C1F Au5 Cu6 105.8(3)
C1F Au5 Cu4 89.9(2)
C1F Au5 Cu5 63.2(2)
Cu2 Au5 Au2 58.31(2)
Cu2 Au5 Au4 97.47(3)
Cu2 Au5 Au6 118.57(2)
Cu2 Au5 Cu3 115.39(3)
Cu2 Au5 Cu4 126.40(3)
Cu2 Au5 Cu5 74.21(3)
Cu3 Au5 Au2 57.22(3)
Cu3 Au5 Cu4 118.20(3)
Cu6 Au5 Au2 56.99(3)
Cu6 Au5 Au4 172.95(3)
Cu6 Au5 Au6 60.85(3)
Cu6 Au5 Cu2 76.34(4)
Cu6 Au5 Cu3 66.52(3)
Cu6 Au5 Cu4 125.43(3)
Cu6 Au5 Cu5 111.93(4)
Cu4 Au5 Au2 174.42(2)
Cu5 Au5 Au2 55.20(3)
Cu5 Au5 Au4 62.54(3)
Cu5 Au5 Au6 159.94(3)
Cu5 Au5 Cu3 73.55(3)
Cu5 Au5 Cu4 121.58(4)
C1I Au6 Au5 92.8(2)
C1I Au6 C1J 171.6(3)
C1I Au6 Cu6 147.3(3)
C1J Au6 Au5 95.5(2)
C1J Au6 Cu6 40.6(2)
Cu6 Au6 Au5 57.90(3)
C2A C1A C6A 119.1(6)
C2A C1A C19A 128.9(7)
C2A C1A C34A 129.2(7)
C6A C1A C19A 111.8(9)
C6A C1A C34A 111.7(8)
Au1 C1B Cu2 104.2(4)
C2B C1B Au1 173.5(7)
C2B C1B Cu2 82.0(5)
Au3 C1C Cu1 117.5(4)
C2C C1C Au3 166.4(7)
C2C C1C Cu1 75.6(6)
C2D C1D Au3 179.1(7)
C2D C1D Cu3 82.8(6)
Cu3 C1D Au3 97.7(4)
C2E C1E Au5 177.0(7)
C2E C1E Cu2 86.2(5)
Cu2 C1E Au5 96.7(2)
C2F C1F Au5 176.5(7)
C2F C1F Cu3 82.5(6)
Cu3 C1F Au5 99.7(4)
Au4 C1G Cu4 106.8(5)
C2G C1G Au4 166.8(8)
C2G C1G Cu4 86.2(6)
Au4 C1H Cu5 104.9(4)
C2H C1H Au4 175.0(6)
C2H C1H Cu5 78.3(6)
Au6 C1I Cu4 113.8(3)
C2I C1I Au6 171.6(7)
C2I C1I Cu4 74.4(5)
C2J C1J Au6 177.1(6)
C2J C1J Cu6 81.6(6)
Cu6 C1J Au6 98.2(4)
C2K C1K Au2 170.3(9)
C2K C1K Cu6 88.1(6)
Cu6 C1K Au2 96.2(4)
C2L C1L Au2 175.6(7)
C2L C1L Cu5 84.9(6)
Cu5 C1L Au2 93.3(2)
C3A C2A C1A 119.4(7)
C1B C2B C5B 175.5(8)
C1B C2B Cu2 64.8(5)
C5B C2B Cu2 119.7(5)
C1C C2C C5C 165.9(9)
C1C C2C Cu1 69.8(5)
C5C C2C Cu1 124.2(7)
C1D C2D C5D 173.0(7)
C1D C2D Cu3 63.0(5)
C5D C2D Cu3 122.7(6)
C1E C2E C5E 173.5(8)
C1E C2E Cu2 62.2(4)
C5E C2E Cu2 122.6(5)
C1F C2F C5F 170.5(10)
C1F C2F Cu3 64.8(6)
C5F C2F Cu3 122.8(6)
C1G C2G C5G 167.8(9)
C1G C2G Cu4 61.9(6)
C5G C2G Cu4 127.9(5)
C1H C2H C3H 168.7(10)
C1H C2H Cu5 67.9(5)
C3H C2H Cu5 122.4(6)
C1I C2I C5I 163.1(9)
C1I C2I Cu4 71.8(5)
C5I C2I Cu4 123.1(5)
C1J C2J C5J 171.7(10)
C1J C2J Cu6 65.0(6)
C5J C2J Cu6 123.2(7)
C1K C2K C5K 178.6(11)
C1K C2K Cu6 61.1(6)
C5K C2K Cu6 120.1(6)
C1L C2L C5L 172.6(8)
C1L C2L Cu5 63.4(4)
C5L C2L Cu5 123.4(6)
C4A C3A C2A 120.9(9)
C4B C3B C8B 122.4(7)
C4B C3B C15B 125.0(6)
C8B C3B C15B 112.5(6)
C4C C3C C21C 131.8(8)
C4C C3C C34C 123.1(9)
C8C C3C C4C 119.5(6)
C8C C3C C21C 108.3(7)
C8C C3C C34C 116.5(9)
C4D C3D C8D 120.0(7)
C4D C3D C27D 125.4(7)
C8D C3D C27D 114.5(7)
C4E C3E C8E 120.2(7)
C4E C3E C21E 128.1(6)
C8E C3E C21E 111.7(6)
C4F C3F C8F 121.4(8)
C4F C3F C21F 128.5(8)
C8F C3F C21F 110.0(6)
C4G C3G C8G 121.1(8)
C4G C3G C21G 128.9(8)
C8G C3G C21G 109.9(8)
C4H C3H C2H 119.9(8)
C8H C3H C2H 119.8(8)
C8H C3H C4H 120.2(7)
C4I C3I C8I 121.9(7)
C4I C3I C21I 128.6(7)
C8I C3I C21I 109.4(7)
C4J C3J C21J 127.2(9)
C4J C3J C34J 122.7(10)
C8J C3J C4J 118.2(10)
C8J C3J C21J 114.6(11)
C8J C3J C34J 118.5(12)
C4K C3K C8K 118.5(7)
C4K C3K C21K 130.1(7)
C8K C3K C21K 111.4(5)
C4L C3L C27L 119.9(7)
C4L C3L C40L 133.0(6)
C8L C3L C4L 119.7(7)
C8L C3L C27L 118.2(5)
C8L C3L C40L 106.2(6)
C3A C4A C5A 120.2(7)
C3B C4B C5B 118.4(6)
C5C C4C C3C 119.9(8)
C3D C4D C5D 118.9(7)
C3E C4E C5E 118.9(6)
C3F C4F C5F 117.5(8)
C3G C4G C5G 119.1(7)
C5H C4H C3H 119.5(9)
C3I C4I C5I 120.2(8)
C5J C4J C3J 120.8(9)
C3K C4K C5K 121.2(7)
C3L C4L C5L 120.4(7)
C6A C5A C4A 119.6(7)
C4B C5B C2B 123.3(7)
C4B C5B C6B 118.9(6)
C6B C5B C2B 117.7(7)
C4C C5C C2C 118.8(8)
C6C C5C C2C 122.4(6)
C6C C5C C4C 118.8(8)
C4D C5D C2D 119.6(7)
C6D C5D C2D 119.3(7)
C6D C5D C4D 120.9(8)
C4E C5E C2E 120.8(6)
C6E C5E C2E 119.7(6)
C6E C5E C4E 119.5(5)
C4F C5F C2F 120.6(7)
C6F C5F C2F 117.6(7)
C6F C5F C4F 121.7(6)
C28D C5FB C29D 110.6(10)
C4G C5G C2G 116.8(7)
C6G C5G C2G 123.0(8)
C6G C5G C4G 120.1(8)
C4H C5H C6H 120.5(9)
C4I C5I C2I 118.6(7)
C6I C5I C2I 123.9(7)
C6I C5I C4I 117.4(8)
C4J C5J C2J 122.5(9)
C6J C5J C2J 116.9(9)
C6J C5J C4J 120.2(11)
C4K C5K C2K 123.4(7)
C4K C5K C6K 118.4(6)
C6K C5K C2K 117.9(7)
C4L C5L C2L 122.0(6)
C6L C5L C2L 118.8(7)
C6L C5L C4L 119.2(6)
C1A C6A C7A 108.2(6)
C5A C6A C1A 120.6(8)
C5A C6A C7A 131.1(7)
C7B C6B C5B 121.2(7)
C7C C6C C5C 121.9(6)
C5D C6D C7D 121.2(8)
C7E C6E C5E 121.2(7)
C5F C6F C7F 120.0(7)
C5G C6G C7G 120.5(8)
C5H C6H C7H 120.0(8)
C5H C6H C9H 133.4(9)
C7H C6H C9H 106.7(10)
C5I C6I C7I 123.3(7)
C5J C6J C7J 119.1(10)
C7K C6K C5K 122.2(7)
C7L C6L C5L 119.2(7)
C8A C7A C6A 131.7(5)
C12A C7A C6A 108.8(7)
C12A C7A C8A 119.4(8)
C6B C7B C8B 120.1(6)
C6C C7C C8C 119.1(8)
C8D C7D C6D 117.0(7)
C8E C7E C6E 119.1(7)
C6F C7F C8F 119.3(7)
C8G C7G C6G 119.4(8)
C6H C7H C21H 113.0(8)
C8H C7H C6H 120.1(9)
C8H C7H C21H 126.9(9)
C6I C7I C8I 119.0(8)
C8J C7J C6J 120.1(9)
C6K C7K C8K 118.5(7)
C8L C7L C6L 121.5(7)
C9A C8A C7A 119.4(5)
C3B C8B C9B 107.9(6)
C7B C8B C3B 118.9(7)
C7B C8B C9B 133.1(6)
C3C C8C C7C 120.6(8)
C3C C8C C9C 108.9(6)
C7C C8C C9C 130.2(8)
C3D C8D C7D 121.9(8)
C3D C8D C9D 106.3(7)
C7D C8D C9D 131.8(7)
C3E C8E C9E 107.9(6)
C7E C8E C3E 121.0(6)
C7E C8E C9E 131.0(6)
C3F C8F C7F 120.0(6)
C3F C8F C9F 109.6(7)
C7F C8F C9F 130.5(8)
C3G C8G C9G 108.5(7)
C7G C8G C3G 119.7(8)
C7G C8G C9G 131.8(8)
C7H C8H C3H 119.6(8)
C3I C8I C7I 118.1(8)
C3I C8I C9I 109.9(7)
C7I C8I C9I 131.9(8)
C3J C8J C7J 121.4(12)
C3J C8J C9J 106.7(9)
C7J C8J C9J 131.8(10)
C3K C8K C9K 108.1(6)
C7K C8K C3K 121.1(5)
C7K C8K C9K 130.7(7)
C3L C8L C9L 97.6(7)
C3L C8L C15L 115.6(7)
C7L C8L C3L 119.9(6)
C7L C8L C9L 142.4(7)
C7L C8L C15L 124.4(7)
C8A C9A C10A 120.3(7)
C10B C9B C8B 132.2(7)
C10B C9B C14B 119.1(8)
C14B C9B C8B 108.7(6)
C10C C9C C8C 131.1(6)
C10C C9C C14C 122.0(7)
C14C C9C C8C 106.9(8)
C10D C9D C8D 130.2(8)
C14D C9D C8D 112.1(7)
C14D C9D C10D 117.7(8)
C10E C9E C8E 130.7(8)
C10E C9E C14E 121.5(7)
C14E C9E C8E 107.8(6)
C10F C9F C8F 130.0(9)
C14F C9F C8F 105.8(7)
C14F C9F C10F 124.0(7)
C10G C9G C8G 129.4(9)
C10G C9G C14G 120.4(9)
C14G C9G C8G 110.2(8)
C10H C9H C6H 129.2(12)
C14H C9H C6H 109.9(9)
C14H C9H C10H 120.8(10)
C10I C9I C8I 129.9(8)
C10I C9I C14I 121.0(8)
C14I C9I C8I 109.0(7)
C10J C9J C8J 130.8(10)
C10J C9J C14J 119.0(13)
C14J C9J C8J 109.8(10)
C10K C9K C8K 132.0(8)
C10K C9K C14K 119.9(6)
C14K C9K C8K 108.0(6)
C14L C9L C8L 115.3(6)
C14L C9L C10L 120.0
C10L C9L C8L 123.3(6)
C9L C14L C13L 120.0
C9L C14L C27L 111.6(8)
C13L C14L C27L 128.3(8)
C12L C13L C14L 120.0
C13L C12L C11L 120.0
C10L C11L C12L 120.0
C11L C10L C9L 120.0
C9A C10A C26A 120.1(7)
C11A C10A C9A 119.9(7)
C11A C10A C26A 120.0(5)
C11B C10B C9B 118.7(8)
C9C C10C C11C 117.4(8)
C11D C10D C9D 119.8(8)
C9E C10E C11E 118.5(9)
C11F C10F C9F 117.0(11)
C11G C10G C9G 115.0(11)
C11H C10H C9H 119.0(14)
C11I C10I C9I 119.8(9)
C11J C10J C9J 116.3(11)
C9K C10K C11K 119.7(9)
C12A C11A C10A 119.7(5)
C12B C11B C10B 122.0(8)
C12C C11C C10C 121.4(11)
C10D C11D C12D 120.3(8)
C12E C11E C10E 121.1(8)
C12F C11F C10F 121.0(10)
C12G C11G C10G 127.7(13)
C12H C11H C10H 120.7(12)
C10I C11I C12I 120.3(10)
C10J C11J C12J 125.5(14)
C12K C11K C10K 119.9(8)
C7A C12A C19A 112.5(8)
C7A C12A C34A 111.3(8)
C11A C12A C7A 121.2(8)
C11A C12A C19A 126.2(6)
C11A C12A C34A 127.4(6)
C11B C12B C13B 120.3(9)
C11C C12C C13C 121.3(9)
C11D C12D C13D 120.3(9)
C11E C12E C13E 120.7(8)
C11F C12F C13F 121.9(9)
C11G C12G C13G 116.0(12)
C11H C12H C13H 122.1(13)
C13I C12I C11I 120.2(9)
C13J C12J C11J 118.9(16)
C11K C12K C13K 122.8(7)
C14B C13B C12B 119.2(8)
C12C C13C C14C 119.2(8)
C14D C13D C12D 117.9(8)
C14E C13E C12E 118.8(9)
C12F C13F C14F 119.3(12)
C14G C13G C12G 120.6(12)
C12H C13H C14H 118.6(14)
C12I C13I C14I 119.9(8)
C12J C13J C14J 117.8(13)
C12K C13K C14K 117.2(9)
C15A C14A C13A 111.3(11)
C9B C14B C15B 111.5(7)
C13B C14B C9B 120.7(7)
C13B C14B C15B 127.8(7)
C9C C14C C21C 111.1(7)
C9C C14C C34C 113.4(7)
C13C C14C C9C 118.6(9)
C13C C14C C21C 130.1(7)
C13C C14C C34C 126.9(8)
C9D C14D C27D 107.9(8)
C13D C14D C9D 123.9(8)
C13D C14D C27D 128.2(8)
C9E C14E C21E 112.0(6)
C13E C14E C9E 119.3(7)
C13E C14E C21E 128.7(8)
C9F C14F C13F 116.8(8)
C9F C14F C21F 114.8(7)
C13F C14F C21F 128.4(10)
C9G C14G C21G 109.3(8)
C13G C14G C9G 119.5(11)
C13G C14G C21G 131.1(10)
C9H C14H C13H 118.6(10)
C9H C14H C21H 110.2(9)
C13H C14H C21H 131.1(12)
C9I C14I C21I 110.8(7)
C13I C14I C9I 118.7(8)
C13I C14I C21I 130.2(7)
C9J C14J C21J 108.5(11)
C9J C14J C34J 111.1(12)
C13J C14J C9J 122.3(11)
C13J C14J C21J 129.0(10)
C13J C14J C34J 126.5(11)
C9K C14K C13K 120.5(7)
C9K C14K C21K 112.6(6)
C13K C14K C21K 126.8(8)
C16A C15A C14A 108.7(10)
C3B C15B C14B 99.3(5)
C3B C15B C21B 112.6(6)
C3B C15B C22B 111.3(5)
C14B C15B C21B 113.3(4)
C14B C15B C22B 110.8(6)
C21B C15B C22B 109.3(5)
C20L C15L C8L 102.8(5)
C20L C15L C16L 120.0
C16L C15L C8L 137.1(5)
C15L C20L C40L 113.7(5)
C19L C20L C15L 120.0
C19L C20L C40L 126.3(5)
C20L C19L C18L 120.0
C17L C18L C19L 120.0
C18L C17L C16L 120.0
C17L C16L C15L 120.0
C15A C16A C17A 111.3(9)
C17C C16C C15C 103.5(10)
C17D C16D C15D 112.6(8)
C15E C16E C17E 106.9(8)
C17F C16F C15F 105.8(11)
C15G C16G C17G 112.5(14)
C15H C16H C17H 114.1(9)
C15I C16I C17I 113.8(10)
C17J C16J C15J 106.5(11)
C15K C16K C17K 116.1(12)
C18A C17A C16A 109.1(8)
C18B C17B C16B 112.3(7)
C18C C17C C16C 115.2(11)
C16D C17D C18D 115.8(7)
C16E C17E C18E 112.2(10)
C18F C17F C16F 107.5(10)
C18G C17G C16G 113.7(13)
C16H C17H C18H 112.7(8)
C16I C17I C18I 106.2(9)
C16J C17J C18J 107.8(10)
C18K C17K C16K 116.8(11)
C17A C18A C19A 111.2(9)
C19B C18B C17B 114.0(6)
C17C C18C C19C 108.4(8)
C17D C18D C19D 115.2(6)
C17E C18E C19E 113.4(9)
C17F C18F C19F 111.5(9)
C30F C18F C19F 109.0(9)
C17G C18G C19G 111.6(11)
C17H C18H C19H 112.8(8)
C17I C18I C19I 114.8(7)
C17J C18J C19J 106.5(9)
C17K C18K C19K 117.8(10)
C12A C19A C1A 98.5(7)
C18A C19A C1A 109.7(12)
C18A C19A C12A 121.1(10)
C20A C19A C1A 120.7(10)
C20A C19A C12A 102.2(13)
C20A C19A C18A 105.5(9)
C18B C19B C20B 115.7(6)
C20C C19C C18C 108.8(8)
C20D C19D C18D 112.7(6)
C20E C19E C18E 116.9(9)
C20F C19F C18F 107.8(9)
C20G C19G C18G 108.4(11)
C20H C19H C18H 112.9(8)
C20I C19I C18I 111.7(8)
C20J C19J C18J 111.0(8)
C20K C19K C18K 113.2(9)
C21A C20A C19A 113.3(10)
C19B C20B C21B 114.3(6)
C19C C20C C21C 115.4(7)
C19D C20D C27D 115.1(6)
C19E C20E C21E 118.8(8)
C19F C20F C21F 115.7(10)
C19G C20G C21G 122.1(10)
C32G C20G C21G 115.4(9)
C19H C20H C21H 117.9(8)
C19I C20I C21I 112.8(8)
C21I C20I C32I 110.7(8)
C19J C20J C21J 111.7(8)
C19K C20K C21K 116.3(9)
C20A C21A C22A 111.7(10)
C20B C21B C15B 117.5(6)
C3C C21C C20C 113.7(8)
C3C C21C C22C 109.2(8)
C14C C21C C3C 103.7(7)
C14C C21C C20C 115.5(9)
C14C C21C C22C 108.8(8)
C20C C21C C22C 105.8(7)
C22D C21D C27D 117.0(8)
C3E C21E C14E 100.5(6)
C3E C21E C22E 110.7(8)
C20E C21E C3E 110.7(7)
C20E C21E C14E 111.4(8)
C20E C21E C22E 111.1(7)
C22E C21E C14E 112.0(7)
C14F C21F C3F 99.6(8)
C14F C21F C20F 113.9(9)
C14F C21F C22F 114.4(8)
C20F C21F C3F 109.6(7)
C22F C21F C3F 110.7(8)
C22F C21F C20F 108.4(9)
C3G C21G C20G 112.3(5)
C3G C21G C22G 115.7(9)
C3G C21G C33G 108.9(10)
C14G C21G C3G 102.0(7)
C14G C21G C20G 103.1(7)
C14G C21G C22G 106.5(8)
C14G C21G C33G 124.1(8)
C22G C21G C20G 115.3(8)
C33G C21G C20G 106.4(8)
C7H C21H C14H 99.9(8)
C7H C21H C20H 111.5(8)
C7H C21H C22H 102.7(8)
C7H C21H C28H 121.4(7)
C20H C21H C14H 109.4(7)
C20H C21H C22H 121.0(9)
C20H C21H C28H 101.1(8)
C22H C21H C14H 110.2(9)
C28H C21H C14H 113.5(9)
C3I C21I C22I 110.0(7)
C14I C21I C3I 100.0(7)
C14I C21I C22I 107.0(6)
C20I C21I C3I 114.3(6)
C20I C21I C14I 115.5(7)
C20I C21I C22I 109.5(7)
C3J C21J C14J 100.1(8)
C3J C21J C20J 117.2(11)
C3J C21J C22J 107.5(12)
C20J C21J C14J 106.9(12)
C20J C21J C22J 110.4(8)
C22J C21J C14J 114.6(11)
C14K C21K C3K 99.7(7)
C14K C21K C20K 115.4(7)
C20K C21K C3K 111.2(7)
C22K C21K C3K 111.4(7)
C22K C21K C14K 113.3(8)
C22K C21K C20K 106.0(9)
C21A C22A C25A 104.7(12)
C23B C22B C15B 115.6(6)
C23C C22C C21C 114.4(7)
C21D C22D C23D 99.3(8)
C21D C22D C28D 138.4(9)
C23E C22E C21E 118.6(8)
C23F C22F C21F 116.7(9)
C23G C22G C21G 114.8(9)
C23H C22H C21H 111.1(9)
C23I C22I C21I 120.1(7)
C23J C22J C21J 112.5(8)
C23K C22K C21K 119.6(10)
C23L C22L C21L 111.8(15)
C25A C23A C24A 110.7(15)
C24B C23B C22B 112.0(6)
C22C C23C C24C 112.8(8)
C24D C23D C22D 106.1(9)
C24E C23E C22E 114.5(8)
C22F C23F C24F 117.1(9)
C22F C23F C31F 113.4(10)
C22G C23G C24G 113.7(9)
C22H C23H C24H 111.4(9)
C22I C23I C24I 105.1(8)
C22I C23I C33I 112.4(8)
C22J C23J C24J 107.7(8)
C22K C23K C24K 123.0(11)
C22K C23K C28K 107.9(9)
C22L C23L C24L 109.0(9)
C25B C24B C23B 115.2(7)
C28B C24B C23B 116.3(6)
C23C C24C C25C 110.7(7)
C23D C24D C25D 107.5(11)
C23E C24E C25E 118.5(8)
C23F C24F C25F 110.3(9)
C25G C24G C23G 112.7(10)
C23H C24H C25H 108.6(9)
C25I C24I C23I 112.1(8)
C25J C24J C23J 106.3(9)
C25K C24K C23K 112.1(10)
C23L C24L C25L 105.8(9)
C23A C25A C22A 113.7(16)
C24B C25B C26B 110.9(8)
C26C C25C C24C 110.7(8)
C26D C25D C24D 108.7(10)
C24E C25E C26E 115.9(8)
C24E C25E C28E 111.9(8)
C26F C25F C24F 115.9(10)
C26G C25G C24G 111.6(12)
C26H C25H C24H 107.4(12)
C24I C25I C26I 108.0(12)
C46J C25J C24J 110.9(9)
C24K C25K C26K 116.5(13)
C26L C25L C24L 110.9(8)
C10A C26A Cu1 129.3(6)
C27A C26A C10A 174.3(9)
C27A C26A Cu1 56.2(6)
C25B C26B C27B 108.5(13)
C27C C26C C25C 105.0(11)
C27E C26E C25E 112.2(10)
C27F C26F C25F 108.1(11)
C25G C26G C27G 107.0(12)
C27H C26H C25H 108.2(13)
C25I C26I C27I 109.4(13)
C25J C46J C27J 108.0(10)
C27K C26K C25K 111.8(13)
C25L C26L C27L 114.0(9)
C26A C27A Au1 160.9(9)
C26A C27A Cu1 93.7(7)
Cu1 C27A Au1 105.3(4)
C3D C27D C14D 99.0(6)
C3D C27D C20D 113.5(7)
C3D C27D C21D 111.9(9)
C20D C27D C14D 111.6(9)
C20D C27D C21D 111.2(7)
C21D C27D C14D 108.9(7)
C14L C27L C3L 92.6(7)
C14L C27L C26L 115.4(8)
C14L C27L C28L 112.6(10)
C26L C27L C3L 124.3(10)
C26L C27L C28L 103.8(8)
C28L C27L C3L 108.0(7)
C24B C28B C29B 115.5(11)
C5FB C28D C22D 116.0(11)
C29E C28E C25E 111.8(13)
C29H C28H C21H 110.2(9)
C29K C28K C23K 107.8(9)
C29L C28L C27L 116.3(9)
C28A C29A C30A 109.3(9)
C30B C29B C28B 114.9(13)
C28C C29C C30C 105.0(12)
C30D C29D C5FB 108.1(15)
C30F C29F C28F 106.2(11)
C28G C29G C30G 104.6(14)
C28H C29H C30H 112.0(10)
C30I C29I C28I 108.9(13)
C30J C29J C28J 110.7(16)
C28K C29K C30K 113.8(10)
C28L C29L C30L 110.7(9)
C31A C30A C29A 109.7(8)
C31C C30C C29C 106.7(12)
C18F C30F C29F 110.1(13)
C31G C30G C29G 113.0(8)
C31H C30H C29H 107.7(8)
C29I C30I C31I 111.2(13)
C29J C30J C31J 109.3(12)
C31K C30K C29K 115.0(12)
C29L C30L C31L 114.8(10)
C30A C31A C32A 113.8(8)
C30C C31C C32C 111.5(11)
C23F C31F C32F 107.9(10)
C30G C31G C32G 111.5(8)
C32H C31H C30H 113.6(9)
C30I C31I C32I 151.2(11)
C30J C31J C32J 109.7(10)
C30L C31L C32L 107.1(11)
C33A C32A C31A 109.2(7)
C33C C32C C31C 108.4(10)
C33F C32F C31F 107.7(11)
C20G C32G C31G 112.8(11)
C31H C32H C33H 108.3(10)
C20I C32I C31I 116.0(12)
C33J C32J C31J 110.5(13)
C33L C32L C31L 109.7(14)
C34A C33A C32A 116.5(7)
C32C C33C C34C 114.1(10)
C34F C33F C32F 110.0(12)
C34G C33G C21G 112.3(9)
C23I C33I C34I 102.9(9)
C32J C33J C34J 110.3(12)
C1A C34A C12A 99.3(6)
C1A C34A C35A 107.8(9)
C33A C34A C1A 115.1(10)
C33A C34A C12A 110.5(9)
C33A C34A C35A 107.7(7)
C35A C34A C12A 116.5(11)
C3C C34C C14C 92.2(8)
C33C C34C C3C 106.8(9)
C33C C34C C14C 105.0(12)
C33C C34C C35C 109.1(10)
C35C C34C C3C 119.5(11)
C35C C34C C14C 122.2(11)
C33G C34G C35G 112.7(10)
C33I C34I C35I 104.7(10)
C3J C34J C14J 92.9(8)
C33J C34J C3J 101.9(13)
C33J C34J C14J 129.7(13)
C35J C34J C3J 121.0(15)
C35J C34J C14J 105.1(14)
C35J C34J C33J 107.3(10)
C36A C35A C34A 110.9(8)
C36C C35C C34C 113.4(10)
C36G C35G C34G 107.4(10)
C36I C35I C34I 103.1(12)
C36J C35J C34J 113.0(11)
C36L C35L C34L 105.5(11)
C35A C36A C37A 113.0(11)
C35C C36C C37C 113.9(11)
C37G C36G C35G 116.9(12)
C35J C36J C37J 108.7(10)
C35L C36L C37L 109.5(11)
C38A C37A C36A 114.0(9)
C38C C37C C36C 112.3(13)
C36G C37G C38G 103.8(13)
C38J C37J C36J 107.7(12)
C38L C37L C36L 104.1(9)
C39A C38A C37A 113.3(10)
C39C C38C C37C 119.4(12)
C39J C38J C37J 110.8(12)
C39L C38L C37L 114.1(8)
C38A C39A C40A 116.0(13)
C38C C39C C40C 114.6(12)
C38J C39J C40J 110.5(13)
C38L C39L C40L 113.6(7)
C3L C40L C20L 100.7(6)
C3L C40L C39L 103.9(8)
C39L C40L C20L 114.6(6)
C41L C40L C3L 118.0(7)
C41L C40L C20L 106.5(7)
C41L C40L C39L 112.9(8)
C42L C41L C40L 117.1(8)
C41L C42L C43L 110.9(8)
C42L C43L C44L 112.9(9)
C45L C44L C43L 115.8(9)
C44L C45L C46L 117.0(11)
Au2 Cu1 Au1 59.43(2)
C1C Cu1 Au1 145.4(2)
C1C Cu1 Au2 85.9(2)
C1C Cu1 C2C 34.6(3)
C1C Cu1 C26A 146.4(3)
C2C Cu1 Au1 176.5(2)
C2C Cu1 Au2 120.4(3)
C2C Cu1 C26A 111.9(3)
C26A Cu1 Au1 68.28(19)
C26A Cu1 Au2 127.70(19)
C27A Cu1 Au1 38.2(3)
C27A Cu1 Au2 97.6(3)
C27A Cu1 C1C 176.4(4)
C27A Cu1 C2C 142.0(4)
C27A Cu1 C26A 30.1(3)
Au2 Cu2 Au1 58.99(2)
Au5 Cu2 Au1 124.77(3)
Au5 Cu2 Au2 66.49(2)
C1B Cu2 Au1 37.4(2)
C1B Cu2 Au2 90.9(2)
C1B Cu2 Au5 143.40(18)
C1B Cu2 C2B 33.2(3)
C1B Cu2 C2E 139.9(2)
C1E Cu2 Au1 155.3(2)
C1E Cu2 Au2 101.04(19)
C1E Cu2 Au5 42.24(17)
C1E Cu2 C1B 167.1(3)
C1E Cu2 C2B 134.0(3)
C1E Cu2 C2E 31.6(2)
C2B Cu2 Au1 70.60(17)
C2B Cu2 Au2 118.68(13)
C2B Cu2 Au5 136.14(19)
C2B Cu2 C2E 115.2(2)
C2E Cu2 Au1 148.9(2)
C2E Cu2 Au2 126.10(18)
C2E Cu2 Au5 73.88(18)
Au3 Cu3 Au2 60.07(3)
Au3 Cu3 Au5 123.19(4)
Au5 Cu3 Au2 65.69(3)
C1D Cu3 Au2 99.4(3)
C1D Cu3 Au3 41.6(3)
C1D Cu3 Au5 146.45(18)
C1D Cu3 C1F 168.5(3)
C1D Cu3 C2D 34.1(3)
C1D Cu3 C2F 139.1(3)
C1F Cu3 Au2 92.1(2)
C1F Cu3 Au3 149.2(2)
C1F Cu3 Au5 40.36(19)
C1F Cu3 C2D 134.8(3)
C1F Cu3 C2F 32.7(2)
C2D Cu3 Au2 131.2(2)
C2D Cu3 Au3 75.7(2)
C2D Cu3 Au5 138.60(15)
C2D Cu3 C2F 115.6(3)
C2F Cu3 Au2 112.2(2)
C2F Cu3 Au3 143.11(18)
C2F Cu3 Au5 73.03(18)
Au2 Cu6 Au6 127.42(5)
Au5 Cu6 Au2 68.26(3)
Au5 Cu6 Au6 61.25(3)
C1J Cu6 Au2 147.1(2)
C1J Cu6 Au5 99.3(3)
C1J Cu6 Au6 41.2(3)
C1J Cu6 C2J 33.5(4)
C1J Cu6 C2K 137.4(3)
C1K Cu6 Au2 42.9(2)
C1K Cu6 Au5 97.3(3)
C1K Cu6 Au6 153.3(3)
C1K Cu6 C1J 163.4(4)
C1K Cu6 C2J 130.7(4)
C1K Cu6 C2K 30.8(2)
C2J Cu6 Au2 137.4(2)
C2J Cu6 Au5 130.4(3)
C2J Cu6 Au6 74.7(3)
C2J Cu6 C2K 114.8(4)
C2K Cu6 Au2 73.43(17)
C2K Cu6 Au5 113.5(3)
C2K Cu6 Au6 140.15(19)
Au4 Cu4 Au5 57.73(2)
C1G Cu4 Au4 36.1(3)
C1G Cu4 Au5 93.7(3)
C1G Cu4 C1I 178.7(3)
C1G Cu4 C2G 31.9(3)
C1G Cu4 C2I 145.8(3)
C1I Cu4 Au4 144.6(2)
C1I Cu4 Au5 86.9(2)
C1I Cu4 C2G 147.5(3)
C1I Cu4 C2I 33.8(2)
C2G Cu4 Au4 67.96(18)
C2G Cu4 Au5 125.60(18)
C2I Cu4 Au4 173.5(2)
C2I Cu4 Au5 120.2(2)
C2I Cu4 C2G 114.1(3)
Au2 Cu5 Au4 127.20(3)
Au2 Cu5 Au5 68.37(3)
Au5 Cu5 Au4 59.81(2)
C1H Cu5 Au2 143.42(19)
C1H Cu5 Au4 36.9(2)
C1H Cu5 Au5 91.12(19)
C1H Cu5 C1L 163.0(3)
C1H Cu5 C2H 33.8(3)
C1H Cu5 C2L 137.7(3)
C1L Cu5 Au2 43.53(18)
C1L Cu5 Au4 159.7(2)
C1L Cu5 Au5 104.60(19)
C1L Cu5 C2H 129.5(3)
C1L Cu5 C2L 31.7(3)
C2H Cu5 Au2 132.8(2)
C2H Cu5 Au4 70.7(2)
C2H Cu5 Au5 118.34(16)
C2H Cu5 C2L 113.7(3)
C2L Cu5 Au2 75.18(19)
C2L Cu5 Au4 147.5(2)
C2L Cu5 Au5 127.9(2)

loop_
_geom_bond_atom_site_label_1
_geom_bond_atom_site_label_2
_geom_bond_distance
Au1 Au2 3.0862(6)
Au1 C1B 1.979(8)
Au1 C27A 2.021(8)
Au1 Cu1 3.1554(13)
Au1 Cu2 3.1605(11)
Au2 Au3 3.0439(5)
Au2 Au5 3.3483(5)
Au2 C1K 2.068(7)
Au2 C1L 2.041(6)
Au2 Cu1 3.0685(14)
Au2 Cu2 3.1068(10)
Au2 Cu3 3.0891(14)
Au2 Cu6 3.0228(12)
Au2 Cu5 2.9577(13)
Au3 C1C 1.963(8)
Au3 C1D 2.002(9)
Au3 Cu3 2.9902(14)
Au4 Au5 3.0704(6)
Au4 C1G 1.954(9)
Au4 C1H 1.960(8)
Au4 Cu4 3.1750(11)
Au4 Cu5 3.1520(12)
Au5 Au6 3.0467(5)
Au5 C1E 2.029(6)
Au5 C1F 2.027(6)
Au5 Cu2 2.9981(12)
Au5 Cu3 3.0847(11)
Au5 Cu6 2.9438(16)
Au5 Cu4 3.1849(15)
Au5 Cu5 3.0012(10)
Au6 C1I 1.948(7)
Au6 C1J 2.020(11)
Au6 Cu6 3.0348(15)
C1A C2A 1.396(13)
C1A C6A 1.400(9)
C1A C19A 1.559(15)
C1A C34A 1.537(13)
C1B C2B 1.227(10)
C1B Cu2 2.025(8)
C1C C2C 1.229(12)
C1C Cu1 2.031(8)
C1D C2D 1.241(12)
C1D Cu3 1.969(8)
C1E C2E 1.177(8)
C1E Cu2 1.985(7)
C1F C2F 1.199(9)
C1F Cu3 2.008(9)
C1G C2G 1.197(12)
C1G Cu4 1.999(9)
C1H C2H 1.208(10)
C1H Cu5 2.016(8)
C1I C2I 1.205(9)
C1I Cu4 2.060(8)
C1J C2J 1.215(15)
C1J Cu6 1.995(8)
C1K C2K 1.164(9)
C1K Cu6 1.991(9)
C1L C2L 1.190(9)
C1L Cu5 2.025(8)
C2A C3A 1.380(10)
C2B C5B 1.419(10)
C2B Cu2 2.216(8)
C2C C5C 1.439(12)
C2C Cu1 2.096(9)
C2D C5D 1.428(12)
C2D Cu3 2.193(8)
C2E C5E 1.455(8)
C2E Cu2 2.239(6)
C2F C5F 1.447(9)
C2F Cu3 2.200(10)
C2G C5G 1.487(12)
C2G Cu4 2.261(10)
C2H C3H 1.486(10)
C2H Cu5 2.130(8)
C2I C5I 1.461(9)
C2I Cu4 2.088(7)
C2J C5J 1.426(16)
C2J Cu6 2.179(10)
C2K C5K 1.404(8)
C2K Cu6 2.272(9)
C2L C5L 1.413(8)
C2L Cu5 2.255(6)
C3A C4A 1.365(11)
C3B C4B 1.370(9)
C3B C8B 1.394(8)
C3B C15B 1.528(10)
C3C C4C 1.401(12)
C3C C8C 1.382(12)
C3C C21C 1.523(9)
C3C C34C 1.573(12)
C3D C4D 1.376(11)
C3D C8D 1.376(9)
C3D C27D 1.523(12)
C3E C4E 1.359(8)
C3E C8E 1.403(9)
C3E C21E 1.531(10)
C3F C4F 1.366(9)
C3F C8F 1.382(11)
C3F C21F 1.555(12)
C3G C4G 1.338(12)
C3G C8G 1.405(11)
C3G C21G 1.530(12)
C3H C4H 1.416(12)
C3H C8H 1.373(12)
C3I C4I 1.365(12)
C3I C8I 1.389(11)
C3I C21I 1.570(11)
C3J C4J 1.404(16)
C3J C8J 1.380(13)
C3J C21J 1.500(18)
C3J C34J 1.56(2)
C3K C4K 1.376(8)
C3K C8K 1.406(10)
C3K C21K 1.535(11)
C3L C4L 1.379(8)
C3L C8L 1.378(10)
C3L C27L 1.686(15)
C3L C40L 1.521(10)
C4A C5A 1.395(13)
C4B C5B 1.400(10)
C4C C5C 1.394(8)
C4D C5D 1.380(11)
C4E C5E 1.414(10)
C4F C5F 1.401(11)
C4G C5G 1.414(11)
C4H C5H 1.364(11)
C4I C5I 1.417(10)
C4J C5J 1.395(13)
C4K C5K 1.383(10)
C4L C5L 1.397(11)
C5A C6A 1.367(8)
C5B C6B 1.417(10)
C5C C6C 1.383(12)
C5D C6D 1.362(10)
C5E C6E 1.382(9)
C5F C6F 1.367(10)
C5FB C28D 1.508(14)
C5FB C29D 1.562(14)
C5G C6G 1.370(11)
C5H C6H 1.370(15)
C5I C6I 1.371(11)
C5J C6J 1.382(13)
C5K C6K 1.387(10)
C5L C6L 1.396(9)
C6A C7A 1.469(12)
C6B C7B 1.358(10)
C6C C7C 1.371(12)
C6D C7D 1.395(13)
C6E C7E 1.369(9)
C6F C7F 1.371(8)
C6G C7G 1.380(12)
C6H C7H 1.408(13)
C6H C9H 1.461(13)
C6I C7I 1.374(13)
C6J C7J 1.400(17)
C6K C7K 1.366(8)
C6L C7L 1.371(9)
C7A C8A 1.398(11)
C7A C12A 1.384(8)
C7B C8B 1.381(11)
C7C C8C 1.387(8)
C7D C8D 1.384(12)
C7E C8E 1.365(11)
C7F C8F 1.391(11)
C7G C8G 1.378(11)
C7H C8H 1.372(11)
C7H C21H 1.493(14)
C7I C8I 1.411(10)
C7J C8J 1.388(14)
C7K C8K 1.376(10)
C7L C8L 1.370(12)
C8A C9A 1.378(11)
C8B C9B 1.452(11)
C8C C9C 1.474(11)
C8D C9D 1.461(12)
C8E C9E 1.497(9)
C8F C9F 1.484(9)
C8G C9G 1.443(12)
C8I C9I 1.437(12)
C8J C9J 1.462(18)
C8K C9K 1.468(8)
C8L C9L 1.556(11)
C8L C15L 1.435(8)
C9A C10A 1.400(7)
C9B C10B 1.389(10)
C9B C14B 1.404(11)
C9C C10C 1.379(14)
C9C C14C 1.406(9)
C9D C10D 1.402(10)
C9D C14D 1.394(11)
C9E C10E 1.370(10)
C9E C14E 1.395(11)
C9F C10F 1.378(12)
C9F C14F 1.380(14)
C9G C10G 1.398(14)
C9G C14G 1.400(13)
C9H C10H 1.386(13)
C9H C14H 1.381(17)
C9I C10I 1.377(12)
C9I C14I 1.405(10)
C9J C10J 1.394(17)
C9J C14J 1.428(14)
C9K C10K 1.376(10)
C9K C14K 1.389(12)
C9L C14L 1.3900
C9L C10L 1.3900
C14L C13L 1.3900
C14L C27L 1.542(12)
C13L C12L 1.3900
C12L C11L 1.3900
C11L C10L 1.3900
C10A C11A 1.376(10)
C10A C26A 1.428(11)
C10B C11B 1.366(13)
C10C C11C 1.380(12)
C10D C11D 1.381(14)
C10E C11E 1.372(12)
C10F C11F 1.377(12)
C10G C11G 1.384(15)
C10H C11H 1.371(18)
C10I C11I 1.368(14)
C10J C11J 1.37(2)
C10K C11K 1.378(9)
C11A C12A 1.371(11)
C11B C12B 1.361(13)
C11C C12C 1.367(12)
C11D C12D 1.391(13)
C11E C12E 1.369(14)
C11F C12F 1.350(19)
C11G C12G 1.317(19)
C11H C12H 1.33(2)
C11I C12I 1.399(13)
C11J C12J 1.405(19)
C11K C12K 1.361(14)
C12A C19A 1.550(17)
C12A C34A 1.552(16)
C12B C13B 1.371(10)
C12C C13C 1.372(16)
C12D C13D 1.406(12)
C12E C13E 1.389(11)
C12F C13F 1.372(15)
C12G C13G 1.404(19)
C12H C13H 1.374(16)
C12I C13I 1.380(12)
C12J C13J 1.36(2)
C12K C13K 1.369(12)
C13A C14A 1.543(15)
C13B C14B 1.368(12)
C13C C14C 1.386(11)
C13D C14D 1.342(13)
C13E C14E 1.382(11)
C13F C14F 1.405(11)
C13G C14G 1.385(13)
C13H C14H 1.405(16)
C13I C14I 1.393(12)
C13J C14J 1.404(18)
C13K C14K 1.407(9)
C14A C15A 1.539(14)
C14B C15B 1.530(9)
C14C C21C 1.443(15)
C14C C34C 1.66(2)
C14D C27D 1.594(12)
C14E C21E 1.534(9)
C14F C21F 1.483(11)
C14G C21G 1.523(14)
C14H C21H 1.558(12)
C14I C21I 1.521(12)
C14J C21J 1.558(19)
C14J C34J 1.67(2)
C14K C21K 1.520(10)
C15A C16A 1.530(12)
C15B C21B 1.543(9)
C15B C22B 1.554(8)
C15C C16C 1.535(14)
C15D C16D 1.515(12)
C15E C16E 1.503(10)
C15F C16F 1.534(15)
C15G C16G 1.536(14)
C15H C16H 1.491(12)
C15I C16I 1.503(13)
C15J C16J 1.547(13)
C15K C16K 1.38(2)
C15L C20L 1.3900
C15L C16L 1.3900
C20L C19L 1.3900
C20L C40L 1.522(8)
C19L C18L 1.3900
C18L C17L 1.3900
C17L C16L 1.3900
C16A C17A 1.542(13)
C16B C17B 1.540(10)
C16C C17C 1.529(12)
C16D C17D 1.486(14)
C16E C17E 1.517(11)
C16F C17F 1.534(12)
C16G C17G 1.562(14)
C16H C17H 1.496(14)
C16I C17I 1.522(13)
C16J C17J 1.536(14)
C16K C17K 1.562(18)
C17A C18A 1.521(12)
C17B C18B 1.523(10)
C17C C18C 1.506(13)
C17D C18D 1.517(11)
C17E C18E 1.533(13)
C17F C18F 1.501(13)
C17G C18G 1.522(14)
C17H C18H 1.515(11)
C17I C18I 1.535(11)
C17J C18J 1.548(12)
C17K C18K 1.398(18)
C18A C19A 1.548(13)
C18B C19B 1.505(10)
C18C C19C 1.547(11)
C18D C19D 1.529(13)
C18E C19E 1.556(13)
C18F C19F 1.533(13)
C18F C30F 1.529(14)
C18G C19G 1.553(15)
C18H C19H 1.531(13)
C18I C19I 1.574(10)
C18J C19J 1.548(12)
C18K C19K 1.543(15)
C19A C20A 1.542(13)
C19B C20B 1.506(10)
C19C C20C 1.517(12)
C19D C20D 1.503(10)
C19E C20E 1.499(16)
C19F C20F 1.468(18)
C19G C20G 1.510(12)
C19H C20H 1.517(10)
C19I C20I 1.482(10)
C19J C20J 1.519(12)
C19K C20K 1.434(16)
C20A C21A 1.504(13)
C20B C21B 1.519(9)
C20C C21C 1.543(11)
C20D C27D 1.529(14)
C20E C21E 1.509(12)
C20F C21F 1.549(15)
C20G C21G 1.564(11)
C20G C32G 1.506(13)
C20H C21H 1.529(14)
C20I C21I 1.516(9)
C20I C32I 1.523(12)
C20J C21J 1.541(11)
C20K C21K 1.523(15)
C21A C22A 1.560(13)
C21C C22C 1.545(11)
C21D C22D 1.483(15)
C21D C27D 1.546(10)
C21E C22E 1.532(14)
C21F C22F 1.519(15)
C21G C22G 1.533(10)
C21G C33G 1.540(12)
C21H C22H 1.534(10)
C21H C28H 1.556(11)
C21I C22I 1.588(11)
C21J C22J 1.547(11)
C21K C22K 1.495(14)
C21L C22L 1.534(14)
C22A C25A 1.563(16)
C22B C23B 1.504(10)
C22C C23C 1.525(11)
C22D C23D 1.558(9)
C22D C28D 1.532(13)
C22E C23E 1.491(13)
C22F C23F 1.457(14)
C22G C23G 1.527(12)
C22H C23H 1.521(15)
C22I C23I 1.457(15)
C22J C23J 1.542(12)
C22K C23K 1.431(15)
C22L C23L 1.526(14)
C23A C24A 1.549(15)
C23A C25A 1.526(14)
C23B C24B 1.502(8)
C23C C24C 1.543(12)
C23D C24D 1.546(14)
C23E C24E 1.472(15)
C23F C24F 1.546(12)
C23F C31F 1.540(13)
C23G C24G 1.539(12)
C23H C24H 1.542(11)
C23I C24I 1.567(10)
C23I C33I 1.546(11)
C23J C24J 1.576(11)
C23K C24K 1.539(14)
C23K C28K 1.580(12)
C23L C24L 1.533(10)
C24B C25B 1.499(11)
C24B C28B 1.501(13)
C24C C25C 1.549(11)
C24D C25D 1.550(14)
C24E C25E 1.482(12)
C24F C25F 1.549(12)
C24G C25G 1.534(13)
C24H C25H 1.546(15)
C24I C25I 1.528(15)
C24J C25J 1.542(14)
C24K C25K 1.512(13)
C24L C25L 1.547(10)
C25B C26B 1.539(11)
C25C C26C 1.536(14)
C25D C26D 1.540(13)
C25E C26E 1.575(13)
C25E C28E 1.559(14)
C25F C26F 1.548(13)
C25G C26G 1.529(13)
C25H C26H 1.545(14)
C25I C26I 1.548(15)
C25J C46J 1.534(12)
C25K C26K 1.531(14)
C25L C26L 1.520(11)
C26A C27A 1.176(11)
C26A Cu1 2.338(10)
C26B C27B 1.548(15)
C26C C27C 1.533(13)
C26E C27E 1.545(13)
C26F C27F 1.541(13)
C26G C27G 1.548(15)
C26H C27H 1.530(16)
C26I C27I 1.548(16)
C46J C27J 1.540(13)
C26K C27K 1.524(16)
C26L C27L 1.544(12)
C27A Cu1 1.947(10)
C27L C28L 1.545(12)
C28A C29A 1.546(15)
C28B C29B 1.531(11)
C28C C29C 1.549(15)
C28E C29E 1.538(14)
C28F C29F 1.550(15)
C28G C29G 1.547(14)
C28H C29H 1.529(14)
C28I C29I 1.532(14)
C28J C29J 1.534(14)
C28K C29K 1.513(14)
C28L C29L 1.514(13)
C29A C30A 1.551(12)
C29B C30B 1.505(14)
C29C C30C 1.553(14)
C29D C30D 1.530(16)
C29F C30F 1.542(14)
C29G C30G 1.550(14)
C29H C30H 1.549(11)
C29I C30I 1.520(15)
C29J C30J 1.531(16)
C29K C30K 1.546(14)
C29L C30L 1.515(11)
C30A C31A 1.519(13)
C30C C31C 1.536(16)
C30G C31G 1.523(14)
C30H C31H 1.528(13)
C30I C31I 1.543(13)
C30J C31J 1.545(13)
C30K C31K 1.491(13)
C30L C31L 1.517(14)
C31A C32A 1.538(11)
C31C C32C 1.540(13)
C31F C32F 1.551(14)
C31G C32G 1.542(13)
C31H C32H 1.520(12)
C31I C32I 1.561(13)
C31J C32J 1.551(13)
C31L C32L 1.547(13)
C32A C33A 1.510(12)
C32C C33C 1.536(15)
C32F C33F 1.541(15)
C32H C33H 1.538(13)
C32J C33J 1.524(15)
C32L C33L 1.519(14)
C33A C34A 1.505(14)
C33C C34C 1.538(12)
C33F C34F 1.538(16)
C33G C34G 1.532(13)
C33I C34I 1.571(14)
C33J C34J 1.551(14)
C34A C35A 1.550(12)
C34C C35C 1.546(15)
C34G C35G 1.546(13)
C34I C35I 1.572(11)
C34J C35J 1.540(13)
C34L C35L 1.554(14)
C35A C36A 1.527(13)
C35C C36C 1.528(12)
C35G C36G 1.530(14)
C35I C36I 1.558(14)
C35J C36J 1.534(14)
C35L C36L 1.519(13)
C36A C37A 1.554(13)
C36C C37C 1.544(15)
C36G C37G 1.521(13)
C36J C37J 1.565(13)
C36L C37L 1.576(14)
C37A C38A 1.549(12)
C37C C38C 1.530(13)
C37G C38G 1.565(15)
C37J C38J 1.541(16)
C37L C38L 1.544(11)
C38A C39A 1.547(14)
C38C C39C 1.512(14)
C38J C39J 1.532(13)
C38L C39L 1.517(12)
C39A C40A 1.558(14)
C39C C40C 1.568(14)
C39J C40J 1.544(17)
C39L C40L 1.522(10)
C40L C41L 1.519(11)
C41L C42L 1.519(9)
C42L C43L 1.520(12)
C43L C44L 1.521(9)
C44L C45L 1.506(13)
C45L C46L 1.517(11)

loop_
_smtbx_masks_void_nr
_smtbx_masks_void_average_x
_smtbx_masks_void_average_y
_smtbx_masks_void_average_z
_smtbx_masks_void_volume
_smtbx_masks_void_count_electrons
1 -0.442 0.250 0.308 2087.0 417.6
2 0.440 0.750 0.690 2087.0 417.6
3 0.072 0.406 0.240 8.6 0.0
4 0.072 0.594 0.740 8.6 0.0
5 0.118 0.507 0.397 11.8 2.6
6 0.118 0.493 0.897 11.8 2.6
7 0.239 0.111 0.350 7.2 0.0
8 0.239 0.889 0.850 7.2 0.0
9 0.261 0.389 0.650 7.2 0.0
10 0.261 0.611 0.150 7.2 0.0
11 0.382 0.007 0.103 11.8 1.8
12 0.382 -0.007 0.603 11.8 1.8
13 0.428 0.094 0.760 8.6 0.0
14 0.428 0.906 0.260 8.6 0.0
15 0.572 0.094 0.740 8.6 0.0
16 0.572 0.906 0.240 8.6 0.0
17 0.618 0.007 0.397 11.8 2.6
18 0.618 -0.007 0.897 11.8 2.6
19 0.739 0.389 0.850 7.2 0.0
20 0.739 0.611 0.350 7.2 0.0
21 0.761 0.111 0.150 7.2 0.0
22 0.761 0.889 0.650 7.2 0.0
23 0.882 0.493 0.603 11.8 1.8
24 0.882 0.507 0.103 11.8 1.8
25 0.928 0.406 0.260 8.6 0.0
26 0.928 0.594 0.760 8.6 0.0
